data_4101611
loop_
_publ_author_name
'Davis, Nicola K. S.'
'Thompson, Amber L.'
'Anderson, Harry L.'

_publ_section_title
;
 A porphyrin fused to four anthracenes.
;
_journal_issue 1
_journal_name_full 'Journal of the American Chemical Society'
_journal_page_first 30
_journal_page_last 31
_journal_paper_doi 10.1021/ja109671f
_journal_volume 133
_journal_year 2011
_chemical_formula_moiety '2(C148 H108 N4 Ni O8), 7(C6 H6)'
_chemical_formula_sum 'C338 H258 N8 Ni2 O16'
_chemical_formula_weight 4805.20
_space_group_IT_number 14
_symmetry_cell_setting monoclinic
_symmetry_space_group_name_Hall '-P 2yn'
_symmetry_space_group_name_H-M 'P 1 21/n 1'
_atom_sites_solution_hydrogens geom
_atom_sites_solution_primary direct
_audit_creation_date 10-10-22
_audit_creation_method CRYSTALS_ver_14.06
_cell_angle_alpha 90
_cell_angle_beta 90.629(8)
_cell_angle_gamma 90
_cell_formula_units_Z 4
_cell_length_a 23.730(7)
_cell_length_b 51.137(15)
_cell_length_c 23.859(8)
_cell_measurement_reflns_used 19791
_cell_measurement_temperature 150
_cell_measurement_theta_max 19.6
_cell_measurement_theta_min 1.2
_cell_volume 28951(15)
_computing_cell_refinement 'CrystalClear-SM Expert 2.0 r4 (Rigaku, 2009)'
_computing_data_collection 'CrystalClear-SM Expert 2.0 r4 (Rigaku, 2009)'
_computing_data_reduction 'CrystalClear-SM Expert 2.0 r4 (Rigaku, 2009)'
_computing_molecular_graphics 'CAMERON (Watkin et al., 1996)'
_computing_publication_material 'CRYSTALS (Betteridge et al., 2003)'
_computing_structure_refinement 'CRYSTALS (Betteridge et al., 2003)'
_computing_structure_solution 'Superflip (Palatinus & Chapuis, 2007)'
_diffrn_ambient_temperature 150
_diffrn_detector_area_resol_mean 28.5714
_diffrn_measured_fraction_theta_full 0.995
_diffrn_measured_fraction_theta_max 0.868
_diffrn_measurement_details
;
scan:
    Number of images: 320
               Slice: -60.0000 - 100.0000
         Image width: 0.5000
            Exp time: 2.0000
       Rotation axis: Omega
               Omega: 0.0000
               Kappa: 0.0000
                 Phi: 0.0000
                 XTD: 79.2738
              2theta: 10.3679
scan:
    Number of images: 240
               Slice: -60.0000 - 60.0000
         Image width: 0.5000
            Exp time: 2.0000
       Rotation axis: Omega
               Omega: 0.0000
               Kappa: -50.0000
                 Phi: 0.0000
                 XTD: 79.2738
              2theta: 10.3679
scan:
    Number of images: 240
               Slice: -60.0000 - 60.0000
         Image width: 0.5000
            Exp time: 2.0000
       Rotation axis: Omega
               Omega: 0.0000
               Kappa: -50.0000
                 Phi: 120.0000
                 XTD: 79.2738
              2theta: 10.3679
scan:
    Number of images: 240
               Slice: -60.0000 - 60.0000
         Image width: 0.5000
            Exp time: 2.0000
       Rotation axis: Omega
               Omega: 0.0000
               Kappa: -50.0000
                 Phi: 240.0000
                 XTD: 79.2738
              2theta: 10.3679

;
_diffrn_measurement_device 'CrystalLogic Kappa (3 circle)'
_diffrn_measurement_device_type 'Rigaku Saturn724+ CCD (2x2 bin mode)'
_diffrn_measurement_method 'profile data from \w-scans'
_diffrn_orient_matrix_type d*Trek
_diffrn_orient_matrix_UB_11 -0.008415
_diffrn_orient_matrix_UB_12 -0.013412
_diffrn_orient_matrix_UB_13 0.039055
_diffrn_orient_matrix_UB_21 -0.003177
_diffrn_orient_matrix_UB_22 0.018449
_diffrn_orient_matrix_UB_23 0.005651
_diffrn_orient_matrix_UB_31 -0.040593
_diffrn_orient_matrix_UB_32 -0.004038
_diffrn_orient_matrix_UB_33 -0.009636
_diffrn_radiation_monochromator Synchrotron
_diffrn_radiation_type Synchrotron
_diffrn_radiation_wavelength 0.68890
_diffrn_reflns_av_R_equivalents 0.062
_diffrn_reflns_limit_h_max 22
_diffrn_reflns_limit_h_min -22
_diffrn_reflns_limit_k_max 49
_diffrn_reflns_limit_k_min 0
_diffrn_reflns_limit_l_max 22
_diffrn_reflns_limit_l_min 0
_diffrn_reflns_number 42137
_diffrn_reflns_theta_full 16.901
_diffrn_reflns_theta_max 19.652
_diffrn_reflns_theta_min 1.229
_diffrn_standards_number 0
_exptl_absorpt_coefficient_mu 0.192
_exptl_absorpt_correction_T_max 1.00
_exptl_absorpt_correction_T_min 0.68
_exptl_absorpt_correction_type multi-scan
_exptl_absorpt_process_details 'DENZO/SCALEPACK (Otwinowski & Minor, 1997)'
_exptl_crystal_colour metallic_dark_green
_exptl_crystal_density_diffrn 1.102
_exptl_crystal_density_meas ?
_exptl_crystal_density_method 'not measured'
_exptl_crystal_description lath
_exptl_crystal_F_000 10104
_exptl_crystal_size_max 0.040
_exptl_crystal_size_mid 0.010
_exptl_crystal_size_min 0.010
_platon_squeeze_details
; 
The discrete Fourier transform of the void region were treated as 
contributions to the A and B parts of the calculated structure factors.
;
_refine_diff_density_max 0.33
_refine_diff_density_min -0.46
_refine_ls_extinction_method None
_refine_ls_goodness_of_fit_ref 1.0382
_refine_ls_hydrogen_treatment none
_refine_ls_matrix_type full
_refine_ls_number_parameters 3277
_refine_ls_number_reflns 24476
_refine_ls_number_restraints 8305
_refine_ls_R_factor_all 0.1292
_refine_ls_R_factor_gt 0.0966
_refine_ls_shift/su_max 0.0019048
_refine_ls_shift/su_mean 0.0000311
_refine_ls_structure_factor_coef Fsqd
_refine_ls_weighting_details
;
 Method, part 1, Chebychev polynomial, (Watkin, 1994, Prince, 1982) 
 [weight] = 1.0/[A~0~*T~0~(x)+A~1~*T~1~(x) ... +A~n-1~]*T~n-1~(x)] 
 where A~i~ are the Chebychev coefficients listed below and x= Fcalc/Fmax 
 Method = Robust Weighting (Prince, 1982) 
 W = [weight] * [1-(deltaF/6*sigmaF)^2^]^2^ 
 A~i~ are: 
 47.2 73.3 34.1 7.67 
;
_refine_ls_weighting_scheme calc
_refine_ls_wR_factor_all 0.2979
_refine_ls_wR_factor_gt 0.2550
_refine_ls_wR_factor_ref 0.2978
_reflns_limit_h_max 22
_reflns_limit_h_min -22
_reflns_limit_k_max 49
_reflns_limit_k_min 0
_reflns_limit_l_max 22
_reflns_limit_l_min 0
_reflns_number_gt 14293
_reflns_number_total 24483
_reflns_threshold_expression I>2.0\s(I)
_oxford_diffrn_Wilson_B_factor 6.81
_oxford_diffrn_Wilson_scale 243.11
_oxford_refine_ls_r_factor_ref 0.1292
_oxford_refine_ls_scale 0.075333(17)
_oxford_reflns_number_all 24477
_oxford_reflns_threshold_expression_ref I>-3.0\s(I)
_oxford_structure_analysis_title DIA0111
_cod_data_source_file ja109671f_si_002.cif
_cod_data_source_block Ni-1
_cod_depositor_comments
;
The following automatic conversions were performed:

'_chemical_melting_point' value 'not measured' was changed to '?' -
the value is undefined or not given.

Automatic conversion script
Id: cif_fix_values 1673 2011-04-08 12:14:43Z adriana 

The following automatic conversions were performed:

'_exptl_crystal_density_meas' value 'not measured' was changed to '?'
- the value is perceived as not measured.

Automatic conversion script
Id: cif_fix_values 3008 2015-01-20 13:52:24Z robertas 
;
_cod_original_sg_symbol_H-M 'P 21/n '
_cod_database_code 4101611

loop_
_symmetry_equiv_pos_as_xyz
x,y,z
-x,-y,-z
x+1/2,-y+1/2,z+1/2
-x+1/2,y+1/2,-z+1/2

loop_
_atom_site_label
_atom_site_type_symbol
_atom_site_fract_x
_atom_site_fract_y
_atom_site_fract_z
_atom_site_U_iso_or_equiv
_atom_site_occupancy
_atom_site_adp_type
_atom_site_refinement_flags_posn
_atom_site_refinement_flags_adp
_atom_site_refinement_flags_occupancy
_atom_site_disorder_assembly
_atom_site_disorder_group
_oxford_atom_site_special_shape
_atom_site_attached_hydrogens
Ni1 Ni 0.98237(4) 0.42792(2) 0.31657(4) 0.1131 1.0000 Uani . U . . . . .
N1 N 1.0543(2) 0.43947(12) 0.3457(3) 0.1098 1.0000 Uani . U . . . . .
C2 C 1.0682(3) 0.46444(16) 0.3639(3) 0.1079 1.0000 Uani . U . . . . .
C3 C 1.1229(3) 0.46503(15) 0.3899(3) 0.1091 1.0000 Uani . U . . . . .
C4 C 1.1443(3) 0.43993(15) 0.3830(3) 0.1122 1.0000 Uani . U . . . . .
C5 C 1.0996(3) 0.42475(15) 0.3584(3) 0.1039 1.0000 Uani . U . . . . .
N6 N 1.0061(2) 0.39227(12) 0.3253(3) 0.1143 1.0000 Uani . U . . . . .
C7 C 1.0590(3) 0.38253(15) 0.3348(3) 0.1093 1.0000 Uani . U . . . . .
C8 C 1.0611(3) 0.35462(16) 0.3373(3) 0.1137 1.0000 Uani . U . . . . .
C9 C 1.0039(3) 0.34652(15) 0.3330(3) 0.1124 1.0000 Uani . U . . . . .
C10 C 0.9743(3) 0.37046(16) 0.3236(3) 0.1129 1.0000 Uani . U . . . . .
N11 N 0.9093(2) 0.41632(12) 0.2910(2) 0.1068 1.0000 Uani . U . . . . .
C12 C 0.8875(3) 0.39151(16) 0.2953(3) 0.1098 1.0000 Uani . U . . . . .
C13 C 0.8294(3) 0.39083(16) 0.2770(3) 0.1137 1.0000 Uani . U . . . . .
C14 C 0.8185(3) 0.41590(16) 0.2563(4) 0.1235 1.0000 Uani . U . . . . .
C15 C 0.8671(3) 0.43168(16) 0.2667(3) 0.1102 1.0000 Uani . U . . . . .
N16 N 0.9588(2) 0.46367(12) 0.3073(2) 0.1071 1.0000 Uani . U . . . . .
C17 C 0.9113(3) 0.47293(15) 0.2811(3) 0.1045 1.0000 Uani . U . . . . .
C18 C 0.9089(3) 0.50056(15) 0.2809(3) 0.1047 1.0000 Uani . U . . . . .
C19 C 0.9553(3) 0.50936(15) 0.3132(3) 0.0990 1.0000 Uani . U . . . . .
C20 C 0.9847(3) 0.48569(15) 0.3262(3) 0.1000 1.0000 Uani . U . . . . .
C21 C 1.1051(3) 0.39789(16) 0.3508(3) 0.1047 1.0000 Uani . U . . . . .
C22 C 1.1587(3) 0.38471(15) 0.3648(3) 0.1040 1.0000 Uani . U . . . . .
C23 C 1.2041(3) 0.40001(16) 0.3850(3) 0.1104 1.0000 Uani . U . . . . .
C24 C 1.1993(3) 0.42730(16) 0.3945(3) 0.1092 1.0000 Uani . U . . . . .
C25 C 1.2468(3) 0.44133(16) 0.4101(3) 0.1168 1.0000 Uani . U . . . . .
C26 C 1.2988(3) 0.42881(17) 0.4204(4) 0.1348 1.0000 Uani . U . . . . .
C27 C 1.3044(3) 0.40293(17) 0.4118(4) 0.1254 1.0000 Uani . U . . . . .
C28 C 1.2573(3) 0.38764(16) 0.3932(4) 0.1212 1.0000 Uani . U . . . . .
C29 C 1.2627(3) 0.36093(16) 0.3845(4) 0.1323 1.0000 Uani . U . . . . .
C30 C 1.2172(3) 0.34587(16) 0.3660(4) 0.1222 1.0000 Uani . U . . . . .
C31 C 1.2233(4) 0.31902(18) 0.3550(4) 0.1360 1.0000 Uani . U . . . . .
C32 C 1.1798(3) 0.30440(17) 0.3350(4) 0.1309 1.0000 Uani . U . . . . .
C33 C 1.1256(3) 0.31575(16) 0.3288(3) 0.1217 1.0000 Uani . U . . . . .
C34 C 1.1155(3) 0.34197(16) 0.3410(3) 0.1162 1.0000 Uani . U . . . . .
C35 C 1.1634(3) 0.35783(16) 0.3566(3) 0.1163 1.0000 Uani . U . . . . .
C36 C 0.9149(3) 0.36925(16) 0.3111(3) 0.1126 1.0000 Uani . U . . . . .
C37 C 0.8862(3) 0.34452(16) 0.3128(3) 0.1137 1.0000 Uani . U . . . . .
C38 C 0.9149(3) 0.32186(16) 0.3295(3) 0.1190 1.0000 Uani . U . . . . .
C39 C 0.9748(3) 0.32174(16) 0.3406(4) 0.1194 1.0000 Uani . U . . . . .
C40 C 0.9979(3) 0.29944(16) 0.3634(4) 0.1351 1.0000 Uani . U . . . . .
C41 C 0.9683(3) 0.27634(17) 0.3691(4) 0.1333 1.0000 Uani . U . . . . .
C42 C 0.9120(4) 0.27571(18) 0.3551(4) 0.1398 1.0000 Uani . U . . . . .
C43 C 0.8850(3) 0.29814(16) 0.3347(4) 0.1277 1.0000 Uani . U . . . . .
C44 C 0.8257(3) 0.29767(17) 0.3253(4) 0.1288 1.0000 Uani . U . . . . .
C45 C 0.7974(3) 0.32028(17) 0.3102(4) 0.1308 1.0000 Uani . U . . . . .
C46 C 0.7370(4) 0.3208(2) 0.3059(4) 0.1463 1.0000 Uani . U . . . . .
C47 C 0.7095(4) 0.34334(18) 0.2983(4) 0.1453 1.0000 Uani . U . . . . .
C48 C 0.7391(3) 0.36681(18) 0.2902(4) 0.1398 1.0000 Uani . U . . . . .
C49 C 0.7981(3) 0.36731(16) 0.2876(4) 0.1245 1.0000 Uani . U . . . . .
C50 C 0.8272(3) 0.34368(16) 0.3015(4) 0.1214 1.0000 Uani . U . . . . .
C51 C 0.8669(3) 0.45833(16) 0.2605(3) 0.1134 1.0000 Uani . U . . . . .
C52 C 0.8173(3) 0.47074(15) 0.2384(3) 0.1058 1.0000 Uani . U . . . . .
C53 C 0.7702(3) 0.45571(16) 0.2209(3) 0.1103 1.0000 Uani . U . . . . .
C54 C 0.7698(3) 0.42822(17) 0.2277(3) 0.1177 1.0000 Uani . U . . . . .
C55 C 0.7254(3) 0.41372(17) 0.2049(3) 0.1299 1.0000 Uani . U . . . . .
C56 C 0.6788(3) 0.42678(18) 0.1786(4) 0.1354 1.0000 Uani . U . . . . .
C57 C 0.6780(3) 0.45309(18) 0.1767(4) 0.1288 1.0000 Uani . U . . . . .
C58 C 0.7225(3) 0.46834(17) 0.1965(3) 0.1154 1.0000 Uani . U . . . . .
C59 C 0.7211(3) 0.49531(17) 0.1904(3) 0.1241 1.0000 Uani . U . . . . .
C60 C 0.7682(3) 0.51067(17) 0.2062(3) 0.1161 1.0000 Uani . U . . . . .
C61 C 0.7700(3) 0.53762(17) 0.1988(3) 0.1187 1.0000 Uani . U . . . . .
C62 C 0.8169(3) 0.55232(16) 0.2111(3) 0.1235 1.0000 Uani . U . . . . .
C63 C 0.8640(3) 0.53994(16) 0.2359(3) 0.1151 1.0000 Uani . U . . . . .
C64 C 0.8635(3) 0.51378(16) 0.2497(3) 0.1068 1.0000 Uani . U . . . . .
C65 C 0.8170(3) 0.49858(16) 0.2318(3) 0.1125 1.0000 Uani . U . . . . .
C66 C 1.0371(3) 0.48680(15) 0.3549(3) 0.1090 1.0000 Uani . U . . . . .
C67 C 1.0582(3) 0.51148(15) 0.3738(3) 0.1034 1.0000 Uani . U . . . . .
C68 C 1.0260(3) 0.53468(15) 0.3668(3) 0.1106 1.0000 Uani . U . . . . .
C69 C 0.9725(3) 0.53384(16) 0.3375(3) 0.1157 1.0000 Uani . U . . . . .
C70 C 0.9402(3) 0.55631(15) 0.3408(3) 0.1151 1.0000 Uani . U . . . . .
C71 C 0.9573(3) 0.57957(16) 0.3663(3) 0.1210 1.0000 Uani . U . . . . .
C72 C 1.0100(3) 0.58091(15) 0.3893(3) 0.1056 1.0000 Uani . U . . . . .
C73 C 1.0452(3) 0.55837(15) 0.3918(3) 0.1065 1.0000 Uani . U . . . . .
C74 C 1.0962(3) 0.55954(15) 0.4206(3) 0.1128 1.0000 Uani . U . . . . .
C75 C 1.1279(3) 0.53699(15) 0.4275(3) 0.1088 1.0000 Uani . U . . . . .
C76 C 1.1785(3) 0.53727(16) 0.4611(3) 0.1095 1.0000 Uani . U . . . . .
C77 C 1.2033(3) 0.51463(16) 0.4781(3) 0.1182 1.0000 Uani . U . . . . .
C78 C 1.1846(3) 0.49037(16) 0.4559(3) 0.1206 1.0000 Uani . U . . . . .
C79 C 1.1420(3) 0.48911(15) 0.4156(3) 0.1117 1.0000 Uani . U . . . . .
C80 C 1.1104(3) 0.51215(15) 0.4039(3) 0.1089 1.0000 Uani . U . . . . .
O81 O 1.3541(2) 0.38917(10) 0.4193(2) 0.1338 1.0000 Uani . U . . . . .
C82 C 1.3972(3) 0.40161(18) 0.4509(4) 0.1267 1.0000 Uani . U . . . . .
C83 C 1.3940(3) 0.39849(19) 0.5093(4) 0.1348 1.0000 Uani . U . . . . .
C84 C 1.4375(4) 0.4099(2) 0.5402(4) 0.1538 1.0000 Uani . U . . . . .
C85 C 1.4804(4) 0.4233(2) 0.5138(6) 0.1581 1.0000 Uani . U . . . . .
C86 C 1.4798(3) 0.42670(18) 0.4576(5) 0.1523 1.0000 Uani . U . . . . .
C87 C 1.4357(4) 0.41567(18) 0.4224(4) 0.1338 1.0000 Uani . U . . . . .
C88 C 1.3489(4) 0.38317(19) 0.5363(4) 0.1568 1.0000 Uani . U . . . . .
C89 C 1.5300(4) 0.4352(2) 0.5488(6) 0.2228 1.0000 Uani . U . . . . .
C90 C 1.4371(4) 0.4194(2) 0.3598(4) 0.1716 1.0000 Uani . U . . . . .
O91 O 1.2771(2) 0.30978(12) 0.3618(3) 0.1571 1.0000 Uani . U . . . . .
C92 C 1.2871(4) 0.2841(2) 0.3699(6) 0.1553 1.0000 Uani . U . . . . .
C93 C 1.2757(5) 0.2743(3) 0.4212(6) 0.1893 1.0000 Uani . U . . . . .
C94 C 1.2907(6) 0.2480(3) 0.4328(7) 0.2374 1.0000 Uani . U . . . . .
C95 C 1.3161(8) 0.2325(3) 0.3898(8) 0.2560 1.0000 Uani . U . . . . .
C96 C 1.3278(6) 0.2442(3) 0.3415(6) 0.2122 1.0000 Uani . U . . . . .
C97 C 1.3127(4) 0.2685(2) 0.3289(5) 0.1642 1.0000 Uani . U . . . . .
C98 C 1.2496(5) 0.2904(3) 0.4711(5) 0.2181 1.0000 Uani . U . . . . .
C99 C 1.3362(9) 0.2044(3) 0.4006(8) 0.3384 1.0000 Uani . U . . . . .
C100 C 1.3247(4) 0.2806(2) 0.2739(5) 0.1897 1.0000 Uani . U . . . . .
O101 O 0.8796(3) 0.25347(12) 0.3570(3) 0.1677 1.0000 Uani . U . . . . .
C102 C 0.8999(4) 0.2301(2) 0.3808(6) 0.1604 1.0000 Uani . U . . . . .
C103 C 0.8928(5) 0.2256(3) 0.4373(6) 0.1874 1.0000 Uani . U . . . . .
C104 C 0.9083(5) 0.2012(3) 0.4548(6) 0.2146 1.0000 Uani . U . . . . .
C105 C 0.9282(5) 0.1824(3) 0.4207(8) 0.2066 1.0000 Uani . U . . . . .
C106 C 0.9349(5) 0.1883(2) 0.3657(6) 0.1937 1.0000 Uani . U . . . . .
C107 C 0.9201(5) 0.2122(2) 0.3442(6) 0.1768 1.0000 Uani . U . . . . .
C108 C 0.8686(6) 0.2476(3) 0.4715(6) 0.2557 1.0000 Uani . U . . . . .
C109 C 0.9436(6) 0.1556(3) 0.4438(7) 0.2888 1.0000 Uani . U . . . . .
C110 C 0.9232(6) 0.2168(2) 0.2825(5) 0.2325 1.0000 Uani . U . . . . .
O111 O 0.7119(2) 0.29657(12) 0.3084(3) 0.1632 1.0000 Uani . U . . . . .
C112 C 0.6532(4) 0.2954(2) 0.3003(6) 0.1616 1.0000 Uani . U . . . . .
C113 C 0.6231(4) 0.2932(2) 0.3474(6) 0.1704 1.0000 Uani . U . . . . .
C114 C 0.5632(4) 0.2907(2) 0.3401(6) 0.1912 1.0000 Uani . U . . . . .
C115 C 0.5416(4) 0.2902(2) 0.2858(7) 0.1856 1.0000 Uani . U . . . . .
C116 C 0.5743(4) 0.2933(2) 0.2389(6) 0.1812 1.0000 Uani . U . . . . .
C117 C 0.6295(4) 0.2962(2) 0.2476(5) 0.1662 1.0000 Uani . U . . . . .
C118 C 0.6485(5) 0.2931(3) 0.4049(5) 0.2154 1.0000 Uani . U . . . . .
C119 C 0.4751(4) 0.2866(3) 0.2787(6) 0.2391 1.0000 Uani . U . . . . .
C120 C 0.6647(5) 0.3002(3) 0.1954(5) 0.2154 1.0000 Uani . U . . . . .
O121 O 0.6308(2) 0.46653(11) 0.1558(2) 0.1426 1.0000 Uani . U . . . . .
C122 C 0.5865(4) 0.45194(18) 0.1289(4) 0.1309 1.0000 Uani . U . . . . .
C123 C 0.5453(4) 0.4420(2) 0.1607(4) 0.1395 1.0000 Uani . U . . . . .
C124 C 0.5008(4) 0.42877(19) 0.1327(5) 0.1544 1.0000 Uani . U . . . . .
C125 C 0.5036(4) 0.4265(2) 0.0748(5) 0.1554 1.0000 Uani . U . . . . .
C126 C 0.5457(4) 0.43731(19) 0.0448(4) 0.1518 1.0000 Uani . U . . . . .
C127 C 0.5901(3) 0.45018(17) 0.0713(4) 0.1305 1.0000 Uani . U . . . . .
C128 C 0.5422(4) 0.4458(2) 0.2226(4) 0.1865 1.0000 Uani . U . . . . .
C129 C 0.4550(4) 0.4110(2) 0.0443(5) 0.1924 1.0000 Uani . U . . . . .
C130 C 0.6366(4) 0.4614(2) 0.0388(4) 0.1654 1.0000 Uani . U . . . . .
O131 O 0.7198(2) 0.54899(11) 0.1776(2) 0.1396 1.0000 Uani . U . . . . .
C132 C 0.7084(4) 0.5749(2) 0.1961(5) 0.1390 1.0000 Uani . U . . . . .
C133 C 0.6859(5) 0.5786(3) 0.2496(5) 0.1779 1.0000 Uani . U . . . . .
C134 C 0.6717(5) 0.6040(3) 0.2639(5) 0.2161 1.0000 Uani . U . . . . .
C135 C 0.6775(6) 0.6250(3) 0.2256(6) 0.2175 1.0000 Uani . U . . . . .
C136 C 0.6990(5) 0.6196(2) 0.1728(5) 0.1814 1.0000 Uani . U . . . . .
C137 C 0.7141(4) 0.5948(2) 0.1561(4) 0.1457 1.0000 Uani . U . . . . .
C138 C 0.6787(5) 0.5560(3) 0.2910(5) 0.2129 1.0000 Uani . U . . . . .
C139 C 0.6626(8) 0.6533(3) 0.2439(6) 0.3183 1.0000 Uani . U . . . . .
C140 C 0.7388(4) 0.5896(2) 0.1004(4) 0.1662 1.0000 Uani . U . . . . .
O141 O 1.0330(2) 0.60314(11) 0.4124(2) 0.1224 1.0000 Uani . U . . . . .
C142 C 0.9975(4) 0.62209(18) 0.4340(4) 0.1253 1.0000 Uani . U . . . . .
C143 C 0.9713(4) 0.61920(19) 0.4839(4) 0.1303 1.0000 Uani . U . . . . .
C144 C 0.9409(4) 0.6397(2) 0.5059(4) 0.1639 1.0000 Uani . U . . . . .
C145 C 0.9353(5) 0.6630(2) 0.4761(5) 0.1631 1.0000 Uani . U . . . . .
C146 C 0.9614(4) 0.6650(2) 0.4261(5) 0.1558 1.0000 Uani . U . . . . .
C147 C 0.9925(4) 0.64511(18) 0.4012(4) 0.1286 1.0000 Uani . U . . . . .
C148 C 0.9770(4) 0.59337(19) 0.5181(4) 0.1623 1.0000 Uani . U . . . . .
C149 C 0.9043(6) 0.6861(2) 0.5017(5) 0.2346 1.0000 Uani . U . . . . .
C150 C 1.0217(4) 0.64774(19) 0.3462(4) 0.1627 1.0000 Uani . U . . . . .
O151 O 1.19503(19) 0.56155(10) 0.4788(2) 0.1206 1.0000 Uani . U . . . . .
C152 C 1.2356(3) 0.56232(16) 0.5230(4) 0.1165 1.0000 Uani . U . . . . .
C153 C 1.2156(3) 0.56055(16) 0.5757(4) 0.1195 1.0000 Uani . U . . . . .
C154 C 1.2562(4) 0.56246(17) 0.6188(4) 0.1345 1.0000 Uani . U . . . . .
C155 C 1.3120(4) 0.56730(19) 0.6085(4) 0.1404 1.0000 Uani . U . . . . .
C156 C 1.3289(4) 0.5692(2) 0.5552(4) 0.1504 1.0000 Uani . U . . . . .
C157 C 1.2895(3) 0.56777(17) 0.5090(4) 0.1281 1.0000 Uani . U . . . . .
C158 C 1.1542(3) 0.55524(18) 0.5901(4) 0.1399 1.0000 Uani . U . . . . .
C159 C 1.3552(4) 0.5692(2) 0.6566(4) 0.1802 1.0000 Uani . U . . . . .
C160 C 1.3072(3) 0.5704(2) 0.4486(4) 0.1679 1.0000 Uani . U . . . . .
Ni2 Ni 1.02706(4) 0.44095(2) 0.18836(5) 0.1222 1.0000 Uani . U . . . . .
N201 N 1.1027(2) 0.43903(13) 0.2160(3) 0.1147 1.0000 Uani . U . . . . .
C202 C 1.1356(3) 0.45942(18) 0.2381(3) 0.1159 1.0000 Uani . U . . . . .
C203 C 1.1918(3) 0.45031(17) 0.2518(3) 0.1213 1.0000 Uani . U . . . . .
C204 C 1.1950(3) 0.42472(18) 0.2348(4) 0.1283 1.0000 Uani . U . . . . .
C205 C 1.1383(3) 0.41798(17) 0.2175(3) 0.1196 1.0000 Uani . U . . . . .
N206 N 1.0229(2) 0.40375(13) 0.1869(3) 0.1164 1.0000 Uani . U . . . . .
C207 C 1.0657(3) 0.38529(17) 0.1951(3) 0.1133 1.0000 Uani . U . . . . .
C208 C 1.0479(3) 0.35907(17) 0.1905(3) 0.1210 1.0000 Uani . U . . . . .
C209 C 0.9895(3) 0.36042(17) 0.1826(3) 0.1156 1.0000 Uani . U . . . . .
C210 C 0.9772(3) 0.38752(17) 0.1775(3) 0.1204 1.0000 Uani . U . . . . .
N211 N 0.9537(2) 0.44278(13) 0.1555(2) 0.1093 1.0000 Uani . U . . . . .
C212 C 0.9164(3) 0.42251(17) 0.1437(3) 0.1107 1.0000 Uani . U . . . . .
C213 C 0.8662(3) 0.43107(18) 0.1148(3) 0.1176 1.0000 Uani . U . . . . .
C214 C 0.8744(3) 0.45742(18) 0.1054(3) 0.1200 1.0000 Uani . U . . . . .
C215 C 0.9258(3) 0.46397(17) 0.1334(3) 0.1099 1.0000 Uani . U . . . . .
N216 N 1.0310(2) 0.47864(13) 0.1907(3) 0.1173 1.0000 Uani . U . . . . .
C217 C 0.9941(3) 0.49636(17) 0.1669(3) 0.1167 1.0000 Uani . U . . . . .
C218 C 1.0113(3) 0.52286(17) 0.1765(3) 0.1136 1.0000 Uani . U . . . . .
C219 C 1.0588(3) 0.52121(17) 0.2119(3) 0.1201 1.0000 Uani . U . . . . .
C220 C 1.0710(3) 0.49393(17) 0.2159(3) 0.1146 1.0000 Uani . U . . . . .
C221 C 1.1231(3) 0.39213(17) 0.2064(3) 0.1199 1.0000 Uani . U . . . . .
C222 C 1.1637(3) 0.37176(18) 0.2077(4) 0.1278 1.0000 Uani . U . . . . .
C223 C 1.2225(3) 0.37815(18) 0.2183(4) 0.1322 1.0000 Uani . U . . . . .
C224 C 1.2384(3) 0.40435(17) 0.2295(4) 0.1257 1.0000 Uani . U . . . . .
C225 C 1.2956(3) 0.40986(19) 0.2280(4) 0.1426 1.0000 Uani . U . . . . .
C226 C 1.3368(4) 0.39017(19) 0.2248(4) 0.1521 1.0000 Uani . U . . . . .
C227 C 1.3200(4) 0.3650(2) 0.2225(5) 0.1538 1.0000 Uani . U . . . . .
C228 C 1.2621(4) 0.3577(2) 0.2139(4) 0.1397 1.0000 Uani . U . . . . .
C229 C 1.2466(4) 0.33276(19) 0.2005(4) 0.1495 1.0000 Uani . U . . . . .
C230 C 1.1891(4) 0.32570(19) 0.1900(4) 0.1463 1.0000 Uani . U . . . . .
C231 C 1.1733(4) 0.3008(2) 0.1744(5) 0.1641 1.0000 Uani . U . . . . .
C232 C 1.1196(4) 0.2942(2) 0.1612(5) 0.1708 1.0000 Uani . U . . . . .
C233 C 1.0782(4) 0.31397(19) 0.1680(4) 0.1520 1.0000 Uani . U . . . . .
C234 C 1.0903(4) 0.33865(18) 0.1853(4) 0.1355 1.0000 Uani . U . . . . .
C235 C 1.1484(4) 0.34567(18) 0.1969(4) 0.1333 1.0000 Uani . U . . . . .
C236 C 0.9254(3) 0.39656(17) 0.1572(3) 0.1200 1.0000 Uani . U . . . . .
C237 C 0.8827(3) 0.37755(17) 0.1427(3) 0.1208 1.0000 Uani . U . . . . .
C238 C 0.8921(3) 0.35082(17) 0.1543(3) 0.1263 1.0000 Uani . U . . . . .
C239 C 0.9437(4) 0.34139(19) 0.1794(4) 0.1337 1.0000 Uani . U . . . . .
C240 C 0.9481(4) 0.31685(18) 0.1986(4) 0.1442 1.0000 Uani . U . . . . .
C241 C 0.9042(4) 0.29815(18) 0.1894(4) 0.1440 1.0000 Uani . U . . . . .
C242 C 0.8565(4) 0.30560(19) 0.1612(4) 0.1368 1.0000 Uani . U . . . . .
C243 C 0.8468(4) 0.33182(18) 0.1456(4) 0.1378 1.0000 Uani . U . . . . .
C244 C 0.7978(4) 0.34050(19) 0.1178(4) 0.1528 1.0000 Uani . U . . . . .
C245 C 0.7903(4) 0.36620(19) 0.1030(4) 0.1420 1.0000 Uani . U . . . . .
C246 C 0.7410(4) 0.3741(2) 0.0730(4) 0.1530 1.0000 Uani . U . . . . .
C247 C 0.7305(4) 0.3994(2) 0.0652(5) 0.1694 1.0000 Uani . U . . . . .
C248 C 0.7701(4) 0.41928(19) 0.0806(4) 0.1622 1.0000 Uani . U . . . . .
C249 C 0.8219(3) 0.41224(18) 0.1021(3) 0.1259 1.0000 Uani . U . . . . .
C250 C 0.8324(3) 0.38556(18) 0.1160(4) 0.1280 1.0000 Uani . U . . . . .
C251 C 0.9444(3) 0.48983(16) 0.1375(3) 0.1069 1.0000 Uani . U . . . . .
C252 C 0.9119(3) 0.51070(17) 0.1141(3) 0.1137 1.0000 Uani . U . . . . .
C253 C 0.8618(3) 0.50448(17) 0.0833(3) 0.1161 1.0000 Uani . U . . . . .
C254 C 0.8454(3) 0.47793(18) 0.0759(3) 0.1210 1.0000 Uani . U . . . . .
C255 C 0.8027(3) 0.47321(18) 0.0369(4) 0.1444 1.0000 Uani . U . . . . .
C256 C 0.7712(4) 0.49320(19) 0.0107(4) 0.1538 1.0000 Uani . U . . . . .
C257 C 0.7839(3) 0.51860(19) 0.0221(4) 0.1322 1.0000 Uani . U . . . . .
C258 C 0.8328(3) 0.52542(19) 0.0559(4) 0.1268 1.0000 Uani . U . . . . .
C259 C 0.8518(3) 0.55055(18) 0.0587(3) 0.1287 1.0000 Uani . U . . . . .
C260 C 0.9014(3) 0.55629(18) 0.0873(4) 0.1223 1.0000 Uani . U . . . . .
C261 C 0.9233(3) 0.58204(17) 0.0861(3) 0.1167 1.0000 Uani . U . . . . .
C262 C 0.9745(3) 0.58840(18) 0.1103(3) 0.1236 1.0000 Uani . U . . . . .
C263 C 1.0026(3) 0.56863(17) 0.1385(4) 0.1284 1.0000 Uani . U . . . . .
C264 C 0.9819(3) 0.54321(17) 0.1469(3) 0.1194 1.0000 Uani . U . . . . .
C265 C 0.9310(3) 0.53663(17) 0.1162(3) 0.1193 1.0000 Uani . U . . . . .
C266 C 1.1208(3) 0.48491(17) 0.2408(3) 0.1083 1.0000 Uani . U . . . . .
C267 C 1.1604(3) 0.50415(17) 0.2637(3) 0.1170 1.0000 Uani . U . . . . .
C268 C 1.1449(3) 0.53032(18) 0.2652(3) 0.1188 1.0000 Uani . U . . . . .
C269 C 1.0934(3) 0.53976(17) 0.2422(3) 0.1170 1.0000 Uani . U . . . . .
C270 C 1.0781(3) 0.56551(17) 0.2523(3) 0.1236 1.0000 Uani . U . . . . .
C271 C 1.1153(3) 0.58316(17) 0.2798(3) 0.1243 1.0000 Uani . U . . . . .
C272 C 1.1671(4) 0.57497(18) 0.2968(4) 0.1264 1.0000 Uani . U . . . . .
C273 C 1.1832(3) 0.54846(17) 0.2927(3) 0.1224 1.0000 Uani . U . . . . .
C274 C 1.2360(3) 0.53961(18) 0.3134(3) 0.1295 1.0000 Uani . U . . . . .
C275 C 1.2512(3) 0.51371(18) 0.3096(4) 0.1273 1.0000 Uani . U . . . . .
C276 C 1.3054(3) 0.50491(19) 0.3287(4) 0.1298 1.0000 Uani . U . . . . .
C277 C 1.3197(4) 0.47962(19) 0.3243(4) 0.1354 1.0000 Uani . U . . . . .
C278 C 1.2828(3) 0.46123(18) 0.3007(3) 0.1319 1.0000 Uani . U . . . . .
C279 C 1.2311(3) 0.46888(18) 0.2781(4) 0.1301 1.0000 Uani . U . . . . .
C280 C 1.2140(3) 0.49530(17) 0.2839(3) 0.1194 1.0000 Uani . U . . . . .
O281 O 1.3566(2) 0.34400(12) 0.2208(3) 0.1656 1.0000 Uani . U . . . . .
C282 C 1.4134(4) 0.3498(2) 0.2236(5) 0.1563 1.0000 Uani . U . . . . .
C283 C 1.4410(4) 0.3521(2) 0.1743(5) 0.1746 1.0000 Uani . U . . . . .
C284 C 1.4979(4) 0.3575(2) 0.1736(5) 0.1955 1.0000 Uani . U . . . . .
C285 C 1.5260(4) 0.3625(2) 0.2247(6) 0.1793 1.0000 Uani . U . . . . .
C286 C 1.4968(4) 0.3586(2) 0.2721(5) 0.1775 1.0000 Uani . U . . . . .
C287 C 1.4419(4) 0.3525(2) 0.2747(5) 0.1632 1.0000 Uani . U . . . . .
C288 C 1.4088(5) 0.3483(3) 0.1173(5) 0.2520 1.0000 Uani . U . . . . .
C289 C 1.5876(4) 0.3695(2) 0.2249(6) 0.2225 1.0000 Uani . U . . . . .
C290 C 1.4092(5) 0.3484(3) 0.3270(5) 0.2136 1.0000 Uani . U . . . . .
O291 O 1.2171(3) 0.28315(14) 0.1711(4) 0.2029 1.0000 Uani . U . . . . .
C292 C 1.2078(5) 0.2591(3) 0.1435(7) 0.1817 1.0000 Uani . U . . . . .
C293 C 1.2158(6) 0.2578(3) 0.0857(7) 0.2038 1.0000 Uani . U . . . . .
C294 C 1.2099(5) 0.2339(3) 0.0603(6) 0.2069 1.0000 Uani . U . . . . .
C295 C 1.1957(5) 0.2121(3) 0.0904(7) 0.1856 1.0000 Uani . U . . . . .
C296 C 1.1860(4) 0.2138(2) 0.1478(6) 0.1782 1.0000 Uani . U . . . . .
C297 C 1.1921(5) 0.2381(3) 0.1745(6) 0.1792 1.0000 Uani . U . . . . .
C298 C 1.2316(7) 0.2826(3) 0.0529(7) 0.2737 1.0000 Uani . U . . . . .
C299 C 1.1884(6) 0.1854(2) 0.0634(5) 0.2178 1.0000 Uani . U . . . . .
C300 C 1.1824(6) 0.2408(2) 0.2381(5) 0.2202 1.0000 Uani . U . . . . .
O301 O 0.8124(3) 0.28837(14) 0.1491(3) 0.1666 1.0000 Uani . U . . . . .
C302 C 0.8269(5) 0.2627(2) 0.1381(6) 0.1632 1.0000 Uani . U . . . . .
C303 C 0.8564(6) 0.2580(3) 0.0872(6) 0.1876 1.0000 Uani . U . . . . .
C304 C 0.8657(6) 0.2309(3) 0.0785(6) 0.2269 1.0000 Uani . U . . -1 . .
C305 C 0.8461(7) 0.2111(3) 0.1129(7) 0.2119 1.0000 Uani . U . . . . .
C306 C 0.8194(6) 0.2186(2) 0.1600(6) 0.1989 1.0000 Uani . U . . . . .
C307 C 0.8074(5) 0.2434(2) 0.1745(6) 0.1670 1.0000 Uani . U . . . . .
C308 C 0.8739(7) 0.2800(3) 0.0491(6) 0.2679 1.0000 Uani . U . . . . .
C309 C 0.8579(7) 0.1830(3) 0.0981(7) 0.2907 1.0000 Uani . U . . . . .
C310 C 0.7771(6) 0.2494(2) 0.2267(6) 0.2276 1.0000 Uani . U . . . . .
O311 O 0.7051(2) 0.35443(12) 0.0555(3) 0.1608 1.0000 Uani . U . . . . .
C312 C 0.6749(4) 0.3598(2) 0.0050(5) 0.1642 1.0000 Uani . U . . . . .
C313 C 0.7048(5) 0.3569(3) -0.0437(6) 0.1873 1.0000 Uani . U . . . . .
C314 C 0.6728(6) 0.3615(3) -0.0926(5) 0.2108 1.0000 Uani . U . . . . .
C315 C 0.6157(6) 0.3682(3) -0.0905(6) 0.2029 1.0000 Uani . U . . . . .
C316 C 0.5916(5) 0.3717(2) -0.0411(6) 0.1973 1.0000 Uani . U . . . . .
C317 C 0.6201(4) 0.3669(2) 0.0084(5) 0.1666 1.0000 Uani . U . . . . .
C318 C 0.7669(5) 0.3504(3) -0.0444(6) 0.2533 1.0000 Uani . U . . . . .
C319 C 0.5836(7) 0.3731(3) -0.1482(6) 0.2799 1.0000 Uani . U . . . . .
C320 C 0.5918(4) 0.3681(3) 0.0637(5) 0.2049 1.0000 Uani . U . . . . .
O321 O 0.7532(2) 0.53949(11) 0.0036(2) 0.1368 1.0000 Uani . U . . . . .
C322 C 0.7171(3) 0.53514(18) -0.0433(4) 0.1250 1.0000 Uani . U . . . . .
C323 C 0.7413(3) 0.53382(19) -0.0949(4) 0.1374 1.0000 Uani . U . . . . .
C324 C 0.7043(4) 0.53159(19) -0.1424(4) 0.1465 1.0000 Uani . U . . . . .
C325 C 0.6473(4) 0.53063(19) -0.1343(4) 0.1379 1.0000 Uani . U . . . . .
C326 C 0.6256(3) 0.53254(17) -0.0808(4) 0.1308 1.0000 Uani . U . . . . .
C327 C 0.6608(3) 0.53510(17) -0.0316(4) 0.1267 1.0000 Uani . U . . . . .
C328 C 0.8056(3) 0.5349(2) -0.1028(4) 0.1607 1.0000 Uani . U . . . . .
C329 C 0.6072(4) 0.5291(2) -0.1857(4) 0.1780 1.0000 Uani . U . . . . .
C330 C 0.6358(4) 0.5371(2) 0.0249(4) 0.1521 1.0000 Uani . U . . . . .
O331 O 0.8903(2) 0.59997(12) 0.0578(2) 0.1399 1.0000 Uani . U . . . . .
C332 C 0.9118(5) 0.6240(2) 0.0406(5) 0.1610 1.0000 Uani . U . . . . .
C333 C 0.9406(5) 0.6247(3) -0.0101(5) 0.1806 1.0000 Uani . U . . . . .
C334 C 0.9568(6) 0.6492(3) -0.0270(6) 0.2436 1.0000 Uani . U . . . . .
C335 C 0.9468(8) 0.6724(3) 0.0007(8) 0.2619 1.0000 Uani . U . . . . .
C336 C 0.9167(6) 0.6689(3) 0.0495(7) 0.2283 1.0000 Uani . U . . . . .
C337 C 0.8981(5) 0.6464(2) 0.0720(6) 0.1800 1.0000 Uani . U . . . . .
C338 C 0.9559(5) 0.5996(3) -0.0410(5) 0.2314 1.0000 Uani . U . . . . .
C339 C 0.9640(8) 0.6989(3) -0.0207(7) 0.3826 1.0000 Uani . U . . . . .
C340 C 0.8664(6) 0.6422(3) 0.1248(6) 0.2305 1.0000 Uani . U . . . . .
O341 O 1.2063(2) 0.59138(12) 0.3227(3) 0.1418 1.0000 Uani . U . . . . .
C342 C 1.2025(4) 0.6181(2) 0.3097(4) 0.1348 1.0000 Uani . U . . . . .
C343 C 1.2163(5) 0.6255(3) 0.2560(5) 0.1734 1.0000 Uani . U . . . . .
C344 C 1.2126(5) 0.6524(3) 0.2449(5) 0.2044 1.0000 Uani . U . . . . .
C345 C 1.1979(5) 0.6705(3) 0.2868(7) 0.1936 1.0000 Uani . U . . . . .
C346 C 1.1873(4) 0.6608(2) 0.3392(5) 0.1612 1.0000 Uani . U . . . . .
C347 C 1.1894(4) 0.63406(19) 0.3531(4) 0.1332 1.0000 Uani . U . . . . .
C348 C 1.2361(6) 0.6058(3) 0.2101(5) 0.2430 1.0000 Uani . U . . . . .
C349 C 1.1919(6) 0.6987(2) 0.2730(7) 0.2730 1.0000 Uani . U . . . . .
C350 C 1.1757(4) 0.62465(18) 0.4106(4) 0.1528 1.0000 Uani . U . . . . .
O351 O 1.3391(2) 0.52368(11) 0.3522(2) 0.1337 1.0000 Uani . U . . . . .
C352 C 1.3955(4) 0.51656(18) 0.3603(4) 0.1283 1.0000 Uani . U . . . . .
C353 C 1.4320(4) 0.5217(2) 0.3183(4) 0.1460 1.0000 Uani . U . . . . .
C354 C 1.4881(4) 0.5150(2) 0.3261(5) 0.1704 1.0000 Uani . U . . . . .
C355 C 1.5062(4) 0.5018(2) 0.3745(6) 0.1794 1.0000 Uani . U . . . . .
C356 C 1.4679(4) 0.4982(2) 0.4155(5) 0.1693 1.0000 Uani . U . . . . .
C357 C 1.4118(4) 0.50512(19) 0.4099(4) 0.1417 1.0000 Uani . U . . . . .
C358 C 1.4118(5) 0.5357(2) 0.2634(4) 0.1840 1.0000 Uani . U . . . . .
C359 C 1.5687(4) 0.4959(3) 0.3813(6) 0.2412 1.0000 Uani . U . . . . .
C360 C 1.3701(4) 0.49980(19) 0.4552(4) 0.1649 1.0000 Uani . U . . . . .
C401 C 1.2008(6) 0.3705(4) 0.0608(6) 0.2267 1.0000 Uani . U . . . . .
C402 C 1.2219(7) 0.3522(3) 0.0258(7) 0.2283 1.0000 Uani . U . . . . .
C403 C 1.2778(6) 0.3552(3) 0.0102(6) 0.2123 1.0000 Uani . U . . . . .
C404 C 1.3081(6) 0.3769(3) 0.0275(6) 0.2087 1.0000 Uani . U . . . . .
C405 C 1.2837(6) 0.3942(3) 0.0608(6) 0.1945 1.0000 Uani . U . . . . .
C406 C 1.2323(6) 0.3911(3) 0.0780(6) 0.2183 1.0000 Uani . U . . . . .
C407 C 1.4740(5) 0.5575(3) 0.1165(5) 0.2006 1.0000 Uani . U . . . . .
C408 C 1.4704(5) 0.5312(3) 0.1046(5) 0.2007 1.0000 Uani . U . . . . .
C409 C 1.5105(5) 0.5149(3) 0.1222(5) 0.2031 1.0000 Uani . U . . . . .
C410 C 1.5560(5) 0.5240(3) 0.1495(6) 0.2123 1.0000 Uani . U . . . . .
C411 C 1.5622(6) 0.5511(4) 0.1619(6) 0.2212 1.0000 Uani . U . . . . .
C412 C 1.5215(6) 0.5678(3) 0.1453(5) 0.2164 1.0000 Uani . U . . . . .
C413 C 1.1983(4) 0.5549(3) 0.0988(6) 0.2739 1.0000 Uani D U . . . . .
C414 C 1.2401(5) 0.5713(2) 0.0770(4) 0.2328 1.0000 Uani D U . . . . .
C415 C 1.2959(4) 0.5690(2) 0.0961(5) 0.2332 1.0000 Uani D U . . . . .
C416 C 1.3099(4) 0.5505(3) 0.1374(6) 0.2530 1.0000 Uani D U . . . . .
C417 C 1.2680(6) 0.5344(2) 0.1596(4) 0.2795 1.0000 Uani D U . . . . .
C418 C 1.2126(5) 0.5360(2) 0.1391(5) 0.2843 1.0000 Uani D U . . . . .
C419 C 1.2451(5) 0.4461(3) 0.5605(5) 0.1936 1.0000 Uani . U . . . . .
C420 C 1.1928(5) 0.4522(3) 0.5814(5) 0.1771 1.0000 Uani . U . . . . .
C421 C 1.1855(5) 0.4742(2) 0.6124(4) 0.1636 1.0000 Uani . U . . . . .
C422 C 1.2300(4) 0.4916(2) 0.6203(5) 0.1701 1.0000 Uani . U . . . . .
C423 C 1.2805(5) 0.4862(3) 0.5980(6) 0.2004 1.0000 Uani . U . . . . .
C424 C 1.2919(5) 0.4635(3) 0.5673(5) 0.1919 1.0000 Uani . U . . . . .
C425 C 0.9014(6) 0.3496(3) 0.4673(6) 0.2274 1.0000 Uani . U . . . . .
C426 C 0.8784(7) 0.3251(3) 0.4778(6) 0.2186 1.0000 Uani . U . . . . .
C427 C 0.8189(7) 0.3230(3) 0.4676(5) 0.2066 1.0000 Uani . U . . . . .
C428 C 0.7887(6) 0.3443(3) 0.4488(5) 0.2032 1.0000 Uani . U . . . . .
C429 C 0.8134(7) 0.3677(3) 0.4400(5) 0.2138 1.0000 Uani . U . . . . .
C430 C 0.8690(8) 0.3705(3) 0.4489(6) 0.2362 1.0000 Uani . U . . . . .
C431 C 1.0708(4) 0.6519(4) 0.0486(14) 0.4989 1.0000 Uani D U . . . . .
C432 C 1.0845(6) 0.6294(7) 0.0182(5) 0.4702 1.0000 Uani D U . . . . .
C433 C 1.1063(6) 0.6074(4) 0.0462(14) 0.4816 1.0000 Uani D U . . . . .
C434 C 1.1150(4) 0.6081(4) 0.1044(14) 0.4738 1.0000 Uani D U . . . . .
C435 C 1.1012(7) 0.6307(7) 0.1348(5) 0.4647 1.0000 Uani D U . . . . .
C436 C 1.0789(6) 0.6525(4) 0.1069(14) 0.4944 1.0000 Uani D U . . . . .
C437 C 0.9804(5) 0.4741(3) -0.0025(5) 0.1828 1.0000 Uani . U . . . . .
C438 C 1.0295(5) 0.4803(3) 0.0270(5) 0.1763 1.0000 Uani . U . . . . .
C439 C 1.0481(5) 0.5061(3) 0.0300(5) 0.1819 1.0000 Uani . U . . . . .
C440 C 1.0159(3) 0.52385(18) 0.5226(4) 0.1325 1.0000 Uani . U . . . . .
C441 C 0.9669(4) 0.52176(18) 0.4914(4) 0.1330 1.0000 Uani . U . . . . .
C442 C 0.9511(4) 0.49775(18) 0.4696(4) 0.1296 1.0000 Uani . U . . . . .
H251 H 1.2448 0.4596 0.4139 0.1399 1.0000 Uiso R . . . . . .
H261 H 1.3297 0.4387 0.4327 0.1618 1.0000 Uiso R . . . . . .
H291 H 1.2969 0.3529 0.3908 0.1590 1.0000 Uiso R . . . . . .
H321 H 1.1850 0.2869 0.3252 0.1570 1.0000 Uiso R . . . . . .
H331 H 1.0955 0.3053 0.3158 0.1457 1.0000 Uiso R . . . . . .
H401 H 1.0353 0.3001 0.3755 0.1618 1.0000 Uiso R . . . . . .
H411 H 0.9858 0.2612 0.3831 0.1600 1.0000 Uiso R . . . . . .
H441 H 0.8059 0.2820 0.3299 0.1550 1.0000 Uiso R . . . . . .
H471 H 0.6702 0.3434 0.2986 0.1738 1.0000 Uiso R . . . . . .
H481 H 0.7190 0.3824 0.2867 0.1678 1.0000 Uiso R . . . . . .
H551 H 0.7263 0.3954 0.2071 0.1559 1.0000 Uiso R . . . . . .
H561 H 0.6494 0.4171 0.1630 0.1618 1.0000 Uiso R . . . . . .
H591 H 0.6892 0.5035 0.1759 0.1490 1.0000 Uiso R . . . . . .
H621 H 0.8177 0.5702 0.2032 0.1478 1.0000 Uiso R . . . . . .
H631 H 0.8963 0.5499 0.2429 0.1378 1.0000 Uiso R . . . . . .
H701 H 0.9039 0.5558 0.3253 0.1377 1.0000 Uiso R . . . . . .
H711 H 0.9333 0.5940 0.3679 0.1447 1.0000 Uiso R . . . . . .
H741 H 1.1092 0.5754 0.4352 0.1350 1.0000 Uiso R . . . . . .
H771 H 1.2333 0.5150 0.5040 0.1418 1.0000 Uiso R . . . . . .
H781 H 1.2013 0.4748 0.4692 0.1448 1.0000 Uiso R . . . . . .
H841 H 1.4374 0.4085 0.5792 0.1850 1.0000 Uiso R . . . . . .
H861 H 1.5083 0.4363 0.4409 0.1830 1.0000 Uiso R . . . . . .
H881 H 1.3496 0.3656 0.5223 0.2350 1.0000 Uiso R . . . . . .
H882 H 1.3550 0.3830 0.5762 0.2350 1.0000 Uiso R . . . . . .
H883 H 1.3129 0.3909 0.5283 0.2350 1.0000 Uiso R . . . . . .
H891 H 1.5621 0.4240 0.5463 0.3350 1.0000 Uiso R . . . . . .
H892 H 1.5392 0.4521 0.5340 0.3351 1.0000 Uiso R . . . . . .
H893 H 1.5190 0.4369 0.5872 0.3350 1.0000 Uiso R . . . . . .
H901 H 1.4027 0.4130 0.3440 0.2570 1.0000 Uiso R . . . . . .
H902 H 1.4411 0.4376 0.3510 0.2569 1.0000 Uiso R . . . . . .
H903 H 1.4681 0.4101 0.3448 0.2570 1.0000 Uiso R . . . . . .
H941 H 1.2844 0.2409 0.4679 0.2850 1.0000 Uiso R . . . . . .
H961 H 1.3476 0.2347 0.3150 0.2530 1.0000 Uiso R . . . . . .
H981 H 1.2109 0.2944 0.4624 0.3270 1.0000 Uiso R . . . . . .
H982 H 1.2515 0.2800 0.5047 0.3271 1.0000 Uiso R . . . . . .
H983 H 1.2704 0.3063 0.4766 0.3270 1.0000 Uiso R . . . . . .
H991 H 1.3378 0.2012 0.4404 0.5080 1.0000 Uiso R . . . . . .
H992 H 1.3103 0.1923 0.3834 0.5080 1.0000 Uiso R . . . . . .
H993 H 1.3730 0.2019 0.3850 0.5080 1.0000 Uiso R . . . . . .
H1001 H 1.3400 0.2979 0.2793 0.2860 1.0000 Uiso R . . . . . .
H1002 H 1.3510 0.2702 0.2530 0.2859 1.0000 Uiso R . . . . . .
H1041 H 0.9052 0.1974 0.4929 0.2570 1.0000 Uiso R . . . . . .
H1061 H 0.9496 0.1757 0.3419 0.2329 1.0000 Uiso R . . . . . .
H1081 H 0.8657 0.2422 0.5099 0.3830 1.0000 Uiso R . . . . . .
H1082 H 0.8318 0.2522 0.4571 0.3830 1.0000 Uiso R . . . . . .
H1083 H 0.8929 0.2626 0.4693 0.3830 1.0000 Uiso R . . . . . .
H1091 H 0.9837 0.1544 0.4486 0.4320 1.0000 Uiso R . . . . . .
H1092 H 0.9254 0.1532 0.4794 0.4320 1.0000 Uiso R . . . . . .
H1093 H 0.9309 0.1424 0.4178 0.4320 1.0000 Uiso R . . . . . .
H1101 H 0.9392 0.2337 0.2758 0.3490 1.0000 Uiso R . . . . . .
H1102 H 0.9464 0.2034 0.2658 0.3490 1.0000 Uiso R . . . . . .
H1103 H 0.8858 0.2160 0.2665 0.3490 1.0000 Uiso R . . . . . .
H1141 H 0.5398 0.2894 0.3710 0.2300 1.0000 Uiso R . . . . . .
H1161 H 0.5587 0.2935 0.2027 0.2180 1.0000 Uiso R . . . . . .
H1181 H 0.6196 0.2962 0.4320 0.3230 1.0000 Uiso R . . . . . .
H1182 H 0.6659 0.2764 0.4122 0.3230 1.0000 Uiso R . . . . . .
H1183 H 0.6764 0.3067 0.4074 0.3230 1.0000 Uiso R . . . . . .
H1191 H 0.4672 0.2703 0.2598 0.3590 1.0000 Uiso R . . . . . .
H1192 H 0.4582 0.2864 0.3152 0.3590 1.0000 Uiso R . . . . . .
H1193 H 0.4596 0.3009 0.2573 0.3590 1.0000 Uiso R . . . . . .
H1201 H 0.6649 0.3184 0.1860 0.3240 1.0000 Uiso R . . . . . .
H1202 H 0.6485 0.2906 0.1647 0.3239 1.0000 Uiso R . . . . . .
H1203 H 0.7026 0.2944 0.2023 0.3239 1.0000 Uiso R . . . . . .
H1241 H 0.4704 0.4218 0.1528 0.1850 1.0000 Uiso R . . . . . .
H1261 H 0.5457 0.4360 0.0056 0.1818 1.0000 Uiso R . . . . . .
H1281 H 0.5241 0.4310 0.2393 0.2790 1.0000 Uiso R . . . . . .
H1282 H 0.5796 0.4478 0.2376 0.2789 1.0000 Uiso R . . . . . .
H1283 H 0.5209 0.4614 0.2304 0.2790 1.0000 Uiso R . . . . . .
H1291 H 0.4207 0.4134 0.0651 0.2890 1.0000 Uiso R . . . . . .
H1292 H 0.4502 0.4179 0.0070 0.2890 1.0000 Uiso R . . . . . .
H1293 H 0.4643 0.3927 0.0429 0.2889 1.0000 Uiso R . . . . . .
H1301 H 0.6373 0.4534 0.0022 0.2479 1.0000 Uiso R . . . . . .
H1302 H 0.6717 0.4581 0.0583 0.2481 1.0000 Uiso R . . . . . .
H1303 H 0.6307 0.4800 0.0353 0.2480 1.0000 Uiso R . . . . . .
H1341 H 0.6577 0.6074 0.2997 0.2591 1.0000 Uiso R . . . . . .
H1361 H 0.7034 0.6334 0.1477 0.2179 1.0000 Uiso R . . . . . .
H1381 H 0.7118 0.5546 0.3145 0.3200 1.0000 Uiso R . . . . . .
H1382 H 0.6463 0.5591 0.3142 0.3199 1.0000 Uiso R . . . . . .
H1383 H 0.6736 0.5399 0.2711 0.3200 1.0000 Uiso R . . . . . .
H1391 H 0.6648 0.6648 0.2119 0.4780 1.0000 Uiso R . . . . . .
H1392 H 0.6247 0.6536 0.2582 0.4780 1.0000 Uiso R . . . . . .
H1393 H 0.6887 0.6591 0.2724 0.4780 1.0000 Uiso R . . . . . .
H1401 H 0.7778 0.5849 0.1050 0.2490 1.0000 Uiso R . . . . . .
H1402 H 0.7189 0.5755 0.0823 0.2490 1.0000 Uiso R . . . . . .
H1403 H 0.7362 0.6052 0.0776 0.2491 1.0000 Uiso R . . . . . .
H1441 H 0.9237 0.6380 0.5408 0.1969 1.0000 Uiso R . . . . . .
H1461 H 0.9582 0.6807 0.4068 0.1869 1.0000 Uiso R . . . . . .
H1481 H 1.0080 0.5835 0.5040 0.2430 1.0000 Uiso R . . . . . .
H1482 H 0.9431 0.5832 0.5146 0.2429 1.0000 Uiso R . . . . . .
H1483 H 0.9836 0.5974 0.5567 0.2429 1.0000 Uiso R . . . . . .
H1491 H 0.8721 0.6798 0.5219 0.3520 1.0000 Uiso R . . . . . .
H1492 H 0.8921 0.6977 0.4723 0.3520 1.0000 Uiso R . . . . . .
H1493 H 0.9292 0.6952 0.5269 0.3520 1.0000 Uiso R . . . . . .
H1501 H 1.0616 0.6482 0.3524 0.2441 1.0000 Uiso R . . . . . .
H1502 H 1.0100 0.6636 0.3279 0.2439 1.0000 Uiso R . . . . . .
H1503 H 1.0125 0.6330 0.3224 0.2440 1.0000 Uiso R . . . . . .
H1541 H 1.2443 0.5604 0.6558 0.1617 1.0000 Uiso R . . . . . .
H1561 H 1.3670 0.5716 0.5478 0.1798 1.0000 Uiso R . . . . . .
H1581 H 1.1410 0.5678 0.6163 0.2098 1.0000 Uiso R . . . . . .
H1582 H 1.1508 0.5381 0.6055 0.2099 1.0000 Uiso R . . . . . .
H1583 H 1.1321 0.5563 0.5565 0.2101 1.0000 Uiso R . . . . . .
H1591 H 1.3766 0.5849 0.6521 0.2699 1.0000 Uiso R . . . . . .
H1592 H 1.3798 0.5543 0.6554 0.2700 1.0000 Uiso R . . . . . .
H1593 H 1.3357 0.5695 0.6917 0.2699 1.0000 Uiso R . . . . . .
H1601 H 1.3448 0.5771 0.4466 0.2519 1.0000 Uiso R . . . . . .
H1602 H 1.3058 0.5536 0.4305 0.2520 1.0000 Uiso R . . . . . .
H1603 H 1.2824 0.5822 0.4287 0.2520 1.0000 Uiso R . . . . . .
H2251 H 1.3071 0.4274 0.2291 0.1708 1.0000 Uiso R . . . . . .
H2261 H 1.3752 0.3944 0.2242 0.1829 1.0000 Uiso R . . . . . .
H2291 H 1.2742 0.3199 0.1977 0.1789 1.0000 Uiso R . . . . . .
H2321 H 1.1106 0.2773 0.1486 0.2049 1.0000 Uiso R . . . . . .
H2331 H 1.0407 0.3096 0.1602 0.1829 1.0000 Uiso R . . . . . .
H2401 H 0.9809 0.3118 0.2177 0.1730 1.0000 Uiso R . . . . . .
H2411 H 0.9084 0.2810 0.2019 0.1729 1.0000 Uiso R . . . . . .
H2441 H 0.7696 0.3283 0.1091 0.1830 1.0000 Uiso R . . . . . .
H2471 H 0.6962 0.4044 0.0487 0.2040 1.0000 Uiso R . . . . . .
H2481 H 0.7611 0.4370 0.0761 0.1950 1.0000 Uiso R . . . . . .
H2551 H 0.7942 0.4556 0.0275 0.1731 1.0000 Uiso R . . . . . .
H2561 H 0.7420 0.4891 -0.0140 0.1851 1.0000 Uiso R . . . . . .
H2591 H 0.8315 0.5639 0.0409 0.1539 1.0000 Uiso R . . . . . .
H2621 H 0.9895 0.6054 0.1079 0.1481 1.0000 Uiso R . . . . . .
H2631 H 1.0383 0.5724 0.1534 0.1539 1.0000 Uiso R . . . . . .
H2701 H 1.0423 0.5714 0.2410 0.1478 1.0000 Uiso R . . . . . .
H2711 H 1.1041 0.6005 0.2863 0.1491 1.0000 Uiso R . . . . . .
H2741 H 1.2609 0.5516 0.3292 0.1550 1.0000 Uiso R . . . . . .
H2771 H 1.3546 0.4741 0.3375 0.1620 1.0000 Uiso R . . . . . .
H2781 H 1.2931 0.4435 0.2998 0.1577 1.0000 Uiso R . . . . . .
H2841 H 1.5172 0.3579 0.1399 0.2350 1.0000 Uiso R . . . . . .
H2861 H 1.5164 0.3604 0.3061 0.2129 1.0000 Uiso R . . . . . .
H2881 H 1.3733 0.3572 0.1187 0.3790 1.0000 Uiso R . . . . . .
H2882 H 1.4309 0.3552 0.0874 0.3790 1.0000 Uiso R . . . . . .
H2883 H 1.4024 0.3299 0.1109 0.3790 1.0000 Uiso R . . . . . .
H2891 H 1.5970 0.3780 0.2595 0.3339 1.0000 Uiso R . . . . . .
H2892 H 1.6093 0.3538 0.2209 0.3340 1.0000 Uiso R . . . . . .
H2893 H 1.5948 0.3810 0.1940 0.3340 1.0000 Uiso R . . . . . .
H2901 H 1.4327 0.3524 0.3589 0.3201 1.0000 Uiso R . . . . . .
H2902 H 1.3769 0.3598 0.3262 0.3200 1.0000 Uiso R . . . . . .
H2903 H 1.3969 0.3305 0.3289 0.3199 1.0000 Uiso R . . . . . .
H2941 H 1.2160 0.2326 0.0216 0.2480 1.0000 Uiso R . . . . . .
H2961 H 1.1758 0.1991 0.1684 0.2139 1.0000 Uiso R . . . . . .
H2981 H 1.2312 0.2789 0.0132 0.4100 1.0000 Uiso R . . . . . .
H2982 H 1.2686 0.2883 0.0641 0.4100 1.0000 Uiso R . . . . . .
H2983 H 1.2048 0.2964 0.0605 0.4100 1.0000 Uiso R . . . . . .
H2991 H 1.1513 0.1838 0.0479 0.3270 1.0000 Uiso R . . . . . .
H2992 H 1.1944 0.1720 0.0911 0.3269 1.0000 Uiso R . . . . . .
H2993 H 1.2157 0.1834 0.0342 0.3270 1.0000 Uiso R . . . . . .
H3001 H 1.1602 0.2562 0.2456 0.3310 1.0000 Uiso R . . . . . .
H3002 H 1.2181 0.2424 0.2574 0.3310 1.0000 Uiso R . . . . . .
H3003 H 1.1631 0.2256 0.2521 0.3310 1.0000 Uiso R . . . . . .
H3041 H 0.8866 0.2260 0.0469 0.2720 1.0000 Uiso R . . . -1 . .
H3061 H 0.8082 0.2054 0.1847 0.2391 1.0000 Uiso R . . . . . .
H3081 H 0.8430 0.2919 0.0432 0.4010 1.0000 Uiso R . . . . . .
H3082 H 0.9051 0.2894 0.0655 0.4010 1.0000 Uiso R . . . . . .
H3083 H 0.8852 0.2730 0.0137 0.4010 1.0000 Uiso R . . . . . .
H3091 H 0.8226 0.1735 0.0970 0.4330 1.0000 Uiso R . . . . . .
H3092 H 0.8830 0.1756 0.1265 0.4330 1.0000 Uiso R . . . . . .
H3093 H 0.8757 0.1824 0.0616 0.4330 1.0000 Uiso R . . . . . .
H3101 H 0.7433 0.2390 0.2280 0.3411 1.0000 Uiso R . . . . . .
H3102 H 0.8008 0.2452 0.2584 0.3410 1.0000 Uiso R . . . . . .
H3103 H 0.7675 0.2677 0.2273 0.3410 1.0000 Uiso R . . . . . .
H3141 H 0.6900 0.3599 -0.1270 0.2531 1.0000 Uiso R . . . . . .
H3161 H 0.5546 0.3776 -0.0397 0.2369 1.0000 Uiso R . . . . . .
H3181 H 0.7852 0.3607 -0.0726 0.3800 1.0000 Uiso R . . . . . .
H3182 H 0.7834 0.3542 -0.0083 0.3800 1.0000 Uiso R . . . . . .
H3183 H 0.7718 0.3321 -0.0527 0.3800 1.0000 Uiso R . . . . . .
H3191 H 0.5467 0.3804 -0.1411 0.4191 1.0000 Uiso R . . . . . .
H3192 H 0.6049 0.3853 -0.1703 0.4190 1.0000 Uiso R . . . . . .
H3193 H 0.5799 0.3569 -0.1684 0.4190 1.0000 Uiso R . . . . . .
H3201 H 0.5516 0.3702 0.0583 0.3080 1.0000 Uiso R . . . . . .
H3202 H 0.6063 0.3825 0.0851 0.3080 1.0000 Uiso R . . . . . .
H3203 H 0.5988 0.3521 0.0843 0.3081 1.0000 Uiso R . . . . . .
H3241 H 0.7190 0.5307 -0.1787 0.1760 1.0000 Uiso R . . . . . .
H3261 H 0.5864 0.5320 -0.0760 0.1571 1.0000 Uiso R . . . . . .
H3281 H 0.8215 0.5478 -0.0783 0.2411 1.0000 Uiso R . . . . . .
H3282 H 0.8149 0.5392 -0.1407 0.2411 1.0000 Uiso R . . . . . .
H3283 H 0.8223 0.5181 -0.0933 0.2410 1.0000 Uiso R . . . . . .
H3291 H 0.5747 0.5188 -0.1758 0.2669 1.0000 Uiso R . . . . . .
H3292 H 0.6266 0.5211 -0.2165 0.2669 1.0000 Uiso R . . . . . .
H3293 H 0.5954 0.5465 -0.1959 0.2670 1.0000 Uiso R . . . . . .
H3301 H 0.6343 0.5551 0.0363 0.2280 1.0000 Uiso R . . . . . .
H3302 H 0.5979 0.5300 0.0250 0.2281 1.0000 Uiso R . . . . . .
H3303 H 0.6584 0.5274 0.0513 0.2279 1.0000 Uiso R . . . . . .
H3341 H 0.9774 0.6502 -0.0601 0.2920 1.0000 Uiso R . . . . . .
H3361 H 0.9086 0.6840 0.0694 0.2740 1.0000 Uiso R . . . . . .
H3381 H 0.9726 0.6039 -0.0765 0.3480 1.0000 Uiso R . . . . . .
H3382 H 0.9224 0.5894 -0.0470 0.3480 1.0000 Uiso R . . . . . .
H3383 H 0.9824 0.5896 -0.0188 0.3480 1.0000 Uiso R . . . . . .
H3391 H 1.0089 0.6984 -0.0258 0.5740 1.0000 Uiso R . . . . . .
H3392 H 0.9518 0.7127 0.0102 0.5740 1.0000 Uiso R . . . . . .
H3393 H 0.9422 0.7020 -0.0590 0.5740 1.0000 Uiso R . . . . . .
H3401 H 0.8869 0.6302 0.1488 0.3460 1.0000 Uiso R . . . . . .
H3402 H 0.8299 0.6351 0.1160 0.3460 1.0000 Uiso R . . . . . .
H3403 H 0.8620 0.6586 0.1439 0.3460 1.0000 Uiso R . . . . . .
H3441 H 1.2198 0.6585 0.2088 0.2460 1.0000 Uiso R . . . . . .
H3461 H 1.1775 0.6728 0.3674 0.1930 1.0000 Uiso R . . . . . .
H3481 H 1.2414 0.6149 0.1751 0.3650 1.0000 Uiso R . . . . . .
H3482 H 1.2711 0.5978 0.2215 0.3650 1.0000 Uiso R . . . . . .
H3483 H 1.2079 0.5924 0.2052 0.3651 1.0000 Uiso R . . . . . .
H3491 H 1.2243 0.7043 0.2526 0.4090 1.0000 Uiso R . . . . . .
H3492 H 1.1892 0.7085 0.3074 0.4090 1.0000 Uiso R . . . . . .
H3493 H 1.1586 0.7013 0.2506 0.4090 1.0000 Uiso R . . . . . .
H3501 H 1.1791 0.6389 0.4367 0.2289 1.0000 Uiso R . . . . . .
H3502 H 1.2009 0.6109 0.4215 0.2291 1.0000 Uiso R . . . . . .
H3503 H 1.1375 0.6183 0.4111 0.2290 1.0000 Uiso R . . . . . .
H3541 H 1.5138 0.5192 0.2987 0.2041 1.0000 Uiso R . . . . . .
H3561 H 1.4797 0.4905 0.4488 0.2030 1.0000 Uiso R . . . . . .
H3581 H 1.3768 0.5279 0.2504 0.2760 1.0000 Uiso R . . . . . .
H3582 H 1.4058 0.5538 0.2712 0.2760 1.0000 Uiso R . . . . . .
H3583 H 1.4401 0.5341 0.2349 0.2760 1.0000 Uiso R . . . . . .
H3591 H 1.5726 0.4807 0.4058 0.3610 1.0000 Uiso R . . . . . .
H3592 H 1.5872 0.5111 0.3982 0.3610 1.0000 Uiso R . . . . . .
H3593 H 1.5845 0.4923 0.3444 0.3610 1.0000 Uiso R . . . . . .
H3601 H 1.3844 0.4864 0.4794 0.2480 1.0000 Uiso R . . . . . .
H3602 H 1.3639 0.5154 0.4765 0.2480 1.0000 Uiso R . . . . . .
H3603 H 1.3349 0.4943 0.4389 0.2480 1.0000 Uiso R . . . . . .
H4011 H 1.1637 0.3689 0.0732 0.2720 1.0000 Uiso R . . . . . .
H4021 H 1.2001 0.3382 0.0128 0.2741 1.0000 Uiso R . . . . . .
H4031 H 1.2950 0.3425 -0.0117 0.2551 1.0000 Uiso R . . . . . .
H4041 H 1.3450 0.3793 0.0157 0.2510 1.0000 Uiso R . . . . . .
H4051 H 1.3040 0.4090 0.0722 0.2340 1.0000 Uiso R . . . . . .
H4061 H 1.2169 0.4034 0.1025 0.2620 1.0000 Uiso R . . . . . .
H4071 H 1.4447 0.5686 0.1059 0.2410 1.0000 Uiso R . . . . . .
H4081 H 1.4395 0.5248 0.0843 0.2409 1.0000 Uiso R . . . . . .
H4091 H 1.5068 0.4970 0.1150 0.2441 1.0000 Uiso R . . . . . .
H4101 H 1.5844 0.5122 0.1605 0.2549 1.0000 Uiso R . . . . . .
H4111 H 1.5935 0.5572 0.1814 0.2661 1.0000 Uiso R . . . . . .
H4121 H 1.5246 0.5856 0.1527 0.2601 1.0000 Uiso R . . . . . .
H4131 H 1.1607 0.5566 0.0868 0.3291 1.0000 Uiso R . . . . . .
H4141 H 1.2306 0.5838 0.0498 0.2802 1.0000 Uiso R . . . . . .
H4151 H 1.3238 0.5797 0.0813 0.2801 1.0000 Uiso R . . . . . .
H4161 H 1.3467 0.5491 0.1501 0.3042 1.0000 Uiso R . . . . . .
H4171 H 1.2771 0.5225 0.1881 0.3362 1.0000 Uiso R . . . . . .
H4181 H 1.1850 0.5244 0.1521 0.3411 1.0000 Uiso R . . . . . .
H4191 H 1.2501 0.4305 0.5418 0.2320 1.0000 Uiso R . . . . . .
H4201 H 1.1622 0.4410 0.5741 0.2130 1.0000 Uiso R . . . . . .
H4211 H 1.1502 0.4779 0.6281 0.1971 1.0000 Uiso R . . . . . .
H4221 H 1.2247 0.5067 0.6412 0.2050 1.0000 Uiso R . . . . . .
H4231 H 1.3096 0.4982 0.6035 0.2410 1.0000 Uiso R . . . . . .
H4241 H 1.3272 0.4600 0.5526 0.2301 1.0000 Uiso R . . . . . .
H4251 H 0.9401 0.3520 0.4733 0.2730 1.0000 Uiso R . . . . . .
H4261 H 0.9000 0.3110 0.4905 0.2632 1.0000 Uiso R . . . . . .
H4271 H 0.8005 0.3070 0.4737 0.2480 1.0000 Uiso R . . . . . .
H4281 H 0.7500 0.3425 0.4417 0.2440 1.0000 Uiso R . . . . . .
H4291 H 0.7919 0.3818 0.4279 0.2572 1.0000 Uiso R . . . . . .
H4301 H 0.8862 0.3866 0.4425 0.2831 1.0000 Uiso R . . . . . .
H4311 H 1.0564 0.6666 0.0298 0.5970 1.0000 Uiso R . . . . . .
H4321 H 1.0794 0.6290 -0.0206 0.5620 1.0000 Uiso R . . . . . .
H4331 H 1.1151 0.5923 0.0260 0.5751 1.0000 Uiso R . . . . . .
H4341 H 1.1304 0.5935 0.1229 0.5660 1.0000 Uiso R . . . . . .
H4351 H 1.1066 0.6312 0.1738 0.5550 1.0000 Uiso R . . . . . .
H4361 H 1.0691 0.6674 0.1273 0.5910 1.0000 Uiso R . . . . . .
H4371 H 0.9672 0.4570 -0.0037 0.2200 1.0000 Uiso R . . . . . .
H4381 H 1.0501 0.4670 0.0446 0.2121 1.0000 Uiso R . . . . . .
H4391 H 1.0807 0.5100 0.0507 0.2189 1.0000 Uiso R . . . . . .
H4401 H 1.0269 0.5399 0.5383 0.1590 1.0000 Uiso R . . . . . .
H4411 H 0.9442 0.5365 0.4855 0.1601 1.0000 Uiso R . . . . . .
H4421 H 0.9171 0.4963 0.4494 0.1559 1.0000 Uiso R . . . . . .
H1003 H 1.2903 0.2823 0.2530 0.2861 1.0000 Uiso . . . . . . .

loop_
_atom_site_aniso_label
_atom_site_aniso_U_11
_atom_site_aniso_U_22
_atom_site_aniso_U_33
_atom_site_aniso_U_23
_atom_site_aniso_U_13
_atom_site_aniso_U_12
Ni1 0.0864(6) 0.1240(7) 0.1280(8) -0.0042(6) -0.0388(6) 0.0021(5)
N1 0.088(2) 0.117(2) 0.124(4) 0.000(3) -0.039(3) 0.0012(19)
C2 0.083(3) 0.121(2) 0.120(5) -0.006(4) -0.026(3) -0.002(2)
C3 0.087(3) 0.117(3) 0.123(5) 0.006(4) -0.031(3) -0.006(2)
C4 0.093(3) 0.119(3) 0.125(5) 0.001(4) -0.046(3) -0.003(2)
C5 0.086(3) 0.124(2) 0.101(4) -0.006(4) -0.038(3) 0.002(2)
N6 0.091(2) 0.1217(16) 0.129(4) -0.008(3) -0.045(3) 0.0007(17)
C7 0.095(2) 0.117(2) 0.115(4) -0.001(4) -0.041(4) 0.0017(19)
C8 0.100(2) 0.117(2) 0.124(5) 0.002(4) -0.033(4) 0.0045(19)
C9 0.104(2) 0.114(2) 0.118(5) -0.015(4) -0.046(4) 0.0009(19)
C10 0.096(2) 0.118(2) 0.123(5) -0.001(4) -0.033(4) 0.001(2)
N11 0.082(2) 0.118(2) 0.120(4) -0.002(3) -0.030(3) 0.0027(18)
C12 0.097(3) 0.116(3) 0.115(5) -0.010(4) -0.036(4) 0.000(2)
C13 0.098(3) 0.117(3) 0.124(5) -0.012(4) -0.039(3) -0.003(2)
C14 0.091(3) 0.126(3) 0.153(5) 0.002(4) -0.044(3) -0.002(2)
C15 0.084(3) 0.124(2) 0.122(5) 0.001(4) -0.036(3) 0.002(2)
N16 0.087(3) 0.1223(16) 0.112(4) 0.003(3) -0.038(3) -0.005(2)
C17 0.088(3) 0.124(2) 0.101(4) -0.002(4) -0.033(3) 0.001(2)
C18 0.090(3) 0.123(2) 0.101(4) 0.005(4) -0.026(3) -0.004(3)
C19 0.079(3) 0.120(2) 0.097(4) 0.009(3) -0.017(3) -0.009(2)
C20 0.076(3) 0.121(2) 0.103(4) -0.002(4) -0.015(3) -0.005(2)
C21 0.085(3) 0.124(2) 0.105(4) -0.009(4) -0.027(3) 0.002(2)
C22 0.088(3) 0.123(3) 0.100(4) -0.019(4) -0.026(3) 0.007(2)
C23 0.090(3) 0.120(3) 0.120(5) 0.005(4) -0.039(4) 0.001(2)
C24 0.089(3) 0.121(3) 0.118(5) 0.001(4) -0.033(4) -0.001(2)
C25 0.087(3) 0.124(4) 0.139(5) -0.007(4) -0.031(4) 0.000(2)
C26 0.100(3) 0.133(3) 0.170(5) -0.021(5) -0.054(4) 0.010(3)
C27 0.094(3) 0.131(3) 0.151(5) -0.012(4) -0.049(4) 0.008(2)
C28 0.091(3) 0.125(3) 0.147(5) -0.005(4) -0.040(4) 0.005(2)
C29 0.097(3) 0.122(3) 0.177(6) 0.000(5) -0.033(4) 0.006(3)
C30 0.102(3) 0.118(3) 0.146(5) 0.008(4) -0.031(4) 0.003(2)
C31 0.107(3) 0.127(3) 0.173(5) -0.013(5) -0.048(4) 0.014(3)
C32 0.104(3) 0.121(4) 0.167(6) -0.017(4) -0.030(4) 0.010(3)
C33 0.103(3) 0.119(3) 0.143(5) -0.014(4) -0.029(4) 0.008(3)
C34 0.103(2) 0.117(3) 0.128(5) -0.012(4) -0.033(4) 0.007(2)
C35 0.097(3) 0.121(3) 0.130(5) -0.015(4) -0.022(4) 0.006(2)
C36 0.095(2) 0.120(3) 0.122(5) 0.002(4) -0.029(4) -0.001(2)
C37 0.097(2) 0.123(3) 0.121(5) 0.010(4) -0.033(4) -0.003(2)
C38 0.100(2) 0.120(3) 0.136(5) 0.006(4) -0.033(4) -0.001(2)
C39 0.099(2) 0.110(3) 0.148(5) -0.013(4) -0.033(4) 0.008(2)
C40 0.109(3) 0.114(3) 0.182(6) -0.004(4) -0.043(4) 0.008(3)
C41 0.122(3) 0.120(4) 0.157(5) 0.010(4) -0.048(4) 0.002(3)
C42 0.115(3) 0.117(3) 0.187(6) 0.009(4) -0.035(4) -0.003(3)
C43 0.103(3) 0.114(3) 0.165(5) -0.005(4) -0.029(4) 0.001(2)
C44 0.102(2) 0.128(4) 0.156(5) 0.015(4) -0.020(4) -0.008(3)
C45 0.099(2) 0.133(3) 0.160(5) 0.015(5) -0.035(4) -0.008(2)
C46 0.101(2) 0.138(3) 0.199(6) 0.014(5) -0.049(5) -0.013(2)
C47 0.093(3) 0.143(3) 0.199(6) 0.009(5) -0.041(5) -0.008(2)
C48 0.095(2) 0.132(4) 0.191(6) -0.009(5) -0.053(4) -0.005(3)
C49 0.096(2) 0.118(3) 0.159(5) -0.009(4) -0.044(4) -0.003(2)
C50 0.097(2) 0.125(3) 0.142(5) 0.007(4) -0.035(4) -0.002(2)
C51 0.089(3) 0.123(2) 0.127(5) -0.003(4) -0.040(3) 0.002(2)
C52 0.091(3) 0.128(2) 0.098(4) 0.006(4) -0.034(3) 0.000(2)
C53 0.097(3) 0.132(3) 0.100(4) -0.007(4) -0.044(3) 0.004(3)
C54 0.088(3) 0.134(3) 0.131(5) 0.003(4) -0.037(3) -0.002(3)
C55 0.106(4) 0.141(4) 0.141(5) 0.001(4) -0.052(4) -0.008(3)
C56 0.106(4) 0.145(3) 0.154(5) -0.004(5) -0.060(4) -0.008(3)
C57 0.084(3) 0.145(3) 0.156(5) -0.007(5) -0.039(3) 0.001(3)
C58 0.087(3) 0.135(3) 0.123(5) -0.002(4) -0.037(3) 0.004(3)
C59 0.102(3) 0.134(3) 0.134(5) -0.007(4) -0.045(4) 0.008(3)
C60 0.097(3) 0.127(3) 0.124(5) 0.002(4) -0.029(3) 0.006(2)
C61 0.106(3) 0.125(3) 0.124(5) -0.006(4) -0.045(4) 0.013(2)
C62 0.122(3) 0.124(4) 0.123(5) 0.000(4) -0.054(4) 0.003(3)
C63 0.103(3) 0.126(3) 0.116(5) 0.003(4) -0.036(4) 0.001(3)
C64 0.101(3) 0.125(3) 0.093(4) -0.001(4) -0.031(3) 0.003(3)
C65 0.099(3) 0.127(2) 0.111(4) 0.007(4) -0.033(3) -0.001(2)
C66 0.091(3) 0.123(3) 0.112(4) -0.018(4) -0.031(3) 0.005(2)
C67 0.086(3) 0.117(2) 0.107(4) 0.000(4) -0.026(3) -0.001(2)
C68 0.096(3) 0.115(3) 0.120(5) 0.003(4) -0.036(3) -0.001(3)
C69 0.096(3) 0.118(3) 0.133(5) 0.002(4) -0.040(3) 0.000(3)
C70 0.096(3) 0.118(3) 0.130(5) 0.006(4) -0.031(4) 0.000(3)
C71 0.108(3) 0.123(4) 0.131(5) -0.001(4) -0.039(4) 0.003(3)
C72 0.095(3) 0.112(3) 0.110(4) 0.007(3) -0.017(3) -0.007(2)
C73 0.092(3) 0.113(3) 0.114(5) 0.007(3) -0.025(3) -0.008(2)
C74 0.100(3) 0.116(3) 0.121(5) 0.007(4) -0.034(3) -0.007(3)
C75 0.097(3) 0.123(3) 0.106(4) -0.003(4) -0.031(3) 0.000(3)
C76 0.090(3) 0.125(3) 0.112(5) -0.001(4) -0.027(3) -0.004(3)
C77 0.091(4) 0.131(3) 0.132(5) -0.005(4) -0.043(3) 0.001(3)
C78 0.092(4) 0.131(3) 0.138(5) -0.012(4) -0.043(3) 0.007(3)
C79 0.082(3) 0.121(3) 0.131(5) -0.003(4) -0.034(3) 0.000(3)
C80 0.092(3) 0.121(3) 0.113(5) -0.002(3) -0.032(3) 0.002(3)
O81 0.096(2) 0.133(3) 0.171(4) -0.004(3) -0.051(3) 0.009(2)
C82 0.081(3) 0.146(5) 0.152(3) 0.002(4) -0.033(3) 0.000(3)
C83 0.094(4) 0.158(5) 0.152(3) 0.005(4) -0.030(3) 0.005(3)
C84 0.112(4) 0.182(6) 0.167(4) -0.007(5) -0.052(3) 0.012(4)
C85 0.107(4) 0.144(6) 0.222(4) -0.009(5) -0.061(4) 0.003(3)
C86 0.087(4) 0.144(5) 0.226(4) 0.007(5) -0.025(4) -0.003(3)
C87 0.092(4) 0.134(5) 0.175(3) 0.018(4) -0.022(3) 0.011(3)
C88 0.129(4) 0.163(6) 0.178(5) 0.024(5) -0.010(4) 0.001(4)
C89 0.132(4) 0.222(7) 0.312(6) -0.038(6) -0.101(5) -0.010(5)
C90 0.150(5) 0.192(6) 0.173(3) 0.003(5) 0.018(4) 0.016(5)
O91 0.110(3) 0.130(3) 0.230(5) -0.006(3) -0.052(4) 0.018(3)
C92 0.130(4) 0.133(4) 0.202(4) -0.003(3) -0.036(5) 0.024(4)
C93 0.182(5) 0.172(4) 0.214(5) 0.012(4) -0.013(5) 0.036(5)
C94 0.286(6) 0.175(5) 0.251(6) 0.040(4) 0.005(6) 0.040(6)
C95 0.335(6) 0.160(5) 0.273(6) 0.017(4) -0.025(6) 0.072(6)
C96 0.235(5) 0.154(5) 0.247(5) -0.018(4) -0.026(6) 0.061(5)
C97 0.144(5) 0.146(4) 0.201(4) -0.017(3) -0.043(5) 0.026(5)
C98 0.195(5) 0.243(6) 0.217(5) -0.006(5) -0.005(6) 0.046(6)
C99 0.485(6) 0.176(5) 0.353(8) 0.027(5) -0.060(8) 0.114(6)
C100 0.131(5) 0.228(6) 0.209(5) 0.003(5) -0.028(5) 0.019(6)
O101 0.134(3) 0.126(3) 0.243(5) 0.025(3) -0.061(4) -0.016(2)
C102 0.142(5) 0.123(3) 0.215(4) 0.023(3) -0.038(5) -0.012(4)
C103 0.160(5) 0.176(5) 0.226(4) 0.037(4) -0.002(6) 0.028(5)
C104 0.197(5) 0.204(5) 0.242(5) 0.070(4) -0.016(6) 0.041(6)
C105 0.166(5) 0.168(5) 0.286(5) 0.078(4) -0.011(6) 0.039(5)
C106 0.185(5) 0.134(4) 0.261(4) 0.027(4) -0.029(6) 0.008(5)
C107 0.198(5) 0.131(4) 0.200(4) 0.009(3) -0.065(5) -0.002(5)
C108 0.246(6) 0.239(6) 0.283(6) -0.001(6) 0.047(7) 0.051(6)
C109 0.265(6) 0.198(5) 0.403(7) 0.132(5) -0.004(7) 0.064(6)
C110 0.306(6) 0.191(6) 0.199(4) 0.006(5) -0.057(6) -0.024(7)
O111 0.106(2) 0.142(3) 0.240(5) 0.015(4) -0.045(3) -0.019(3)
C112 0.107(3) 0.163(6) 0.214(3) 0.015(6) -0.044(3) -0.024(4)
C113 0.121(3) 0.176(6) 0.213(4) -0.007(6) -0.032(3) 0.003(5)
C114 0.119(3) 0.214(6) 0.240(4) -0.007(6) -0.020(3) -0.001(5)
C115 0.115(3) 0.180(6) 0.261(4) 0.000(6) -0.047(3) -0.018(5)
C116 0.124(3) 0.189(6) 0.229(4) -0.005(6) -0.062(3) 0.004(5)
C117 0.123(3) 0.163(6) 0.212(4) 0.004(6) -0.045(3) -0.011(5)
C118 0.179(5) 0.251(7) 0.215(4) 0.015(7) -0.047(4) -0.027(6)
C119 0.119(3) 0.245(7) 0.352(7) -0.005(7) -0.056(4) -0.033(6)
C120 0.179(5) 0.252(7) 0.215(5) -0.013(7) -0.018(4) -0.018(6)
O121 0.101(3) 0.153(4) 0.172(4) -0.007(3) -0.061(3) 0.005(2)
C122 0.095(3) 0.152(5) 0.145(3) 0.007(4) -0.051(3) 0.001(3)
C123 0.096(4) 0.173(6) 0.149(3) -0.010(4) -0.032(3) 0.008(3)
C124 0.100(4) 0.177(6) 0.186(4) 0.002(5) -0.046(4) -0.001(4)
C125 0.105(4) 0.174(6) 0.186(4) -0.015(5) -0.064(4) 0.001(4)
C126 0.123(4) 0.170(6) 0.161(4) -0.004(4) -0.062(3) 0.009(4)
C127 0.105(3) 0.142(5) 0.143(3) 0.017(4) -0.048(3) 0.012(3)
C128 0.135(5) 0.279(7) 0.145(3) -0.001(5) -0.034(4) 0.019(6)
C129 0.126(4) 0.182(6) 0.267(6) -0.056(6) -0.085(5) 0.005(4)
C130 0.137(4) 0.183(6) 0.176(5) 0.035(5) -0.022(4) 0.002(4)
O131 0.114(3) 0.142(3) 0.161(4) -0.003(3) -0.057(3) 0.020(3)
C132 0.110(4) 0.155(3) 0.151(4) -0.005(3) -0.044(4) 0.038(4)
C133 0.169(5) 0.216(4) 0.147(4) -0.005(3) -0.038(4) 0.067(5)
C134 0.235(5) 0.248(4) 0.164(5) -0.038(4) -0.049(5) 0.107(6)
C135 0.256(5) 0.200(4) 0.194(5) -0.049(4) -0.082(5) 0.105(6)
C136 0.198(5) 0.151(4) 0.193(5) -0.019(4) -0.071(5) 0.052(5)
C137 0.144(5) 0.143(3) 0.148(4) -0.011(3) -0.060(4) 0.030(4)
C138 0.191(5) 0.285(5) 0.162(5) 0.042(5) -0.018(5) 0.086(6)
C139 0.431(6) 0.241(4) 0.280(7) -0.084(5) -0.100(7) 0.188(7)
C140 0.152(5) 0.190(6) 0.156(4) 0.001(4) -0.039(4) 0.018(5)
O141 0.098(3) 0.126(3) 0.143(4) -0.016(3) -0.028(3) -0.002(2)
C142 0.110(4) 0.129(3) 0.136(4) -0.016(3) -0.025(3) 0.002(3)
C143 0.109(4) 0.146(4) 0.135(4) -0.012(3) -0.026(3) 0.009(4)
C144 0.163(5) 0.176(5) 0.152(5) -0.016(4) -0.011(4) 0.041(5)
C145 0.175(5) 0.164(4) 0.150(5) -0.031(4) -0.029(4) 0.051(5)
C146 0.164(5) 0.140(4) 0.163(5) -0.021(4) -0.024(4) 0.027(4)
C147 0.115(4) 0.127(4) 0.142(4) -0.015(3) -0.027(3) 0.002(4)
C148 0.182(5) 0.169(5) 0.135(5) 0.006(4) -0.015(5) 0.027(5)
C149 0.305(6) 0.202(5) 0.196(6) -0.048(5) -0.007(6) 0.107(6)
C150 0.166(5) 0.144(6) 0.179(5) 0.011(4) 0.016(4) 0.005(5)
O151 0.095(3) 0.129(3) 0.137(3) -0.012(3) -0.040(2) 0.000(3)
C152 0.092(3) 0.129(5) 0.128(3) -0.011(4) -0.033(2) 0.002(4)
C153 0.101(3) 0.128(5) 0.129(3) -0.025(5) -0.026(2) 0.003(4)
C154 0.118(3) 0.156(5) 0.129(4) -0.008(5) -0.037(3) 0.007(4)
C155 0.109(3) 0.178(6) 0.133(3) -0.049(5) -0.044(3) 0.012(4)
C156 0.100(3) 0.207(6) 0.143(3) -0.038(5) -0.034(3) -0.005(5)
C157 0.090(3) 0.160(5) 0.134(3) -0.031(5) -0.026(2) 0.004(4)
C158 0.108(3) 0.166(6) 0.146(5) -0.007(5) -0.018(3) -0.008(4)
C159 0.142(4) 0.230(7) 0.166(4) -0.044(6) -0.080(4) 0.023(5)
C160 0.101(4) 0.264(7) 0.138(3) -0.031(6) -0.021(3) -0.037(5)
Ni2 0.0975(7) 0.1436(8) 0.1246(8) -0.0025(7) -0.0358(6) -0.0041(6)
N201 0.091(2) 0.139(3) 0.113(4) -0.006(3) -0.022(3) -0.002(2)
C202 0.094(3) 0.140(3) 0.113(5) -0.004(4) -0.027(3) -0.003(2)
C203 0.098(3) 0.141(3) 0.124(5) -0.008(4) -0.035(4) -0.001(2)
C204 0.098(2) 0.134(3) 0.152(5) 0.000(4) -0.041(4) -0.001(2)
C205 0.100(3) 0.133(3) 0.125(5) 0.007(4) -0.039(4) -0.004(2)
N206 0.095(2) 0.1426(15) 0.111(4) 0.000(4) -0.024(3) -0.0048(18)
C207 0.098(2) 0.138(2) 0.103(4) -0.004(4) -0.022(4) -0.004(2)
C208 0.108(2) 0.138(2) 0.116(5) -0.010(4) -0.040(4) -0.003(2)
C209 0.103(2) 0.142(3) 0.101(4) 0.003(4) -0.027(4) -0.010(2)
C210 0.103(3) 0.141(2) 0.116(5) -0.008(4) -0.031(4) -0.007(2)
N211 0.086(2) 0.139(3) 0.102(4) 0.000(3) -0.017(3) -0.006(2)
C212 0.087(3) 0.140(3) 0.105(4) 0.005(4) -0.011(3) -0.010(2)
C213 0.098(3) 0.142(3) 0.112(5) 0.001(4) -0.024(3) -0.010(3)
C214 0.093(3) 0.140(3) 0.127(5) -0.001(4) -0.032(3) -0.004(3)
C215 0.097(3) 0.139(2) 0.093(4) -0.001(4) -0.025(3) -0.007(3)
N216 0.090(3) 0.1428(15) 0.119(4) -0.009(3) -0.029(3) -0.004(2)
C217 0.105(4) 0.141(2) 0.104(5) -0.006(4) -0.030(3) -0.002(3)
C218 0.082(3) 0.142(2) 0.117(5) -0.006(4) -0.020(3) -0.002(3)
C219 0.090(3) 0.143(3) 0.127(5) -0.010(4) -0.030(3) 0.000(3)
C220 0.091(3) 0.141(2) 0.111(5) -0.006(4) -0.028(3) -0.005(3)
C221 0.098(2) 0.136(3) 0.125(5) -0.007(4) -0.024(4) -0.002(2)
C222 0.104(2) 0.136(3) 0.143(5) 0.000(4) -0.032(4) 0.001(2)
C223 0.104(2) 0.137(3) 0.155(5) -0.004(5) -0.032(4) 0.003(2)
C224 0.100(2) 0.137(3) 0.139(5) 0.003(4) -0.038(4) 0.001(2)
C225 0.098(2) 0.150(4) 0.179(6) 0.005(5) -0.047(5) 0.003(2)
C226 0.099(3) 0.148(3) 0.208(6) 0.021(5) -0.038(5) 0.002(2)
C227 0.103(2) 0.147(3) 0.210(6) 0.013(5) -0.032(5) 0.004(2)
C228 0.104(2) 0.148(3) 0.166(5) -0.019(5) -0.027(5) 0.006(2)
C229 0.113(3) 0.141(3) 0.194(6) -0.009(5) -0.038(5) 0.009(3)
C230 0.114(3) 0.141(3) 0.183(6) -0.013(5) -0.037(5) 0.007(2)
C231 0.125(3) 0.151(4) 0.215(6) -0.040(5) -0.042(5) 0.009(3)
C232 0.127(3) 0.153(4) 0.232(6) -0.036(5) -0.048(5) 0.008(3)
C233 0.128(3) 0.141(4) 0.185(6) -0.018(5) -0.056(5) 0.007(3)
C234 0.112(2) 0.133(3) 0.160(5) 0.003(4) -0.044(4) 0.000(2)
C235 0.113(2) 0.138(3) 0.148(5) -0.009(5) -0.049(4) 0.007(2)
C236 0.100(3) 0.136(3) 0.123(5) -0.004(4) -0.028(4) -0.010(2)
C237 0.098(3) 0.137(3) 0.127(5) -0.008(4) -0.024(3) -0.009(3)
C238 0.120(3) 0.136(3) 0.122(5) -0.007(4) -0.043(4) -0.015(3)
C239 0.117(3) 0.144(3) 0.140(5) 0.010(4) -0.041(4) -0.018(3)
C240 0.125(4) 0.138(4) 0.168(6) 0.005(4) -0.046(4) -0.011(3)
C241 0.130(4) 0.138(4) 0.164(6) 0.010(4) -0.037(4) -0.015(3)
C242 0.123(4) 0.135(3) 0.151(5) -0.005(4) -0.035(4) -0.019(3)
C243 0.109(3) 0.136(3) 0.168(6) -0.005(4) -0.034(4) -0.012(3)
C244 0.110(4) 0.136(3) 0.212(6) -0.016(5) -0.052(4) -0.013(3)
C245 0.115(4) 0.145(3) 0.165(6) 0.001(5) -0.050(4) -0.020(3)
C246 0.117(4) 0.158(3) 0.183(6) 0.003(5) -0.058(4) -0.020(3)
C247 0.136(4) 0.159(3) 0.212(6) 0.003(5) -0.083(5) -0.017(4)
C248 0.136(4) 0.156(4) 0.193(6) 0.000(5) -0.087(4) -0.012(3)
C249 0.106(3) 0.147(3) 0.125(5) 0.013(4) -0.034(4) -0.017(3)
C250 0.103(3) 0.142(3) 0.138(5) 0.005(4) -0.033(3) -0.018(3)
C251 0.095(3) 0.134(2) 0.091(4) -0.011(4) -0.017(3) 0.002(3)
C252 0.102(3) 0.139(3) 0.100(4) -0.004(4) -0.022(3) 0.001(3)
C253 0.100(3) 0.140(3) 0.108(5) -0.006(4) -0.024(3) 0.006(3)
C254 0.097(4) 0.145(3) 0.120(5) 0.006(4) -0.028(3) -0.007(3)
C255 0.112(4) 0.143(4) 0.176(6) 0.015(4) -0.063(3) -0.010(4)
C256 0.116(4) 0.150(3) 0.194(6) 0.023(5) -0.060(4) -0.004(4)
C257 0.101(4) 0.151(3) 0.143(5) 0.006(4) -0.035(3) 0.010(3)
C258 0.096(4) 0.149(3) 0.135(5) 0.003(4) -0.027(3) 0.009(3)
C259 0.107(4) 0.146(3) 0.132(5) 0.004(4) -0.032(3) 0.010(3)
C260 0.097(4) 0.142(3) 0.128(5) 0.005(4) -0.021(3) 0.008(3)
C261 0.107(3) 0.139(3) 0.103(5) 0.004(4) -0.016(3) 0.009(3)
C262 0.116(4) 0.143(4) 0.111(5) -0.006(4) -0.024(3) 0.005(3)
C263 0.108(4) 0.139(4) 0.138(5) -0.006(4) -0.031(4) 0.003(3)
C264 0.095(4) 0.140(3) 0.123(5) -0.010(4) -0.026(3) 0.003(3)
C265 0.095(3) 0.136(3) 0.126(5) -0.004(4) -0.029(3) 0.007(3)
C266 0.095(3) 0.141(3) 0.089(4) -0.007(4) -0.026(3) -0.003(2)
C267 0.099(3) 0.146(3) 0.105(4) -0.016(4) -0.031(3) -0.005(3)
C268 0.098(3) 0.144(3) 0.114(5) -0.009(4) -0.026(3) -0.008(3)
C269 0.099(3) 0.140(3) 0.111(5) -0.002(4) -0.024(3) -0.009(3)
C270 0.107(4) 0.142(3) 0.121(5) -0.004(4) -0.028(4) -0.004(3)
C271 0.114(3) 0.148(4) 0.110(5) -0.018(4) -0.018(4) -0.004(3)
C272 0.113(3) 0.138(3) 0.127(5) 0.003(4) -0.030(4) -0.022(3)
C273 0.112(3) 0.137(3) 0.118(5) 0.008(4) -0.029(3) -0.022(3)
C274 0.116(3) 0.146(3) 0.126(5) -0.004(5) -0.039(4) -0.019(3)
C275 0.105(3) 0.147(3) 0.129(5) 0.001(4) -0.042(4) -0.018(3)
C276 0.112(3) 0.149(3) 0.127(5) 0.001(4) -0.053(4) -0.018(3)
C277 0.109(4) 0.153(3) 0.143(5) -0.006(5) -0.046(4) -0.013(3)
C278 0.104(3) 0.147(4) 0.144(5) -0.003(4) -0.044(4) -0.010(3)
C279 0.105(3) 0.152(3) 0.133(5) -0.019(4) -0.041(4) 0.000(3)
C280 0.094(3) 0.143(3) 0.121(5) -0.003(4) -0.030(3) -0.013(3)
O281 0.102(2) 0.154(4) 0.239(5) -0.005(4) -0.046(3) 0.007(3)
C282 0.103(2) 0.155(6) 0.210(3) -0.008(6) -0.041(3) 0.003(4)
C283 0.118(3) 0.206(6) 0.198(3) 0.047(6) -0.057(3) -0.011(5)
C284 0.113(3) 0.257(7) 0.216(4) 0.040(6) -0.035(3) 0.001(5)
C285 0.102(3) 0.196(6) 0.239(4) 0.023(6) -0.041(3) -0.017(5)
C286 0.113(3) 0.199(6) 0.219(4) -0.012(6) -0.043(3) -0.013(5)
C287 0.115(3) 0.175(6) 0.200(4) -0.015(6) -0.033(3) -0.012(5)
C288 0.195(5) 0.347(8) 0.211(4) 0.068(7) -0.094(4) -0.042(7)
C289 0.102(3) 0.239(7) 0.326(7) 0.041(7) -0.041(4) -0.021(5)
C290 0.166(5) 0.263(7) 0.211(4) -0.037(7) -0.001(4) -0.023(6)
O291 0.132(3) 0.164(3) 0.311(5) -0.068(4) -0.073(4) 0.019(3)
C292 0.156(5) 0.145(3) 0.243(4) -0.035(3) -0.066(5) 0.021(4)
C293 0.198(5) 0.161(4) 0.252(4) -0.019(4) -0.026(6) 0.006(6)
C294 0.217(5) 0.179(4) 0.224(5) -0.029(4) -0.006(6) -0.010(6)
C295 0.170(5) 0.162(4) 0.224(4) -0.035(4) -0.012(6) 0.008(5)
C296 0.159(5) 0.157(4) 0.218(4) -0.030(4) -0.027(6) 0.005(5)
C297 0.165(5) 0.153(4) 0.218(4) -0.029(3) -0.065(5) 0.038(5)
C298 0.299(6) 0.182(5) 0.343(7) -0.007(5) 0.086(7) -0.007(7)
C299 0.255(6) 0.166(4) 0.232(6) -0.043(5) -0.036(7) 0.023(6)
C300 0.245(5) 0.194(6) 0.220(4) -0.048(4) -0.060(6) 0.023(6)
O301 0.146(3) 0.148(3) 0.204(5) -0.006(4) -0.052(3) -0.034(3)
C302 0.147(5) 0.150(3) 0.191(5) -0.013(4) -0.054(4) -0.037(4)
C303 0.206(5) 0.165(4) 0.191(5) -0.016(4) -0.037(4) -0.038(5)
C304 0.256(5) 0.178(4) 0.247(6) -0.034(5) -0.017(5) -0.012(6)
C305 0.276(5) 0.141(4) 0.218(6) -0.040(4) -0.055(5) 0.002(5)
C306 0.260(5) 0.138(3) 0.197(5) -0.028(4) -0.066(5) -0.016(5)
C307 0.164(5) 0.138(3) 0.198(5) -0.012(4) -0.036(4) -0.017(5)
C308 0.361(6) 0.206(5) 0.237(6) -0.019(5) 0.030(6) -0.114(7)
C309 0.371(6) 0.154(4) 0.347(8) -0.072(5) -0.017(7) 0.013(6)
C310 0.276(6) 0.187(6) 0.220(6) -0.027(5) 0.018(5) -0.040(6)
O311 0.124(3) 0.163(4) 0.194(4) -0.008(4) -0.062(3) -0.020(3)
C312 0.104(3) 0.212(6) 0.176(3) -0.013(5) -0.044(2) -0.018(4)
C313 0.140(3) 0.226(7) 0.195(4) 0.006(6) -0.014(3) -0.005(5)
C314 0.205(4) 0.249(7) 0.178(4) 0.006(6) -0.024(4) -0.017(6)
C315 0.200(4) 0.219(7) 0.188(4) -0.029(6) -0.083(4) -0.020(6)
C316 0.154(4) 0.229(7) 0.207(4) -0.034(6) -0.082(3) 0.013(5)
C317 0.107(3) 0.206(6) 0.186(3) -0.003(6) -0.043(3) -0.012(5)
C318 0.152(4) 0.315(8) 0.294(7) 0.050(7) 0.029(4) 0.029(6)
C319 0.331(5) 0.291(8) 0.215(5) 0.004(7) -0.130(5) 0.000(7)
C320 0.133(4) 0.265(7) 0.217(4) 0.009(7) -0.005(4) -0.010(6)
O321 0.114(3) 0.154(3) 0.140(3) 0.010(3) -0.042(3) 0.011(3)
C322 0.091(2) 0.162(5) 0.121(3) 0.011(4) -0.020(2) 0.005(4)
C323 0.096(2) 0.188(6) 0.128(3) 0.018(5) -0.011(2) 0.009(5)
C324 0.109(3) 0.207(6) 0.123(4) -0.002(5) -0.013(3) 0.020(5)
C325 0.106(3) 0.173(6) 0.134(3) -0.005(5) -0.023(3) 0.001(5)
C326 0.087(3) 0.164(5) 0.141(3) 0.001(5) -0.019(2) 0.019(4)
C327 0.094(2) 0.161(5) 0.124(3) 0.022(5) -0.011(2) 0.002(4)
C328 0.097(2) 0.230(7) 0.154(5) 0.035(6) -0.005(3) 0.015(5)
C329 0.139(4) 0.237(7) 0.156(4) -0.011(6) -0.051(4) 0.003(6)
C330 0.123(4) 0.204(6) 0.128(3) 0.042(5) 0.003(3) 0.013(5)
O331 0.127(3) 0.144(3) 0.148(4) 0.016(3) -0.041(3) 0.006(3)
C332 0.169(5) 0.156(3) 0.156(5) 0.033(3) -0.071(4) -0.015(4)
C333 0.193(5) 0.200(4) 0.148(5) 0.041(4) -0.073(4) -0.060(5)
C334 0.269(5) 0.252(4) 0.207(5) 0.079(4) -0.102(5) -0.135(6)
C335 0.316(5) 0.199(4) 0.267(6) 0.097(4) -0.149(5) -0.135(6)
C336 0.248(5) 0.157(4) 0.276(6) 0.050(4) -0.140(4) -0.059(5)
C337 0.176(5) 0.142(4) 0.220(5) 0.018(4) -0.076(4) -0.020(5)
C338 0.217(5) 0.282(5) 0.194(6) -0.023(5) -0.027(6) -0.039(6)
C339 0.518(6) 0.254(5) 0.370(7) 0.164(6) -0.231(7) -0.228(6)
C340 0.211(5) 0.198(7) 0.283(6) -0.022(5) 0.004(5) 0.016(6)
O341 0.118(3) 0.147(3) 0.160(4) -0.022(3) -0.029(3) -0.020(3)
C342 0.126(4) 0.153(3) 0.125(3) -0.010(3) -0.031(4) -0.035(4)
C343 0.161(5) 0.225(4) 0.134(4) 0.005(3) -0.015(5) -0.039(6)
C344 0.208(5) 0.238(4) 0.166(5) 0.052(4) -0.051(5) -0.073(6)
C345 0.187(5) 0.170(4) 0.222(5) 0.055(3) -0.064(6) -0.055(5)
C346 0.145(5) 0.139(3) 0.198(4) 0.014(4) -0.043(5) -0.020(5)
C347 0.127(4) 0.136(3) 0.136(4) -0.002(3) -0.028(4) -0.012(4)
C348 0.234(6) 0.337(6) 0.158(5) -0.051(5) 0.025(6) -0.045(7)
C349 0.273(6) 0.185(4) 0.360(7) 0.108(5) -0.090(7) -0.069(6)
C350 0.163(5) 0.157(5) 0.138(4) -0.009(4) -0.007(5) -0.021(5)
O351 0.101(2) 0.153(4) 0.146(4) -0.019(3) -0.043(3) -0.011(3)
C352 0.099(2) 0.153(5) 0.132(4) -0.005(4) -0.039(3) -0.014(3)
C353 0.112(3) 0.176(6) 0.150(4) 0.001(4) -0.025(3) -0.018(4)
C354 0.104(3) 0.197(6) 0.210(5) -0.009(5) -0.018(4) -0.025(4)
C355 0.111(3) 0.196(6) 0.229(5) -0.026(5) -0.059(3) 0.001(5)
C356 0.134(3) 0.194(6) 0.178(5) -0.006(5) -0.081(3) -0.006(5)
C357 0.121(3) 0.160(6) 0.143(4) 0.003(4) -0.055(3) -0.027(4)
C358 0.183(5) 0.220(7) 0.148(5) 0.021(5) -0.023(4) -0.016(5)
C359 0.113(3) 0.239(7) 0.370(7) -0.043(7) -0.083(4) 0.004(5)
C360 0.177(4) 0.169(6) 0.148(5) 0.014(5) -0.032(4) -0.038(5)
C401 0.184(5) 0.275(7) 0.220(7) 0.060(6) -0.072(5) -0.019(5)
C402 0.220(4) 0.221(6) 0.241(7) 0.050(5) -0.104(6) -0.031(5)
C403 0.210(4) 0.176(5) 0.249(7) 0.028(5) -0.097(5) 0.025(5)
C404 0.181(5) 0.211(6) 0.232(7) 0.012(5) -0.067(5) 0.007(4)
C405 0.178(4) 0.201(6) 0.202(6) 0.023(5) -0.084(5) 0.009(5)
C406 0.183(4) 0.260(6) 0.210(6) 0.017(5) -0.071(5) 0.016(5)
C407 0.181(5) 0.227(5) 0.192(6) 0.010(6) -0.050(5) 0.020(5)
C408 0.162(5) 0.215(5) 0.224(7) 0.036(6) -0.074(5) 0.019(5)
C409 0.139(5) 0.242(5) 0.227(7) 0.033(6) -0.057(5) 0.028(4)
C410 0.130(4) 0.290(5) 0.217(7) 0.028(6) -0.045(5) 0.019(5)
C411 0.153(5) 0.309(6) 0.201(7) -0.007(6) -0.037(5) -0.004(5)
C412 0.193(5) 0.263(5) 0.192(7) -0.011(6) -0.039(5) -0.002(5)
C413 0.323(5) 0.301(7) 0.198(7) -0.044(5) 0.014(6) -0.116(5)
C414 0.262(5) 0.264(7) 0.172(6) -0.024(5) -0.027(5) -0.075(6)
C415 0.263(4) 0.254(7) 0.182(6) 0.010(5) -0.012(6) -0.013(6)
C416 0.305(5) 0.255(7) 0.200(7) 0.030(5) 0.039(6) 0.015(5)
C417 0.372(5) 0.260(7) 0.208(7) -0.006(5) 0.086(6) -0.018(6)
C418 0.371(4) 0.268(7) 0.215(7) -0.039(5) 0.071(6) -0.088(6)
C419 0.163(4) 0.237(6) 0.181(6) 0.057(5) 0.023(5) 0.060(4)
C420 0.138(4) 0.220(6) 0.173(6) -0.002(5) -0.001(5) 0.020(5)
C421 0.147(4) 0.191(6) 0.153(6) 0.023(5) 0.000(5) 0.004(4)
C422 0.131(4) 0.192(5) 0.188(6) 0.038(5) -0.014(5) 0.013(4)
C423 0.122(4) 0.263(6) 0.215(7) 0.067(5) -0.016(5) 0.033(5)
C424 0.123(4) 0.289(6) 0.165(6) 0.081(5) 0.010(5) 0.064(4)
C425 0.235(5) 0.232(6) 0.214(7) -0.086(6) -0.002(6) -0.043(4)
C426 0.239(4) 0.192(5) 0.224(7) -0.077(6) -0.016(6) 0.002(5)
C427 0.242(4) 0.175(5) 0.202(7) -0.024(6) -0.012(6) -0.028(5)
C428 0.237(5) 0.180(5) 0.193(7) -0.032(6) -0.026(6) -0.029(4)
C429 0.291(4) 0.179(5) 0.171(6) -0.020(6) -0.036(6) -0.038(5)
C430 0.287(4) 0.217(5) 0.204(7) -0.012(6) 0.000(7) -0.077(5)
C431 0.305(6) 0.569(6) 0.618(6) 0.191(6) -0.195(7) -0.127(7)
C432 0.206(6) 0.628(7) 0.574(6) 0.207(5) -0.108(7) -0.090(7)
C433 0.206(6) 0.637(6) 0.600(6) 0.207(6) -0.081(7) -0.054(7)
C434 0.239(6) 0.578(6) 0.602(6) 0.238(6) -0.098(7) -0.113(7)
C435 0.259(5) 0.518(7) 0.613(6) 0.205(5) -0.185(7) -0.220(6)
C436 0.333(6) 0.522(6) 0.623(6) 0.173(6) -0.212(7) -0.170(7)
C437 0.147(5) 0.229(5) 0.173(6) -0.025(5) 0.013(4) -0.022(5)
C438 0.134(4) 0.239(5) 0.157(6) -0.016(6) 0.017(4) -0.001(5)
C439 0.126(4) 0.245(5) 0.175(6) -0.044(6) 0.003(5) -0.005(5)
C440 0.108(4) 0.144(4) 0.145(5) 0.002(4) -0.016(4) 0.003(4)
C441 0.113(4) 0.141(4) 0.145(5) 0.009(4) -0.020(4) 0.001(4)
C442 0.106(4) 0.145(4) 0.138(5) 0.002(4) -0.012(4) 0.003(3)

loop_
_atom_type_symbol
_atom_type_scat_dispersion_real
_atom_type_scat_dispersion_imag
_atom_type_scat_Cromer_Mann_a1
_atom_type_scat_Cromer_Mann_b1
_atom_type_scat_Cromer_Mann_a2
_atom_type_scat_Cromer_Mann_b2
_atom_type_scat_Cromer_Mann_a3
_atom_type_scat_Cromer_Mann_b3
_atom_type_scat_Cromer_Mann_a4
_atom_type_scat_Cromer_Mann_b4
_atom_type_scat_Cromer_Mann_c
_atom_type_scat_source
C 0.0020 0.0020 2.3100 20.8439 1.0200 10.2075 1.5886 0.5687 0.8650 51.6512 0.2156 'International Tables Vol C 4.2.6.8 and 6.1.1.4'
H 0.0000 0.0000 0.4930 10.5109 0.3229 26.1257 0.1402 3.1424 0.0408 57.7998 0.0030 'International Tables Vol C 4.2.6.8 and 6.1.1.4'
N 0.0040 0.0030 12.2126 0.0057 3.1322 9.8933 2.0125 28.9975 1.1663 0.5826 -11.5290 'International Tables Vol C 4.2.6.8 and 6.1.1.4'
O 0.0070 0.0060 3.0485 13.2771 2.2868 5.7011 1.5463 0.3239 0.8670 32.9089 0.2508 'International Tables Vol C 4.2.6.8 and 6.1.1.4'
Ni 0.2870 1.0560 12.8376 3.8785 7.2920 0.2565 4.4438 12.1763 2.3800 66.3421 1.0341 'International Tables Vol C 4.2.6.8 and 6.1.1.4'

loop_
_geom_angle_atom_site_label_1
_geom_angle_site_symmetry_1
_geom_angle_atom_site_label_2
_geom_angle_site_symmetry_2
_geom_angle_atom_site_label_3
_geom_angle_site_symmetry_3
_geom_angle
_geom_angle_publ_flag
N1 . Ni1 . N6 . 89.7(2) yes
N1 . Ni1 . N11 . 177.3(3) yes
N6 . Ni1 . N11 . 90.2(2) yes
N1 . Ni1 . N16 . 90.3(2) yes
N6 . Ni1 . N16 . 179.7(3) yes
N11 . Ni1 . N16 . 89.8(2) yes
Ni1 . N1 . C2 . 127.0(5) yes
Ni1 . N1 . C5 . 127.7(5) yes
C2 . N1 . C5 . 104.9(6) yes
N1 . C2 . C3 . 111.5(7) yes
N1 . C2 . C66 . 126.1(6) yes
C3 . C2 . C66 . 122.2(7) yes
C2 . C3 . C4 . 105.0(6) yes
C2 . C3 . C79 . 118.7(7) yes
C4 . C3 . C79 . 136.3(6) yes
C3 . C4 . C5 . 106.2(6) yes
C3 . C4 . C24 . 134.7(7) yes
C5 . C4 . C24 . 119.1(7) yes
C4 . C5 . N1 . 112.0(7) yes
C4 . C5 . C21 . 121.2(6) yes
N1 . C5 . C21 . 126.8(6) yes
Ni1 . N6 . C7 . 129.2(5) yes
Ni1 . N6 . C10 . 128.3(5) yes
C7 . N6 . C10 . 102.5(6) yes
N6 . C7 . C8 . 113.8(6) yes
N6 . C7 . C21 . 123.8(7) yes
C8 . C7 . C21 . 121.5(7) yes
C7 . C8 . C9 . 104.7(6) yes
C7 . C8 . C34 . 118.8(7) yes
C9 . C8 . C34 . 136.5(8) yes
C8 . C9 . C10 . 103.3(7) yes
C8 . C9 . C39 . 134.3(7) yes
C10 . C9 . C39 . 122.2(7) yes
C9 . C10 . N6 . 115.5(6) yes
C9 . C10 . C36 . 118.4(7) yes
N6 . C10 . C36 . 126.1(7) yes
Ni1 . N11 . C12 . 126.9(5) yes
Ni1 . N11 . C15 . 126.8(5) yes
C12 . N11 . C15 . 106.3(6) yes
N11 . C12 . C13 . 111.1(7) yes
N11 . C12 . C36 . 127.7(7) yes
C13 . C12 . C36 . 121.1(7) yes
C12 . C13 . C14 . 104.9(7) yes
C12 . C13 . C49 . 117.5(7) yes
C14 . C13 . C49 . 137.4(7) yes
C13 . C14 . C15 . 108.2(6) yes
C13 . C14 . C54 . 134.0(7) yes
C15 . C14 . C54 . 117.8(7) yes
C14 . C15 . N11 . 109.2(7) yes
C14 . C15 . C51 . 122.9(7) yes
N11 . C15 . C51 . 127.2(6) yes
Ni1 . N16 . C17 . 128.3(5) yes
Ni1 . N16 . C20 . 128.3(4) yes
C17 . N16 . C20 . 103.4(6) yes
N16 . C17 . C18 . 112.4(6) yes
N16 . C17 . C51 . 126.7(7) yes
C18 . C17 . C51 . 120.6(6) yes
C17 . C18 . C19 . 106.6(6) yes
C17 . C18 . C64 . 119.4(6) yes
C19 . C18 . C64 . 134.0(7) yes
C18 . C19 . C20 . 103.0(6) yes
C18 . C19 . C69 . 135.6(7) yes
C20 . C19 . C69 . 121.0(6) yes
C19 . C20 . N16 . 114.3(6) yes
C19 . C20 . C66 . 119.7(7) yes
N16 . C20 . C66 . 125.9(7) yes
C7 . C21 . C5 . 121.1(7) yes
C7 . C21 . C22 . 118.4(7) yes
C5 . C21 . C22 . 120.2(6) yes
C21 . C22 . C23 . 118.5(7) yes
C21 . C22 . C35 . 119.3(6) yes
C23 . C22 . C35 . 122.2(7) yes
C22 . C23 . C24 . 122.5(6) yes
C22 . C23 . C28 . 118.3(7) yes
C24 . C23 . C28 . 119.1(7) yes
C4 . C24 . C23 . 118.2(6) yes
C4 . C24 . C25 . 122.5(7) yes
C23 . C24 . C25 . 119.1(7) yes
C24 . C25 . C26 . 121.4(8) yes
C24 . C25 . H251 . 120.1 no
C26 . C25 . H251 . 118.6 no
C25 . C26 . C27 . 120.5(7) yes
C25 . C26 . H261 . 119.5 no
C27 . C26 . H261 . 119.9 no
C26 . C27 . C28 . 120.4(7) yes
C26 . C27 . O81 . 124.4(7) yes
C28 . C27 . O81 . 115.1(7) yes
C27 . C28 . C23 . 119.3(8) yes
C27 . C28 . C29 . 120.8(7) yes
C23 . C28 . C29 . 119.9(7) yes
C28 . C29 . C30 . 121.3(7) yes
C28 . C29 . H291 . 119.6 no
C30 . C29 . H291 . 119.0 no
C29 . C30 . C31 . 121.2(7) yes
C29 . C30 . C35 . 120.0(8) yes
C31 . C30 . C35 . 118.8(7) yes
C30 . C31 . C32 . 121.6(8) yes
C30 . C31 . O91 . 114.4(7) yes
C32 . C31 . O91 . 123.8(8) yes
C31 . C32 . C33 . 119.8(8) yes
C31 . C32 . H321 . 120.9 no
C33 . C32 . H321 . 119.3 no
C32 . C33 . C34 . 122.0(7) yes
C32 . C33 . H331 . 119.1 no
C34 . C33 . H331 . 118.9 no
C8 . C34 . C33 . 125.0(7) yes
C8 . C34 . C35 . 117.7(7) yes
C33 . C34 . C35 . 117.3(7) yes
C34 . C35 . C30 . 120.0(7) yes
C34 . C35 . C22 . 121.8(7) yes
C30 . C35 . C22 . 118.2(7) yes
C10 . C36 . C12 . 119.0(7) yes
C10 . C36 . C37 . 119.7(7) yes
C12 . C36 . C37 . 121.2(7) yes
C36 . C37 . C38 . 120.5(7) yes
C36 . C37 . C50 . 119.1(7) yes
C38 . C37 . C50 . 120.2(7) yes
C37 . C38 . C39 . 122.0(7) yes
C37 . C38 . C43 . 119.6(7) yes
C39 . C38 . C43 . 118.3(7) yes
C9 . C39 . C38 . 116.1(7) yes
C9 . C39 . C40 . 125.7(7) yes
C38 . C39 . C40 . 117.7(8) yes
C39 . C40 . C41 . 123.1(8) yes
C39 . C40 . H401 . 118.0 no
C41 . C40 . H401 . 118.9 no
C40 . C41 . C42 . 119.3(8) yes
C40 . C41 . H411 . 121.1 no
C42 . C41 . H411 . 119.5 no
C41 . C42 . C43 . 120.4(8) yes
C41 . C42 . O101 . 123.6(8) yes
C43 . C42 . O101 . 115.9(8) yes
C38 . C43 . C42 . 120.4(8) yes
C38 . C43 . C44 . 119.8(8) yes
C42 . C43 . C44 . 119.3(8) yes
C43 . C44 . C45 . 120.2(8) yes
C43 . C44 . H441 . 119.5 no
C45 . C44 . H441 . 120.3 no
C44 . C45 . C46 . 120.9(8) yes
C44 . C45 . C50 . 120.5(7) yes
C46 . C45 . C50 . 118.5(8) yes
C45 . C46 . C47 . 120.6(9) yes
C45 . C46 . O111 . 114.5(8) yes
C47 . C46 . O111 . 124.8(8) yes
C46 . C47 . C48 . 120.9(8) yes
C46 . C47 . H471 . 119.1 no
C48 . C47 . H471 . 120.0 no
C47 . C48 . C49 . 121.4(8) yes
C47 . C48 . H481 . 119.2 no
C49 . C48 . H481 . 119.4 no
C13 . C49 . C48 . 122.8(8) yes
C13 . C49 . C50 . 119.8(7) yes
C48 . C49 . C50 . 117.1(8) yes
C49 . C50 . C37 . 119.4(7) yes
C49 . C50 . C45 . 120.7(7) yes
C37 . C50 . C45 . 119.5(7) yes
C17 . C51 . C15 . 120.0(7) yes
C17 . C51 . C52 . 120.9(7) yes
C15 . C51 . C52 . 118.7(7) yes
C51 . C52 . C53 . 120.8(7) yes
C51 . C52 . C65 . 118.9(7) yes
C53 . C52 . C65 . 120.2(6) yes
C52 . C53 . C54 . 120.7(6) yes
C52 . C53 . C58 . 119.8(8) yes
C54 . C53 . C58 . 119.5(7) yes
C14 . C54 . C53 . 118.0(7) yes
C14 . C54 . C55 . 122.5(8) yes
C53 . C54 . C55 . 119.4(7) yes
C54 . C55 . C56 . 120.0(8) yes
C54 . C55 . H551 . 119.7 no
C56 . C55 . H551 . 120.3 no
C55 . C56 . C57 . 119.4(7) yes
C55 . C56 . H561 . 120.0 no
C57 . C56 . H561 . 120.7 no
C56 . C57 . C58 . 122.6(8) yes
C56 . C57 . O121 . 120.8(7) yes
C58 . C57 . O121 . 116.5(8) yes
C53 . C58 . C57 . 118.8(8) yes
C53 . C58 . C59 . 120.9(7) yes
C57 . C58 . C59 . 120.3(7) yes
C58 . C59 . C60 . 120.5(7) yes
C58 . C59 . H591 . 120.4 no
C60 . C59 . H591 . 119.2 no
C59 . C60 . C61 . 122.8(7) yes
C59 . C60 . C65 . 120.2(8) yes
C61 . C60 . C65 . 117.0(7) yes
C60 . C61 . C62 . 122.7(7) yes
C60 . C61 . O131 . 115.3(7) yes
C62 . C61 . O131 . 122.0(7) yes
C61 . C62 . C63 . 118.8(8) yes
C61 . C62 . H621 . 120.6 no
C63 . C62 . H621 . 120.6 no
C62 . C63 . C64 . 121.9(7) yes
C62 . C63 . H631 . 118.3 no
C64 . C63 . H631 . 119.7 no
C18 . C64 . C63 . 124.1(7) yes
C18 . C64 . C65 . 117.8(7) yes
C63 . C64 . C65 . 118.0(7) yes
C60 . C65 . C52 . 118.4(7) yes
C60 . C65 . C64 . 120.9(7) yes
C52 . C65 . C64 . 120.7(6) yes
C20 . C66 . C2 . 120.7(7) yes
C20 . C66 . C67 . 119.5(7) yes
C2 . C66 . C67 . 119.8(6) yes
C66 . C67 . C68 . 120.8(6) yes
C66 . C67 . C80 . 118.7(7) yes
C68 . C67 . C80 . 120.2(7) yes
C67 . C68 . C69 . 120.2(7) yes
C67 . C68 . C73 . 119.5(6) yes
C69 . C68 . C73 . 120.3(7) yes
C68 . C69 . C19 . 117.8(7) yes
C68 . C69 . C70 . 115.6(7) yes
C19 . C69 . C70 . 126.3(7) yes
C69 . C70 . C71 . 125.1(7) yes
C69 . C70 . H701 . 117.4 no
C71 . C70 . H701 . 117.4 no
C70 . C71 . C72 . 118.7(8) yes
C70 . C71 . H711 . 121.0 no
C72 . C71 . H711 . 120.3 no
C71 . C72 . C73 . 120.7(7) yes
C71 . C72 . O141 . 124.2(7) yes
C73 . C72 . O141 . 115.1(6) yes
C72 . C73 . C68 . 119.2(6) yes
C72 . C73 . C74 . 119.6(7) yes
C68 . C73 . C74 . 121.2(7) yes
C73 . C74 . C75 . 119.5(7) yes
C73 . C74 . H741 . 120.3 no
C75 . C74 . H741 . 120.3 no
C74 . C75 . C76 . 120.4(7) yes
C74 . C75 . C80 . 122.1(6) yes
C76 . C75 . C80 . 117.5(7) yes
C75 . C76 . C77 . 121.0(7) yes
C75 . C76 . O151 . 114.7(7) yes
C77 . C76 . O151 . 124.0(6) yes
C76 . C77 . C78 . 120.1(7) yes
C76 . C77 . H771 . 120.1 no
C78 . C77 . H771 . 119.8 no
C77 . C78 . C79 . 121.4(7) yes
C77 . C78 . H781 . 119.0 no
C79 . C78 . H781 . 119.6 no
C3 . C79 . C78 . 123.7(7) yes
C3 . C79 . C80 . 117.3(6) yes
C78 . C79 . C80 . 118.5(7) yes
C75 . C80 . C79 . 120.0(6) yes
C75 . C80 . C67 . 117.5(7) yes
C79 . C80 . C67 . 122.2(7) yes
C27 . O81 . C82 . 116.9(6) yes
O81 . C82 . C83 . 115.5(8) yes
O81 . C82 . C87 . 117.4(9) yes
C83 . C82 . C87 . 127.1(9) yes
C82 . C83 . C84 . 115.5(9) yes
C82 . C83 . C88 . 122.6(8) yes
C84 . C83 . C88 . 121.8(10) yes
C83 . C84 . C85 . 120.7(10) yes
C83 . C84 . H841 . 119.2 no
C85 . C84 . H841 . 120.1 no
C84 . C85 . C86 . 121.0(9) yes
C84 . C85 . C89 . 120.3(12) yes
C86 . C85 . C89 . 118.7(11) yes
C85 . C86 . C87 . 121.7(10) yes
C85 . C86 . H861 . 119.5 no
C87 . C86 . H861 . 118.8 no
C86 . C87 . C82 . 113.8(9) yes
C86 . C87 . C90 . 120.1(9) yes
C82 . C87 . C90 . 126.0(9) yes
C83 . C88 . H881 . 109.2 no
C83 . C88 . H882 . 109.5 no
H881 . C88 . H882 . 109.5 no
C83 . C88 . H883 . 109.9 no
H881 . C88 . H883 . 109.7 no
H882 . C88 . H883 . 109.0 no
C85 . C89 . H891 . 109.0 no
C85 . C89 . H892 . 109.2 no
H891 . C89 . H892 . 109.4 no
C85 . C89 . H893 . 109.6 no
H891 . C89 . H893 . 109.8 no
H892 . C89 . H893 . 109.7 no
C87 . C90 . H901 . 108.7 no
C87 . C90 . H902 . 110.3 no
H901 . C90 . H902 . 109.5 no
C87 . C90 . H903 . 109.6 no
H901 . C90 . H903 . 109.6 no
H902 . C90 . H903 . 109.1 no
C31 . O91 . C92 . 121.1(7) yes
O91 . C92 . C93 . 117.2(12) yes
O91 . C92 . C97 . 122.0(12) yes
C93 . C92 . C97 . 120.6(12) yes
C92 . C93 . C94 . 118.5(14) yes
C92 . C93 . C98 . 124.8(12) yes
C94 . C93 . C98 . 116.6(14) yes
C93 . C94 . C95 . 119.5(14) yes
C93 . C94 . H941 . 120.4 no
C95 . C94 . H941 . 120.1 no
C94 . C95 . C96 . 117.7(14) yes
C94 . C95 . C99 . 122.1(17) yes
C96 . C95 . C99 . 119.8(17) yes
C95 . C96 . C97 . 123.8(15) yes
C95 . C96 . H961 . 117.9 no
C97 . C96 . H961 . 118.3 no
C92 . C97 . C96 . 119.6(13) yes
C92 . C97 . C100 . 117.7(11) yes
C96 . C97 . C100 . 122.5(13) yes
C93 . C98 . H981 . 109.3 no
C93 . C98 . H982 . 109.0 no
H981 . C98 . H982 . 109.4 no
C93 . C98 . H983 . 110.0 no
H981 . C98 . H983 . 109.6 no
H982 . C98 . H983 . 109.6 no
C95 . C99 . H991 . 109.5 no
C95 . C99 . H992 . 109.6 no
H991 . C99 . H992 . 109.1 no
C95 . C99 . H993 . 110.2 no
H991 . C99 . H993 . 109.4 no
H992 . C99 . H993 . 109.1 no
C97 . C100 . H1001 . 110.1 no
C97 . C100 . H1002 . 110.9 no
H1001 . C100 . H1002 . 109.4 no
C97 . C100 . H1003 . 109.1 no
H1001 . C100 . H1003 . 107.9 no
H1002 . C100 . H1003 . 109.5 no
C42 . O101 . C102 . 121.9(7) yes
O101 . C102 . C103 . 119.6(13) yes
O101 . C102 . C107 . 115.9(12) yes
C103 . C102 . C107 . 124.1(12) yes
C102 . C103 . C104 . 114.7(14) yes
C102 . C103 . C108 . 117.0(12) yes
C104 . C103 . C108 . 128.3(15) yes
C103 . C104 . C105 . 124.2(15) yes
C103 . C104 . H1041 . 117.9 no
C105 . C104 . H1041 . 117.9 no
C104 . C105 . C106 . 117.9(12) yes
C104 . C105 . C109 . 120.6(16) yes
C106 . C105 . C109 . 121.5(16) yes
C105 . C106 . C107 . 121.9(14) yes
C105 . C106 . H1061 . 118.7 no
C107 . C106 . H1061 . 119.3 no
C106 . C107 . C102 . 117.0(13) yes
C106 . C107 . C110 . 119.6(13) yes
C102 . C107 . C110 . 123.3(12) yes
C103 . C108 . H1081 . 109.4 no
C103 . C108 . H1082 . 109.6 no
H1081 . C108 . H1082 . 109.7 no
C103 . C108 . H1083 . 109.5 no
H1081 . C108 . H1083 . 109.4 no
H1082 . C108 . H1083 . 109.3 no
C105 . C109 . H1091 . 109.3 no
C105 . C109 . H1092 . 108.9 no
H1091 . C109 . H1092 . 110.0 no
C105 . C109 . H1093 . 108.9 no
H1091 . C109 . H1093 . 109.7 no
H1092 . C109 . H1093 . 109.9 no
C107 . C110 . H1101 . 109.3 no
C107 . C110 . H1102 . 109.3 no
H1101 . C110 . H1102 . 109.9 no
C107 . C110 . H1103 . 109.2 no
H1101 . C110 . H1103 . 109.6 no
H1102 . C110 . H1103 . 109.6 no
C46 . O111 . C112 . 117.5(7) yes
O111 . C112 . C113 . 115.1(10) yes
O111 . C112 . C117 . 121.4(12) yes
C113 . C112 . C117 . 123.5(10) yes
C112 . C113 . C114 . 116.1(11) yes
C112 . C113 . C118 . 123.8(10) yes
C114 . C113 . C118 . 120.1(13) yes
C113 . C114 . C115 . 118.1(12) yes
C113 . C114 . H1141 . 120.6 no
C115 . C114 . H1141 . 121.3 no
C114 . C115 . C116 . 123.3(11) yes
C114 . C115 . C119 . 117.2(13) yes
C116 . C115 . C119 . 119.5(12) yes
C115 . C116 . C117 . 116.6(12) yes
C115 . C116 . H1161 . 122.0 no
C117 . C116 . H1161 . 121.4 no
C112 . C117 . C116 . 122.2(13) yes
C112 . C117 . C120 . 122.0(10) yes
C116 . C117 . C120 . 115.8(12) yes
C113 . C118 . H1181 . 109.5 no
C113 . C118 . H1182 . 109.6 no
H1181 . C118 . H1182 . 109.5 no
C113 . C118 . H1183 . 109.0 no
H1181 . C118 . H1183 . 109.6 no
H1182 . C118 . H1183 . 109.6 no
C115 . C119 . H1191 . 109.7 no
C115 . C119 . H1192 . 109.1 no
H1191 . C119 . H1192 . 109.3 no
C115 . C119 . H1193 . 110.0 no
H1191 . C119 . H1193 . 109.5 no
H1192 . C119 . H1193 . 109.2 no
C117 . C120 . H1201 . 109.0 no
C117 . C120 . H1202 . 109.6 no
H1201 . C120 . H1202 . 109.0 no
C117 . C120 . H1203 . 109.9 no
H1201 . C120 . H1203 . 109.6 no
H1202 . C120 . H1203 . 109.8 no
C57 . O121 . C122 . 118.9(6) yes
O121 . C122 . C123 . 118.4(9) yes
O121 . C122 . C127 . 115.3(9) yes
C123 . C122 . C127 . 126.3(9) yes
C122 . C123 . C124 . 117.2(9) yes
C122 . C123 . C128 . 123.7(9) yes
C124 . C123 . C128 . 119.0(10) yes
C123 . C124 . C125 . 117.8(10) yes
C123 . C124 . H1241 . 120.9 no
C125 . C124 . H1241 . 121.3 no
C124 . C125 . C126 . 122.3(9) yes
C124 . C125 . C129 . 117.4(10) yes
C126 . C125 . C129 . 120.3(11) yes
C125 . C126 . C127 . 120.9(10) yes
C125 . C126 . H1261 . 120.3 no
C127 . C126 . H1261 . 118.8 no
C126 . C127 . C122 . 115.4(9) yes
C126 . C127 . C130 . 120.9(10) yes
C122 . C127 . C130 . 123.6(9) yes
C123 . C128 . H1281 . 109.5 no
C123 . C128 . H1282 . 109.2 no
H1281 . C128 . H1282 . 110.0 no
C123 . C128 . H1283 . 109.4 no
H1281 . C128 . H1283 . 109.5 no
H1282 . C128 . H1283 . 109.2 no
C125 . C129 . H1291 . 108.5 no
C125 . C129 . H1292 . 108.9 no
H1291 . C129 . H1292 . 109.7 no
C125 . C129 . H1293 . 109.8 no
H1291 . C129 . H1293 . 109.7 no
H1292 . C129 . H1293 . 110.3 no
C127 . C130 . H1301 . 109.4 no
C127 . C130 . H1302 . 109.0 no
H1301 . C130 . H1302 . 109.7 no
C127 . C130 . H1303 . 108.6 no
H1301 . C130 . H1303 . 110.2 no
H1302 . C130 . H1303 . 109.9 no
C61 . O131 . C132 . 115.8(6) yes
O131 . C132 . C133 . 118.7(11) yes
O131 . C132 . C137 . 116.5(10) yes
C133 . C132 . C137 . 124.3(11) yes
C132 . C133 . C134 . 116.4(13) yes
C132 . C133 . C138 . 122.2(12) yes
C134 . C133 . C138 . 121.4(13) yes
C133 . C134 . C135 . 121.8(13) yes
C133 . C134 . H1341 . 119.1 no
C135 . C134 . H1341 . 119.1 no
C134 . C135 . C136 . 118.1(12) yes
C134 . C135 . C139 . 120.0(14) yes
C136 . C135 . C139 . 121.8(15) yes
C135 . C136 . C137 . 123.0(13) yes
C135 . C136 . H1361 . 118.4 no
C137 . C136 . H1361 . 118.6 no
C132 . C137 . C136 . 116.3(11) yes
C132 . C137 . C140 . 121.4(10) yes
C136 . C137 . C140 . 122.2(11) yes
C133 . C138 . H1381 . 109.7 no
C133 . C138 . H1382 . 109.8 no
H1381 . C138 . H1382 . 109.2 no
C133 . C138 . H1383 . 110.0 no
H1381 . C138 . H1383 . 108.9 no
H1382 . C138 . H1383 . 109.2 no
C135 . C139 . H1391 . 109.2 no
C135 . C139 . H1392 . 109.2 no
H1391 . C139 . H1392 . 109.3 no
C135 . C139 . H1393 . 109.8 no
H1391 . C139 . H1393 . 109.5 no
H1392 . C139 . H1393 . 109.8 no
C137 . C140 . H1401 . 109.6 no
C137 . C140 . H1402 . 109.9 no
H1401 . C140 . H1402 . 109.4 no
C137 . C140 . H1403 . 109.4 no
H1401 . C140 . H1403 . 109.0 no
H1402 . C140 . H1403 . 109.5 no
C72 . O141 . C142 . 119.1(6) yes
O141 . C142 . C143 . 122.4(9) yes
O141 . C142 . C147 . 114.9(9) yes
C143 . C142 . C147 . 122.6(10) yes
C142 . C143 . C144 . 119.8(10) yes
C142 . C143 . C148 . 120.9(9) yes
C144 . C143 . C148 . 119.2(10) yes
C143 . C144 . C145 . 120.2(11) yes
C143 . C144 . H1441 . 120.3 no
C145 . C144 . H1441 . 119.5 no
C144 . C145 . C146 . 118.1(10) yes
C144 . C145 . C149 . 120.1(12) yes
C146 . C145 . C149 . 121.6(12) yes
C145 . C146 . C147 . 124.9(11) yes
C145 . C146 . H1461 . 117.7 no
C147 . C146 . H1461 . 117.4 no
C142 . C147 . C146 . 114.2(10) yes
C142 . C147 . C150 . 121.5(9) yes
C146 . C147 . C150 . 124.2(10) yes
C143 . C148 . H1481 . 109.1 no
C143 . C148 . H1482 . 110.3 no
H1481 . C148 . H1482 . 109.2 no
C143 . C148 . H1483 . 109.6 no
H1481 . C148 . H1483 . 109.5 no
H1482 . C148 . H1483 . 109.1 no
C145 . C149 . H1491 . 109.1 no
C145 . C149 . H1492 . 109.1 no
H1491 . C149 . H1492 . 109.6 no
C145 . C149 . H1493 . 109.5 no
H1491 . C149 . H1493 . 109.8 no
H1492 . C149 . H1493 . 109.8 no
C147 . C150 . H1501 . 109.4 no
C147 . C150 . H1502 . 109.9 no
H1501 . C150 . H1502 . 109.3 no
C147 . C150 . H1503 . 109.9 no
H1501 . C150 . H1503 . 108.9 no
H1502 . C150 . H1503 . 109.5 no
C76 . O151 . C152 . 116.4(6) yes
O151 . C152 . C153 . 116.6(7) yes
O151 . C152 . C157 . 117.2(8) yes
C153 . C152 . C157 . 125.8(8) yes
C152 . C153 . C154 . 115.5(8) yes
C152 . C153 . C158 . 124.6(7) yes
C154 . C153 . C158 . 119.8(8) yes
C153 . C154 . C155 . 122.5(9) yes
C153 . C154 . H1541 . 118.0 no
C155 . C154 . H1541 . 119.5 no
C154 . C155 . C156 . 118.8(8) yes
C154 . C155 . C159 . 121.0(10) yes
C156 . C155 . C159 . 120.1(9) yes
C155 . C156 . C157 . 121.7(9) yes
C155 . C156 . H1561 . 119.4 no
C157 . C156 . H1561 . 118.9 no
C156 . C157 . C152 . 115.4(9) yes
C156 . C157 . C160 . 122.8(8) yes
C152 . C157 . C160 . 121.7(7) yes
C153 . C158 . H1581 . 110.5 no
C153 . C158 . H1582 . 109.6 no
H1581 . C158 . H1582 . 109.7 no
C153 . C158 . H1583 . 108.5 no
H1581 . C158 . H1583 . 109.4 no
H1582 . C158 . H1583 . 109.1 no
C155 . C159 . H1591 . 108.6 no
C155 . C159 . H1592 . 109.1 no
H1591 . C159 . H1592 . 109.8 no
C155 . C159 . H1593 . 109.3 no
H1591 . C159 . H1593 . 110.1 no
H1592 . C159 . H1593 . 110.0 no
C157 . C160 . H1601 . 110.4 no
C157 . C160 . H1602 . 109.7 no
H1601 . C160 . H1602 . 108.8 no
C157 . C160 . H1603 . 110.6 no
H1601 . C160 . H1603 . 108.5 no
H1602 . C160 . H1603 . 108.9 no
N201 . Ni2 . N206 . 90.2(3) yes
N201 . Ni2 . N211 . 175.9(3) yes
N206 . Ni2 . N211 . 89.7(3) yes
N201 . Ni2 . N216 . 89.8(3) yes
N206 . Ni2 . N216 . 179.3(3) yes
N211 . Ni2 . N216 . 90.4(3) yes
Ni2 . N201 . C202 . 127.6(5) yes
Ni2 . N201 . C205 . 128.9(5) yes
C202 . N201 . C205 . 103.5(6) yes
N201 . C202 . C203 . 110.7(7) yes
N201 . C202 . C266 . 126.3(7) yes
C203 . C202 . C266 . 122.6(7) yes
C202 . C203 . C204 . 107.1(7) yes
C202 . C203 . C279 . 117.9(8) yes
C204 . C203 . C279 . 135.0(7) yes
C203 . C204 . C205 . 105.0(7) yes
C203 . C204 . C224 . 137.8(7) yes
C205 . C204 . C224 . 117.2(8) yes
C204 . C205 . N201 . 113.1(7) yes
C204 . C205 . C221 . 121.2(8) yes
N201 . C205 . C221 . 125.6(7) yes
Ni2 . N206 . C207 . 129.3(5) yes
Ni2 . N206 . C210 . 130.0(5) yes
C207 . N206 . C210 . 100.6(7) yes
N206 . C207 . C208 . 114.6(7) yes
N206 . C207 . C221 . 123.4(8) yes
C208 . C207 . C221 . 122.0(8) yes
C207 . C208 . C209 . 105.0(8) yes
C207 . C208 . C234 . 118.8(8) yes
C209 . C208 . C234 . 135.1(8) yes
C208 . C209 . C210 . 105.2(7) yes
C208 . C209 . C239 . 135.2(9) yes
C210 . C209 . C239 . 119.6(7) yes
C209 . C210 . N206 . 114.4(7) yes
C209 . C210 . C236 . 122.1(7) yes
N206 . C210 . C236 . 123.0(8) yes
Ni2 . N211 . C212 . 128.6(5) yes
Ni2 . N211 . C215 . 129.2(5) yes
C212 . N211 . C215 . 102.0(6) yes
N211 . C212 . C213 . 113.1(7) yes
N211 . C212 . C236 . 124.9(7) yes
C213 . C212 . C236 . 122.0(7) yes
C212 . C213 . C214 . 104.9(7) yes
C212 . C213 . C249 . 119.4(8) yes
C214 . C213 . C249 . 135.7(7) yes
C213 . C214 . C215 . 106.0(7) yes
C213 . C214 . C254 . 136.5(7) yes
C215 . C214 . C254 . 117.5(8) yes
C214 . C215 . N211 . 113.7(7) yes
C214 . C215 . C251 . 121.7(8) yes
N211 . C215 . C251 . 124.7(7) yes
Ni2 . N216 . C217 . 127.9(5) yes
Ni2 . N216 . C220 . 128.2(5) yes
C217 . N216 . C220 . 103.9(7) yes
N216 . C217 . C218 . 112.2(6) yes
N216 . C217 . C251 . 125.1(8) yes
C218 . C217 . C251 . 122.7(7) yes
C217 . C218 . C219 . 105.3(7) yes
C217 . C218 . C264 . 118.2(7) yes
C219 . C218 . C264 . 136.3(8) yes
C218 . C219 . C220 . 105.0(7) yes
C218 . C219 . C269 . 135.3(8) yes
C220 . C219 . C269 . 119.7(7) yes
C219 . C220 . N216 . 113.0(6) yes
C219 . C220 . C266 . 121.4(7) yes
N216 . C220 . C266 . 125.5(8) yes
C207 . C221 . C205 . 120.7(8) yes
C207 . C221 . C222 . 118.0(8) yes
C205 . C221 . C222 . 121.2(7) yes
C221 . C222 . C223 . 119.3(8) yes
C221 . C222 . C235 . 121.3(7) yes
C223 . C222 . C235 . 119.4(8) yes
C222 . C223 . C224 . 119.9(8) yes
C222 . C223 . C228 . 117.4(8) yes
C224 . C223 . C228 . 122.6(8) yes
C204 . C224 . C223 . 120.1(7) yes
C204 . C224 . C225 . 123.0(8) yes
C223 . C224 . C225 . 116.4(8) yes
C224 . C225 . C226 . 122.5(9) yes
C224 . C225 . H2251 . 118.7 no
C226 . C225 . H2251 . 118.8 no
C225 . C226 . C227 . 118.6(9) yes
C225 . C226 . H2261 . 120.9 no
C227 . C226 . H2261 . 120.5 no
C226 . C227 . C228 . 122.4(9) yes
C226 . C227 . O281 . 123.8(9) yes
C228 . C227 . O281 . 113.2(9) yes
C227 . C228 . C223 . 115.8(9) yes
C227 . C228 . C229 . 122.0(9) yes
C223 . C228 . C229 . 122.2(8) yes
C228 . C229 . C230 . 122.0(9) yes
C228 . C229 . H2291 . 119.3 no
C230 . C229 . H2291 . 118.7 no
C229 . C230 . C231 . 122.4(9) yes
C229 . C230 . C235 . 116.6(9) yes
C231 . C230 . C235 . 121.0(9) yes
C230 . C231 . C232 . 123.2(10) yes
C230 . C231 . O291 . 114.7(9) yes
C232 . C231 . O291 . 122.1(9) yes
C231 . C232 . C233 . 116.5(10) yes
C231 . C232 . H2321 . 121.1 no
C233 . C232 . H2321 . 122.4 no
C232 . C233 . C234 . 123.6(9) yes
C232 . C233 . H2331 . 117.6 no
C234 . C233 . H2331 . 118.8 no
C208 . C234 . C233 . 123.3(8) yes
C208 . C234 . C235 . 117.6(8) yes
C233 . C234 . C235 . 119.1(9) yes
C234 . C235 . C230 . 116.6(8) yes
C234 . C235 . C222 . 120.9(8) yes
C230 . C235 . C222 . 122.1(8) yes
C210 . C236 . C212 . 122.2(8) yes
C210 . C236 . C237 . 118.3(8) yes
C212 . C236 . C237 . 119.0(7) yes
C236 . C237 . C238 . 119.7(7) yes
C236 . C237 . C250 . 120.1(8) yes
C238 . C237 . C250 . 120.1(7) yes
C237 . C238 . C239 . 122.5(7) yes
C237 . C238 . C243 . 120.0(8) yes
C239 . C238 . C243 . 117.2(8) yes
C209 . C239 . C238 . 115.3(8) yes
C209 . C239 . C240 . 123.4(8) yes
C238 . C239 . C240 . 121.3(8) yes
C239 . C240 . C241 . 121.3(8) yes
C239 . C240 . H2401 . 119.3 no
C241 . C240 . H2401 . 119.4 no
C240 . C241 . C242 . 119.3(9) yes
C240 . C241 . H2411 . 120.4 no
C242 . C241 . H2411 . 120.4 no
C241 . C242 . C243 . 121.9(8) yes
C241 . C242 . O301 . 122.8(9) yes
C243 . C242 . O301 . 115.2(8) yes
C238 . C243 . C242 . 118.4(8) yes
C238 . C243 . C244 . 117.5(9) yes
C242 . C243 . C244 . 123.9(8) yes
C243 . C244 . C245 . 121.8(8) yes
C243 . C244 . H2441 . 118.7 no
C245 . C244 . H2441 . 119.4 no
C244 . C245 . C246 . 120.2(8) yes
C244 . C245 . C250 . 121.2(8) yes
C246 . C245 . C250 . 118.6(9) yes
C245 . C246 . C247 . 119.8(9) yes
C245 . C246 . O311 . 116.7(9) yes
C247 . C246 . O311 . 123.4(8) yes
C246 . C247 . C248 . 122.2(9) yes
C246 . C247 . H2471 . 119.0 no
C248 . C247 . H2471 . 118.8 no
C247 . C248 . C249 . 119.6(9) yes
C247 . C248 . H2481 . 120.5 no
C249 . C248 . H2481 . 119.9 no
C213 . C249 . C248 . 123.1(9) yes
C213 . C249 . C250 . 117.5(7) yes
C248 . C249 . C250 . 119.3(8) yes
C245 . C250 . C249 . 119.4(7) yes
C245 . C250 . C237 . 118.7(8) yes
C249 . C250 . C237 . 121.9(7) yes
C217 . C251 . C215 . 121.5(7) yes
C217 . C251 . C252 . 117.7(7) yes
C215 . C251 . C252 . 120.7(7) yes
C251 . C252 . C253 . 118.6(8) yes
C251 . C252 . C265 . 121.4(7) yes
C253 . C252 . C265 . 119.7(7) yes
C252 . C253 . C254 . 120.1(7) yes
C252 . C253 . C258 . 117.6(8) yes
C254 . C253 . C258 . 122.0(7) yes
C214 . C254 . C253 . 120.5(7) yes
C214 . C254 . C255 . 123.0(8) yes
C253 . C254 . C255 . 116.4(8) yes
C254 . C255 . C256 . 123.4(9) yes
C254 . C255 . H2551 . 118.3 no
C256 . C255 . H2551 . 118.3 no
C255 . C256 . C257 . 119.3(8) yes
C255 . C256 . H2561 . 120.3 no
C257 . C256 . H2561 . 120.4 no
C256 . C257 . C258 . 121.1(8) yes
C256 . C257 . O321 . 124.5(8) yes
C258 . C257 . O321 . 114.4(8) yes
C257 . C258 . C253 . 117.0(8) yes
C257 . C258 . C259 . 121.1(8) yes
C253 . C258 . C259 . 121.8(8) yes
C258 . C259 . C260 . 120.2(8) yes
C258 . C259 . H2591 . 119.9 no
C260 . C259 . H2591 . 119.9 no
C259 . C260 . C261 . 119.8(8) yes
C259 . C260 . C265 . 120.5(8) yes
C261 . C260 . C265 . 119.6(7) yes
C260 . C261 . C262 . 122.2(8) yes
C260 . C261 . O331 . 114.9(7) yes
C262 . C261 . O331 . 122.9(8) yes
C261 . C262 . C263 . 116.7(8) yes
C261 . C262 . H2621 . 121.6 no
C263 . C262 . H2621 . 121.7 no
C262 . C263 . C264 . 125.5(8) yes
C262 . C263 . H2631 . 117.5 no
C264 . C263 . H2631 . 117.0 no
C218 . C264 . C263 . 125.0(7) yes
C218 . C264 . C265 . 118.7(8) yes
C263 . C264 . C265 . 115.7(8) yes
C264 . C265 . C260 . 119.5(8) yes
C264 . C265 . C252 . 120.4(7) yes
C260 . C265 . C252 . 120.1(7) yes
C220 . C266 . C202 . 121.1(7) yes
C220 . C266 . C267 . 118.3(8) yes
C202 . C266 . C267 . 120.1(7) yes
C266 . C267 . C268 . 119.3(7) yes
C266 . C267 . C280 . 118.6(8) yes
C268 . C267 . C280 . 122.1(7) yes
C267 . C268 . C269 . 123.1(7) yes
C267 . C268 . C273 . 117.6(7) yes
C269 . C268 . C273 . 119.3(8) yes
C219 . C269 . C268 . 116.9(8) yes
C219 . C269 . C270 . 124.2(7) yes
C268 . C269 . C270 . 118.8(7) yes
C269 . C270 . C271 . 121.4(8) yes
C269 . C270 . H2701 . 119.5 no
C271 . C270 . H2701 . 119.1 no
C270 . C271 . C272 . 119.9(8) yes
C270 . C271 . H2711 . 120.1 no
C272 . C271 . H2711 . 119.9 no
C271 . C272 . C273 . 121.4(8) yes
C271 . C272 . O341 . 123.0(9) yes
C273 . C272 . O341 . 115.4(7) yes
C268 . C273 . C272 . 118.5(7) yes
C268 . C273 . C274 . 120.0(8) yes
C272 . C273 . C274 . 121.5(8) yes
C273 . C274 . C275 . 121.1(8) yes
C273 . C274 . H2741 . 119.1 no
C275 . C274 . H2741 . 119.8 no
C274 . C275 . C276 . 121.1(8) yes
C274 . C275 . C280 . 120.2(8) yes
C276 . C275 . C280 . 118.7(9) yes
C275 . C276 . C277 . 120.3(8) yes
C275 . C276 . O351 . 115.4(8) yes
C277 . C276 . O351 . 124.2(7) yes
C276 . C277 . C278 . 121.4(8) yes
C276 . C277 . H2771 . 119.7 no
C278 . C277 . H2771 . 118.9 no
C277 . C278 . C279 . 120.9(9) yes
C277 . C278 . H2781 . 119.7 no
C279 . C278 . H2781 . 119.4 no
C203 . C279 . C278 . 122.6(8) yes
C203 . C279 . C280 . 118.4(7) yes
C278 . C279 . C280 . 118.9(7) yes
C267 . C280 . C275 . 118.8(8) yes
C267 . C280 . C279 . 121.6(7) yes
C275 . C280 . C279 . 119.6(7) yes
C227 . O281 . C282 . 116.3(7) yes
O281 . C282 . C283 . 117.1(10) yes
O281 . C282 . C287 . 121.8(11) yes
C283 . C282 . C287 . 121.1(10) yes
C282 . C283 . C284 . 120.6(11) yes
C282 . C283 . C288 . 120.5(10) yes
C284 . C283 . C288 . 118.9(12) yes
C283 . C284 . C285 . 118.7(12) yes
C283 . C284 . H2841 . 120.5 no
C285 . C284 . H2841 . 120.8 no
C284 . C285 . C286 . 117.2(10) yes
C284 . C285 . C289 . 119.7(13) yes
C286 . C285 . C289 . 122.8(12) yes
C285 . C286 . C287 . 125.6(12) yes
C285 . C286 . H2861 . 117.3 no
C287 . C286 . H2861 . 117.1 no
C282 . C287 . C286 . 116.3(12) yes
C282 . C287 . C290 . 117.9(10) yes
C286 . C287 . C290 . 125.8(11) yes
C283 . C288 . H2881 . 109.3 no
C283 . C288 . H2882 . 109.6 no
H2881 . C288 . H2882 . 109.8 no
C283 . C288 . H2883 . 109.7 no
H2881 . C288 . H2883 . 109.4 no
H2882 . C288 . H2883 . 109.1 no
C285 . C289 . H2891 . 109.0 no
C285 . C289 . H2892 . 108.6 no
H2891 . C289 . H2892 . 110.1 no
C285 . C289 . H2893 . 109.0 no
H2891 . C289 . H2893 . 110.3 no
H2892 . C289 . H2893 . 109.8 no
C287 . C290 . H2901 . 109.4 no
C287 . C290 . H2902 . 108.7 no
H2901 . C290 . H2902 . 109.9 no
C287 . C290 . H2903 . 109.5 no
H2901 . C290 . H2903 . 109.9 no
H2902 . C290 . H2903 . 109.5 no
C231 . O291 . C292 . 119.0(8) yes
O291 . C292 . C293 . 118.7(14) yes
O291 . C292 . C297 . 118.5(14) yes
C293 . C292 . C297 . 122.8(13) yes
C292 . C293 . C294 . 117.8(15) yes
C292 . C293 . C298 . 119.9(14) yes
C294 . C293 . C298 . 122.2(16) yes
C293 . C294 . C295 . 121.1(15) yes
C293 . C294 . H2941 . 119.1 no
C295 . C294 . H2941 . 119.8 no
C294 . C295 . C296 . 120.6(13) yes
C294 . C295 . C299 . 122.4(14) yes
C296 . C295 . C299 . 117.0(13) yes
C295 . C296 . C297 . 118.9(13) yes
C295 . C296 . H2961 . 120.8 no
C297 . C296 . H2961 . 120.3 no
C296 . C297 . C292 . 118.7(14) yes
C296 . C297 . C300 . 120.7(13) yes
C292 . C297 . C300 . 120.6(13) yes
C293 . C298 . H2981 . 109.5 no
C293 . C298 . H2982 . 109.6 no
H2981 . C298 . H2982 . 109.4 no
C293 . C298 . H2983 . 109.9 no
H2981 . C298 . H2983 . 109.3 no
H2982 . C298 . H2983 . 109.2 no
C295 . C299 . H2991 . 110.1 no
C295 . C299 . H2992 . 109.5 no
H2991 . C299 . H2992 . 109.3 no
C295 . C299 . H2993 . 109.2 no
H2991 . C299 . H2993 . 109.7 no
H2992 . C299 . H2993 . 108.9 no
C297 . C300 . H3001 . 110.1 no
C297 . C300 . H3002 . 109.7 no
H3001 . C300 . H3002 . 108.7 no
C297 . C300 . H3003 . 110.3 no
H3001 . C300 . H3003 . 109.2 no
H3002 . C300 . H3003 . 108.9 no
C242 . O301 . C302 . 116.9(8) yes
O301 . C302 . C303 . 116.6(12) yes
O301 . C302 . C307 . 118.0(13) yes
C303 . C302 . C307 . 125.1(13) yes
C302 . C303 . C304 . 111.7(14) yes
C302 . C303 . C308 . 121.7(13) yes
C304 . C303 . C308 . 126.6(15) yes
C303 . C304 . C305 . 125.0(15) yes
C303 . C304 . H3041 . 117.5 no
C305 . C304 . H3041 . 117.5 no
C304 . C305 . C306 . 116.4(13) yes
C304 . C305 . C309 . 119.6(16) yes
C306 . C305 . C309 . 123.8(16) yes
C305 . C306 . C307 . 125.8(15) yes
C305 . C306 . H3061 . 117.0 no
C307 . C306 . H3061 . 117.1 no
C302 . C307 . C306 . 115.8(14) yes
C302 . C307 . C310 . 122.8(12) yes
C306 . C307 . C310 . 121.4(13) yes
C303 . C308 . H3081 . 110.3 no
C303 . C308 . H3082 . 110.0 no
H3081 . C308 . H3082 . 109.0 no
C303 . C308 . H3083 . 109.6 no
H3081 . C308 . H3083 . 109.1 no
H3082 . C308 . H3083 . 108.8 no
C305 . C309 . H3091 . 109.0 no
C305 . C309 . H3092 . 108.7 no
H3091 . C309 . H3092 . 110.2 no
C305 . C309 . H3093 . 109.1 no
H3091 . C309 . H3093 . 110.0 no
H3092 . C309 . H3093 . 109.9 no
C307 . C310 . H3101 . 109.2 no
C307 . C310 . H3102 . 109.2 no
H3101 . C310 . H3102 . 109.3 no
C307 . C310 . H3103 . 109.5 no
H3101 . C310 . H3103 . 109.8 no
H3102 . C310 . H3103 . 109.9 no
C246 . O311 . C312 . 114.8(8) yes
O311 . C312 . C313 . 115.8(10) yes
O311 . C312 . C317 . 118.5(11) yes
C313 . C312 . C317 . 125.6(11) yes
C312 . C313 . C314 . 113.9(12) yes
C312 . C313 . C318 . 122.9(12) yes
C314 . C313 . C318 . 123.1(14) yes
C313 . C314 . C315 . 121.7(13) yes
C313 . C314 . H3141 . 119.0 no
C315 . C314 . H3141 . 119.2 no
C314 . C315 . C316 . 119.4(12) yes
C314 . C315 . C319 . 117.7(15) yes
C316 . C315 . C319 . 122.7(14) yes
C315 . C316 . C317 . 121.6(12) yes
C315 . C316 . H3161 . 119.5 no
C317 . C316 . H3161 . 118.9 no
C316 . C317 . C312 . 117.4(12) yes
C316 . C317 . C320 . 122.0(11) yes
C312 . C317 . C320 . 120.5(10) yes
C313 . C318 . H3181 . 109.6 no
C313 . C318 . H3182 . 109.3 no
H3181 . C318 . H3182 . 109.3 no
C313 . C318 . H3183 . 109.7 no
H3181 . C318 . H3183 . 109.3 no
H3182 . C318 . H3183 . 109.5 no
C315 . C319 . H3191 . 109.6 no
C315 . C319 . H3192 . 109.1 no
H3191 . C319 . H3192 . 109.4 no
C315 . C319 . H3193 . 109.7 no
H3191 . C319 . H3193 . 109.8 no
H3192 . C319 . H3193 . 109.2 no
C317 . C320 . H3201 . 109.9 no
C317 . C320 . H3202 . 109.9 no
H3201 . C320 . H3202 . 109.6 no
C317 . C320 . H3203 . 109.7 no
H3201 . C320 . H3203 . 109.1 no
H3202 . C320 . H3203 . 108.7 no
C257 . O321 . C322 . 116.7(7) yes
O321 . C322 . C323 . 117.5(7) yes
O321 . C322 . C327 . 115.0(8) yes
C323 . C322 . C327 . 127.2(8) yes
C322 . C323 . C324 . 117.2(8) yes
C322 . C323 . C328 . 122.4(8) yes
C324 . C323 . C328 . 120.4(8) yes
C323 . C324 . C325 . 119.3(9) yes
C323 . C324 . H3241 . 120.2 no
C325 . C324 . H3241 . 120.5 no
C324 . C325 . C326 . 120.4(8) yes
C324 . C325 . C329 . 119.2(9) yes
C326 . C325 . C329 . 120.3(8) yes
C325 . C326 . C327 . 122.7(8) yes
C325 . C326 . H3261 . 119.1 no
C327 . C326 . H3261 . 118.2 no
C326 . C327 . C322 . 113.2(8) yes
C326 . C327 . C330 . 120.8(8) yes
C322 . C327 . C330 . 126.0(8) yes
C323 . C328 . H3281 . 109.5 no
C323 . C328 . H3282 . 111.2 no
H3281 . C328 . H3282 . 109.2 no
C323 . C328 . H3283 . 109.9 no
H3281 . C328 . H3283 . 108.0 no
H3282 . C328 . H3283 . 109.0 no
C325 . C329 . H3291 . 108.7 no
C325 . C329 . H3292 . 109.5 no
H3291 . C329 . H3292 . 110.0 no
C325 . C329 . H3293 . 109.2 no
H3291 . C329 . H3293 . 109.5 no
H3292 . C329 . H3293 . 109.8 no
C327 . C330 . H3301 . 109.9 no
C327 . C330 . H3302 . 110.9 no
H3301 . C330 . H3302 . 108.7 no
C327 . C330 . H3303 . 109.5 no
H3301 . C330 . H3303 . 109.3 no
H3302 . C330 . H3303 . 108.4 no
C261 . O331 . C332 . 121.5(7) yes
O331 . C332 . C333 . 117.6(12) yes
O331 . C332 . C337 . 118.2(13) yes
C333 . C332 . C337 . 123.8(13) yes
C332 . C333 . C334 . 114.9(15) yes
C332 . C333 . C338 . 121.2(12) yes
C334 . C333 . C338 . 123.8(15) yes
C333 . C334 . C335 . 126.4(16) yes
C333 . C334 . H3341 . 116.7 no
C335 . C334 . H3341 . 116.9 no
C334 . C335 . C336 . 112.6(12) yes
C334 . C335 . C339 . 124.3(20) yes
C336 . C335 . C339 . 123.1(20) yes
C335 . C336 . C337 . 128.4(17) yes
C335 . C336 . H3361 . 115.6 no
C337 . C336 . H3361 . 116.0 no
C332 . C337 . C336 . 113.8(16) yes
C332 . C337 . C340 . 117.0(12) yes
C336 . C337 . C340 . 129.1(15) yes
C333 . C338 . H3381 . 109.6 no
C333 . C338 . H3382 . 109.2 no
H3381 . C338 . H3382 . 109.9 no
C333 . C338 . H3383 . 109.8 no
H3381 . C338 . H3383 . 109.5 no
H3382 . C338 . H3383 . 108.8 no
C335 . C339 . H3391 . 106.9 no
C335 . C339 . H3392 . 106.6 no
H3391 . C339 . H3392 . 111.9 no
C335 . C339 . H3393 . 107.0 no
H3391 . C339 . H3393 . 112.4 no
H3392 . C339 . H3393 . 111.6 no
C337 . C340 . H3401 . 109.6 no
C337 . C340 . H3402 . 109.5 no
H3401 . C340 . H3402 . 109.4 no
C337 . C340 . H3403 . 109.6 no
H3401 . C340 . H3403 . 109.3 no
H3402 . C340 . H3403 . 109.4 no
C272 . O341 . C342 . 116.6(7) yes
O341 . C342 . C343 . 117.4(11) yes
O341 . C342 . C347 . 115.5(9) yes
C343 . C342 . C347 . 126.9(11) yes
C342 . C343 . C344 . 115.5(13) yes
C342 . C343 . C348 . 123.2(13) yes
C344 . C343 . C348 . 121.3(13) yes
C343 . C344 . C345 . 121.7(13) yes
C343 . C344 . H3441 . 119.1 no
C345 . C344 . H3441 . 119.2 no
C344 . C345 . C346 . 117.3(12) yes
C344 . C345 . C349 . 120.3(15) yes
C346 . C345 . C349 . 122.3(15) yes
C345 . C346 . C347 . 124.1(12) yes
C345 . C346 . H3461 . 117.6 no
C347 . C346 . H3461 . 118.3 no
C346 . C347 . C342 . 114.4(10) yes
C346 . C347 . C350 . 121.5(10) yes
C342 . C347 . C350 . 124.1(10) yes
C343 . C348 . H3481 . 109.8 no
C343 . C348 . H3482 . 110.0 no
H3481 . C348 . H3482 . 109.3 no
C343 . C348 . H3483 . 109.3 no
H3481 . C348 . H3483 . 109.5 no
H3482 . C348 . H3483 . 108.9 no
C345 . C349 . H3491 . 109.3 no
C345 . C349 . H3492 . 109.1 no
H3491 . C349 . H3492 . 109.6 no
C345 . C349 . H3493 . 109.4 no
H3491 . C349 . H3493 . 109.5 no
H3492 . C349 . H3493 . 109.8 no
C347 . C350 . H3501 . 109.6 no
C347 . C350 . H3502 . 110.1 no
H3501 . C350 . H3502 . 109.4 no
C347 . C350 . H3503 . 109.6 no
H3501 . C350 . H3503 . 108.6 no
H3502 . C350 . H3503 . 109.6 no
C276 . O351 . C352 . 115.4(7) yes
O351 . C352 . C353 . 117.7(8) yes
O351 . C352 . C357 . 119.4(9) yes
C353 . C352 . C357 . 122.9(9) yes
C352 . C353 . C354 . 118.2(10) yes
C352 . C353 . C358 . 121.0(9) yes
C354 . C353 . C358 . 120.8(10) yes
C353 . C354 . C355 . 121.0(11) yes
C353 . C354 . H3541 . 119.2 no
C355 . C354 . H3541 . 119.7 no
C354 . C355 . C356 . 117.4(10) yes
C354 . C355 . C359 . 118.3(13) yes
C356 . C355 . C359 . 123.8(12) yes
C355 . C356 . C357 . 123.2(10) yes
C355 . C356 . H3561 . 118.6 no
C357 . C356 . H3561 . 118.2 no
C356 . C357 . C352 . 117.1(10) yes
C356 . C357 . C360 . 121.8(10) yes
C352 . C357 . C360 . 121.1(9) yes
C353 . C358 . H3581 . 109.5 no
C353 . C358 . H3582 . 109.1 no
H3581 . C358 . H3582 . 109.4 no
C353 . C358 . H3583 . 110.0 no
H3581 . C358 . H3583 . 109.8 no
H3582 . C358 . H3583 . 108.9 no
C355 . C359 . H3591 . 108.0 no
C355 . C359 . H3592 . 108.6 no
H3591 . C359 . H3592 . 110.3 no
C355 . C359 . H3593 . 108.9 no
H3591 . C359 . H3593 . 110.6 no
H3592 . C359 . H3593 . 110.4 no
C357 . C360 . H3601 . 109.6 no
C357 . C360 . H3602 . 109.8 no
H3601 . C360 . H3602 . 109.4 no
C357 . C360 . H3603 . 110.0 no
H3601 . C360 . H3603 . 109.4 no
H3602 . C360 . H3603 . 108.7 no
C402 . C401 . C406 . 121.1(16) yes
C402 . C401 . H4011 . 119.4 no
C406 . C401 . H4011 . 119.5 no
C401 . C402 . C403 . 116.7(15) yes
C401 . C402 . H4021 . 121.7 no
C403 . C402 . H4021 . 121.6 no
C402 . C403 . C404 . 120.3(15) yes
C402 . C403 . H4031 . 119.8 no
C404 . C403 . H4031 . 119.9 no
C403 . C404 . C405 . 119.0(15) yes
C403 . C404 . H4041 . 120.3 no
C405 . C404 . H4041 . 120.7 no
C404 . C405 . C406 . 121.7(16) yes
C404 . C405 . H4051 . 119.1 no
C406 . C405 . H4051 . 119.1 no
C401 . C406 . C405 . 121.1(17) yes
C401 . C406 . H4061 . 119.5 no
C405 . C406 . H4061 . 119.5 no
C408 . C407 . C412 . 120.6(13) yes
C408 . C407 . H4071 . 119.6 no
C412 . C407 . H4071 . 119.7 no
C407 . C408 . C409 . 120.4(13) yes
C407 . C408 . H4081 . 119.6 no
C409 . C408 . H4081 . 120.0 no
C408 . C409 . C410 . 120.4(14) yes
C408 . C409 . H4091 . 119.5 no
C410 . C409 . H4091 . 120.2 no
C409 . C410 . C411 . 121.3(13) yes
C409 . C410 . H4101 . 119.0 no
C411 . C410 . H4101 . 119.7 no
C410 . C411 . C412 . 119.0(14) yes
C410 . C411 . H4111 . 120.8 no
C412 . C411 . H4111 . 120.2 no
C407 . C412 . C411 . 118.2(15) yes
C407 . C412 . H4121 . 121.0 no
C411 . C412 . H4121 . 120.8 no
C414 . C413 . C418 . 119.98(4) yes
C414 . C413 . H4131 . 120.3 no
C418 . C413 . H4131 . 119.7 no
C413 . C414 . C415 . 119.98(4) yes
C413 . C414 . H4141 . 120.0 no
C415 . C414 . H4141 . 120.0 no
C414 . C415 . C416 . 119.98(4) yes
C414 . C415 . H4151 . 119.9 no
C416 . C415 . H4151 . 120.1 no
C415 . C416 . C417 . 119.99(4) yes
C415 . C416 . H4161 . 119.9 no
C417 . C416 . H4161 . 120.1 no
C416 . C417 . C418 . 119.99(4) yes
C416 . C417 . H4171 . 119.9 no
C418 . C417 . H4171 . 120.1 no
C417 . C418 . C413 . 119.98(4) yes
C417 . C418 . H4181 . 120.0 no
C413 . C418 . H4181 . 120.0 no
C420 . C419 . C424 . 121.3(13) yes
C420 . C419 . H4191 . 119.4 no
C424 . C419 . H4191 . 119.3 no
C419 . C420 . C421 . 120.2(13) yes
C419 . C420 . H4201 . 119.6 no
C421 . C420 . H4201 . 120.1 no
C420 . C421 . C422 . 120.2(12) yes
C420 . C421 . H4211 . 120.0 no
C422 . C421 . H4211 . 119.9 no
C421 . C422 . C423 . 119.6(13) yes
C421 . C422 . H4221 . 119.8 no
C423 . C422 . H4221 . 120.6 no
C422 . C423 . C424 . 123.6(14) yes
C422 . C423 . H4231 . 118.2 no
C424 . C423 . H4231 . 118.1 no
C419 . C424 . C423 . 114.9(11) yes
C419 . C424 . H4241 . 122.4 no
C423 . C424 . H4241 . 122.7 no
C426 . C425 . C430 . 122.4(16) yes
C426 . C425 . H4251 . 118.5 no
C430 . C425 . H4251 . 119.1 no
C425 . C426 . C427 . 115.2(15) yes
C425 . C426 . H4261 . 122.7 no
C427 . C426 . H4261 . 122.1 no
C426 . C427 . C428 . 120.2(14) yes
C426 . C427 . H4271 . 119.9 no
C428 . C427 . H4271 . 120.0 no
C427 . C428 . C429 . 121.7(15) yes
C427 . C428 . H4281 . 119.3 no
C429 . C428 . H4281 . 118.9 no
C428 . C429 . C430 . 120.0(16) yes
C428 . C429 . H4291 . 119.9 no
C430 . C429 . H4291 . 120.1 no
C425 . C430 . C429 . 120.4(16) yes
C425 . C430 . H4301 . 119.6 no
C429 . C430 . H4301 . 120.0 no
C432 . C431 . C436 . 120.00(4) yes
C432 . C431 . H4311 . 119.8 no
C436 . C431 . H4311 . 120.2 no
C431 . C432 . C433 . 120.00(4) yes
C431 . C432 . H4321 . 120.0 no
C433 . C432 . H4321 . 120.0 no
C432 . C433 . C434 . 120.00(4) yes
C432 . C433 . H4331 . 119.9 no
C434 . C433 . H4331 . 120.1 no
C433 . C434 . C435 . 120.00(3) yes
C433 . C434 . H4341 . 119.8 no
C435 . C434 . H4341 . 120.2 no
C434 . C435 . C436 . 120.00(4) yes
C434 . C435 . H4351 . 120.3 no
C436 . C435 . H4351 . 119.7 no
C431 . C436 . C435 . 120.00(3) yes
C431 . C436 . H4361 . 120.1 no
C435 . C436 . H4361 . 119.9 no
C439 2_765 C437 . C438 . 118.6(12) yes
C439 2_765 C437 . H4371 . 120.7 no
C438 . C437 . H4371 . 120.7 no
C437 . C438 . C439 . 120.3(12) yes
C437 . C438 . H4381 . 119.5 no
C439 . C438 . H4381 . 120.2 no
C438 . C439 . C437 2_765 121.1(12) yes
C438 . C439 . H4391 . 119.2 no
C437 2_765 C439 . H4391 . 119.7 no
C442 2_766 C440 . C441 . 119.3(9) yes
C442 2_766 C440 . H4401 . 119.9 no
C441 . C440 . H4401 . 120.8 no
C440 . C441 . C442 . 119.7(8) yes
C440 . C441 . H4411 . 120.0 no
C442 . C441 . H4411 . 120.3 no
C441 . C442 . C440 2_766 121.0(9) yes
C441 . C442 . H4421 . 119.3 no
C440 2_766 C442 . H4421 . 119.7 no

loop_
_geom_bond_atom_site_label_1
_geom_bond_site_symmetry_1
_geom_bond_atom_site_label_2
_geom_bond_site_symmetry_2
_geom_bond_distance
_geom_bond_publ_flag
Ni1 . N1 . 1.928(5) yes
Ni1 . N6 . 1.918(6) yes
Ni1 . N11 . 1.925(5) yes
Ni1 . N16 . 1.924(6) yes
N1 . C2 . 1.388(8) yes
N1 . C5 . 1.344(8) yes
C2 . C3 . 1.433(9) yes
C2 . C66 . 1.377(9) yes
C3 . C4 . 1.390(9) yes
C3 . C79 . 1.447(10) yes
C4 . C5 . 1.434(9) yes
C4 . C24 . 1.479(10) yes
C5 . C21 . 1.392(9) yes
N6 . C7 . 1.367(8) yes
N6 . C10 . 1.347(9) yes
C7 . C8 . 1.429(9) yes
C7 . C21 . 1.397(9) yes
C8 . C9 . 1.422(10) yes
C8 . C34 . 1.445(10) yes
C9 . C10 . 1.428(10) yes
C9 . C39 . 1.456(10) yes
C10 . C36 . 1.438(10) yes
N11 . C12 . 1.375(8) yes
N11 . C15 . 1.395(8) yes
C12 . C13 . 1.441(9) yes
C12 . C36 . 1.363(9) yes
C13 . C14 . 1.397(10) yes
C13 . C49 . 1.438(10) yes
C14 . C15 . 1.425(10) yes
C14 . C54 . 1.478(10) yes
C15 . C51 . 1.371(9) yes
N16 . C17 . 1.367(8) yes
N16 . C20 . 1.358(8) yes
C17 . C18 . 1.414(9) yes
C17 . C51 . 1.377(9) yes
C18 . C19 . 1.410(9) yes
C18 . C64 . 1.467(9) yes
C19 . C20 . 1.430(9) yes
C19 . C69 . 1.437(10) yes
C20 . C66 . 1.413(9) yes
C21 . C22 . 1.474(9) yes
C22 . C23 . 1.412(9) yes
C22 . C35 . 1.393(9) yes
C23 . C24 . 1.419(10) yes
C23 . C28 . 1.425(9) yes
C24 . C25 . 1.383(9) yes
C25 . C26 . 1.410(10) yes
C25 . H251 . 0.941 no
C26 . C27 . 1.346(10) yes
C26 . H261 . 0.936 no
C27 . C28 . 1.429(10) yes
C27 . O81 . 1.383(8) yes
C28 . C29 . 1.388(10) yes
C29 . C30 . 1.394(10) yes
C29 . H291 . 0.920 no
C30 . C31 . 1.406(10) yes
C30 . C35 . 1.432(10) yes
C31 . C32 . 1.358(10) yes
C31 . O91 . 1.368(9) yes
C32 . C33 . 1.418(10) yes
C32 . H321 . 0.935 no
C33 . C34 . 1.393(10) yes
C33 . H331 . 0.940 no
C34 . C35 . 1.442(10) yes
C36 . C37 . 1.437(10) yes
C37 . C38 . 1.399(10) yes
C37 . C50 . 1.423(10) yes
C38 . C39 . 1.445(10) yes
C38 . C43 . 1.412(10) yes
C39 . C40 . 1.375(10) yes
C40 . C41 . 1.382(10) yes
C40 . H401 . 0.929 no
C41 . C42 . 1.375(10) yes
C41 . H411 . 0.939 no
C42 . C43 . 1.398(10) yes
C42 . O101 . 1.374(9) yes
C43 . C44 . 1.423(10) yes
C44 . C45 . 1.382(10) yes
C44 . H441 . 0.934 no
C45 . C46 . 1.436(11) yes
C45 . C50 . 1.407(10) yes
C46 . C47 . 1.337(11) yes
C46 . O111 . 1.375(10) yes
C47 . C48 . 1.404(11) yes
C47 . H471 . 0.934 no
C48 . C49 . 1.403(10) yes
C48 . H481 . 0.930 no
C49 . C50 . 1.430(10) yes
C51 . C52 . 1.433(9) yes
C52 . C53 . 1.417(9) yes
C52 . C65 . 1.432(10) yes
C53 . C54 . 1.415(10) yes
C53 . C58 . 1.421(9) yes
C54 . C55 . 1.392(10) yes
C55 . C56 . 1.433(10) yes
C55 . H551 . 0.940 no
C56 . C57 . 1.346(10) yes
C56 . H561 . 0.931 no
C57 . C58 . 1.391(10) yes
C57 . O121 . 1.401(9) yes
C58 . C59 . 1.387(10) yes
C59 . C60 . 1.414(10) yes
C59 . H591 . 0.928 no
C60 . C61 . 1.390(10) yes
C60 . C65 . 1.442(10) yes
C61 . C62 . 1.373(10) yes
C61 . O131 . 1.414(8) yes
C62 . C63 . 1.408(9) yes
C62 . H621 . 0.935 no
C63 . C64 . 1.378(9) yes
C63 . H631 . 0.936 no
C64 . C65 . 1.412(9) yes
C66 . C67 . 1.430(9) yes
C67 . C68 . 1.421(9) yes
C67 . C80 . 1.423(9) yes
C68 . C69 . 1.444(9) yes
C68 . C73 . 1.423(9) yes
C69 . C70 . 1.383(10) yes
C70 . C71 . 1.395(10) yes
C70 . H701 . 0.936 no
C71 . C72 . 1.362(9) yes
C71 . H711 . 0.933 no
C72 . C73 . 1.424(9) yes
C72 . O141 . 1.373(8) yes
C73 . C74 . 1.389(9) yes
C74 . C75 . 1.385(9) yes
C74 . H741 . 0.935 no
C75 . C76 . 1.436(9) yes
C75 . C80 . 1.449(10) yes
C76 . C77 . 1.359(10) yes
C76 . O151 . 1.368(8) yes
C77 . C78 . 1.418(10) yes
C77 . H771 . 0.937 no
C78 . C79 . 1.389(9) yes
C78 . H781 . 0.941 no
C79 . C80 . 1.424(9) yes
O81 . C82 . 1.415(9) yes
C82 . C83 . 1.406(11) yes
C82 . C87 . 1.352(11) yes
C83 . C84 . 1.389(11) yes
C83 . C88 . 1.480(11) yes
C84 . C85 . 1.384(13) yes
C84 . H841 . 0.933 no
C85 . C86 . 1.352(13) yes
C85 . C89 . 1.561(12) yes
C86 . C87 . 1.447(12) yes
C86 . H861 . 0.931 no
C87 . C90 . 1.506(12) yes
C88 . H881 . 0.959 no
C88 . H882 . 0.962 no
C88 . H883 . 0.959 no
C89 . H891 . 0.958 no
C89 . H892 . 0.961 no
C89 . H893 . 0.959 no
C90 . H901 . 0.955 no
C90 . H902 . 0.956 no
C90 . H903 . 0.952 no
O91 . C92 . 1.347(11) yes
C92 . C93 . 1.354(14) yes
C92 . C97 . 1.406(14) yes
C93 . C94 . 1.414(15) yes
C93 . C98 . 1.580(15) yes
C94 . C95 . 1.434(18) yes
C94 . H941 . 0.929 no
C95 . C96 . 1.331(18) yes
C95 . C99 . 1.536(16) yes
C96 . C97 . 1.327(14) yes
C96 . H961 . 0.928 no
C97 . C100 . 1.483(14) yes
C98 . H981 . 0.961 no
C98 . H982 . 0.963 no
C98 . H983 . 0.961 no
C99 . H991 . 0.964 no
C99 . H992 . 0.964 no
C99 . H993 . 0.960 no
C100 . H1001 . 0.965 no
C100 . H1002 . 0.966 no
C100 . H1003 . 0.956 no
O101 . C102 . 1.404(11) yes
C102 . C103 . 1.380(15) yes
C102 . C107 . 1.357(14) yes
C103 . C104 . 1.363(14) yes
C103 . C108 . 1.510(15) yes
C104 . C105 . 1.350(17) yes
C104 . H1041 . 0.933 no
C105 . C106 . 1.358(16) yes
C105 . C109 . 1.523(14) yes
C106 . C107 . 1.366(13) yes
C106 . H1061 . 0.931 no
C107 . C110 . 1.494(15) yes
C108 . H1081 . 0.960 no
C108 . H1082 . 0.963 no
C108 . H1083 . 0.960 no
C109 . H1091 . 0.959 no
C109 . H1092 . 0.963 no
C109 . H1093 . 0.962 no
C110 . H1101 . 0.959 no
C110 . H1102 . 0.965 no
C110 . H1103 . 0.963 no
O111 . C112 . 1.404(10) yes
C112 . C113 . 1.344(14) yes
C112 . C117 . 1.372(14) yes
C113 . C114 . 1.435(13) yes
C113 . C118 . 1.492(14) yes
C114 . C115 . 1.388(15) yes
C114 . H1141 . 0.932 no
C115 . C116 . 1.379(15) yes
C115 . C119 . 1.594(13) yes
C116 . C117 . 1.331(12) yes
C116 . H1161 . 0.936 no
C117 . C120 . 1.523(14) yes
C118 . H1181 . 0.959 no
C118 . H1182 . 0.963 no
C118 . H1183 . 0.965 no
C119 . H1191 . 0.963 no
C119 . H1192 . 0.961 no
C119 . H1193 . 0.964 no
C120 . H1201 . 0.958 no
C120 . H1202 . 0.961 no
C120 . H1203 . 0.960 no
O121 . C122 . 1.436(9) yes
C122 . C123 . 1.344(11) yes
C122 . C127 . 1.379(12) yes
C123 . C124 . 1.417(11) yes
C123 . C128 . 1.492(12) yes
C124 . C125 . 1.391(13) yes
C124 . H1241 . 0.939 no
C125 . C126 . 1.355(13) yes
C125 . C129 . 1.569(12) yes
C126 . C127 . 1.389(11) yes
C126 . H1261 . 0.936 no
C127 . C130 . 1.472(11) yes
C128 . H1281 . 0.960 no
C128 . H1282 . 0.957 no
C128 . H1283 . 0.964 no
C129 . H1291 . 0.967 no
C129 . H1292 . 0.962 no
C129 . H1293 . 0.963 no
C130 . H1301 . 0.965 no
C130 . H1302 . 0.965 no
C130 . H1303 . 0.965 no
O131 . C132 . 1.425(10) yes
C132 . C133 . 1.403(13) yes
C132 . C137 . 1.402(13) yes
C133 . C134 . 1.386(14) yes
C133 . C138 . 1.532(15) yes
C134 . C135 . 1.418(18) yes
C134 . H1341 . 0.936 no
C135 . C136 . 1.391(15) yes
C135 . C139 . 1.553(15) yes
C136 . C137 . 1.377(12) yes
C136 . H1361 . 0.933 no
C137 . C140 . 1.482(12) yes
C138 . H1381 . 0.962 no
C138 . H1382 . 0.965 no
C138 . H1383 . 0.958 no
C139 . H1391 . 0.965 no
C139 . H1392 . 0.965 no
C139 . H1393 . 0.962 no
C140 . H1401 . 0.961 no
C140 . H1402 . 0.961 no
C140 . H1403 . 0.968 no
O141 . C142 . 1.388(9) yes
C142 . C143 . 1.358(11) yes
C142 . C147 . 1.418(11) yes
C143 . C144 . 1.381(11) yes
C143 . C148 . 1.557(12) yes
C144 . C145 . 1.393(13) yes
C144 . H1441 . 0.933 no
C145 . C146 . 1.353(13) yes
C145 . C149 . 1.523(13) yes
C146 . C147 . 1.393(11) yes
C146 . H1461 . 0.929 no
C147 . C150 . 1.496(11) yes
C148 . H1481 . 0.957 no
C148 . H1482 . 0.961 no
C148 . H1483 . 0.954 no
C149 . H1491 . 0.965 no
C149 . H1492 . 0.960 no
C149 . H1493 . 0.958 no
C150 . H1501 . 0.959 no
C150 . H1502 . 0.960 no
C150 . H1503 . 0.967 no
O151 . C152 . 1.420(8) yes
C152 . C153 . 1.351(10) yes
C152 . C157 . 1.355(10) yes
C153 . C154 . 1.407(10) yes
C153 . C158 . 1.525(10) yes
C154 . C155 . 1.371(11) yes
C154 . H1541 . 0.937 no
C155 . C156 . 1.340(11) yes
C155 . C159 . 1.534(11) yes
C156 . C157 . 1.439(11) yes
C156 . H1561 . 0.933 no
C157 . C160 . 1.512(11) yes
C158 . H1581 . 0.951 no
C158 . H1582 . 0.955 no
C158 . H1583 . 0.955 no
C159 . H1591 . 0.958 no
C159 . H1592 . 0.961 no
C159 . H1593 . 0.959 no
C160 . H1601 . 0.958 no
C160 . H1602 . 0.965 no
C160 . H1603 . 0.964 no
Ni2 . N201 . 1.907(6) yes
Ni2 . N206 . 1.905(7) yes
Ni2 . N211 . 1.905(6) yes
Ni2 . N216 . 1.930(7) yes
N201 . C202 . 1.402(9) yes
N201 . C205 . 1.369(9) yes
C202 . C203 . 1.446(10) yes
C202 . C266 . 1.351(10) yes
C203 . C204 . 1.372(10) yes
C203 . C279 . 1.467(10) yes
C204 . C205 . 1.444(10) yes
C204 . C224 . 1.471(11) yes
C205 . C221 . 1.395(10) yes
N206 . C207 . 1.398(9) yes
N206 . C210 . 1.382(9) yes
C207 . C208 . 1.410(10) yes
C207 . C221 . 1.429(10) yes
C208 . C209 . 1.400(10) yes
C208 . C234 . 1.456(11) yes
C209 . C210 . 1.420(10) yes
C209 . C239 . 1.460(10) yes
C210 . C236 . 1.395(10) yes
N211 . C212 . 1.390(9) yes
N211 . C215 . 1.373(9) yes
C212 . C213 . 1.438(10) yes
C212 . C236 . 1.381(10) yes
C213 . C214 . 1.380(10) yes
C213 . C249 . 1.455(10) yes
C214 . C215 . 1.423(9) yes
C214 . C254 . 1.435(10) yes
C215 . C251 . 1.397(10) yes
N216 . C217 . 1.377(9) yes
N216 . C220 . 1.364(8) yes
C217 . C218 . 1.433(10) yes
C217 . C251 . 1.406(9) yes
C218 . C219 . 1.405(9) yes
C218 . C264 . 1.434(10) yes
C219 . C220 . 1.427(10) yes
C219 . C269 . 1.444(10) yes
C220 . C266 . 1.397(9) yes
C221 . C222 . 1.419(10) yes
C222 . C223 . 1.453(10) yes
C222 . C235 . 1.405(11) yes
C223 . C224 . 1.417(11) yes
C223 . C228 . 1.409(11) yes
C224 . C225 . 1.387(10) yes
C225 . C226 . 1.407(11) yes
C225 . H2251 . 0.937 no
C226 . C227 . 1.348(11) yes
C226 . H2261 . 0.935 no
C227 . C228 . 1.436(11) yes
C227 . O281 . 1.383(10) yes
C228 . C229 . 1.366(11) yes
C229 . C230 . 1.431(11) yes
C229 . H2291 . 0.932 no
C230 . C231 . 1.378(12) yes
C230 . C235 . 1.416(11) yes
C231 . C232 . 1.352(12) yes
C231 . O291 . 1.379(10) yes
C232 . C233 . 1.421(12) yes
C232 . H2321 . 0.940 no
C233 . C234 . 1.358(11) yes
C233 . H2331 . 0.935 no
C234 . C235 . 1.449(11) yes
C236 . C237 . 1.443(10) yes
C237 . C238 . 1.412(10) yes
C237 . C250 . 1.409(10) yes
C238 . C239 . 1.439(11) yes
C238 . C243 . 1.463(11) yes
C239 . C240 . 1.340(11) yes
C240 . C241 . 1.430(11) yes
C240 . H2401 . 0.935 no
C241 . C242 . 1.365(11) yes
C241 . H2411 . 0.933 no
C242 . C243 . 1.410(11) yes
C242 . O301 . 1.395(9) yes
C243 . C244 . 1.404(11) yes
C244 . C245 . 1.371(11) yes
C244 . H2441 . 0.933 no
C245 . C246 . 1.423(11) yes
C245 . C250 . 1.436(11) yes
C246 . C247 . 1.334(12) yes
C246 . O311 . 1.379(10) yes
C247 . C248 . 1.430(11) yes
C247 . H2471 . 0.934 no
C248 . C249 . 1.374(11) yes
C248 . H2481 . 0.936 no
C249 . C250 . 1.425(11) yes
C251 . C252 . 1.426(10) yes
C252 . C253 . 1.428(10) yes
C252 . C265 . 1.402(10) yes
C253 . C254 . 1.423(10) yes
C253 . C258 . 1.427(10) yes
C254 . C255 . 1.390(10) yes
C255 . C256 . 1.407(11) yes
C255 . H2551 . 0.947 no
C256 . C257 . 1.360(11) yes
C256 . H2561 . 0.930 no
C257 . C258 . 1.447(11) yes
C257 . O321 . 1.364(9) yes
C258 . C259 . 1.363(11) yes
C259 . C260 . 1.386(10) yes
C259 . H2591 . 0.934 no
C260 . C261 . 1.416(10) yes
C260 . C265 . 1.403(10) yes
C261 . C262 . 1.378(10) yes
C261 . O331 . 1.379(9) yes
C262 . C263 . 1.381(10) yes
C262 . H2621 . 0.941 no
C263 . C264 . 1.405(10) yes
C263 . H2631 . 0.937 no
C264 . C265 . 1.446(10) yes
C266 . C267 . 1.462(10) yes
C267 . C268 . 1.389(10) yes
C267 . C280 . 1.428(10) yes
C268 . C269 . 1.418(10) yes
C268 . C273 . 1.450(10) yes
C269 . C270 . 1.388(10) yes
C270 . C271 . 1.418(10) yes
C270 . H2701 . 0.938 no
C271 . C272 . 1.356(10) yes
C271 . H2711 . 0.939 no
C272 . C273 . 1.411(11) yes
C272 . O341 . 1.393(9) yes
C273 . C274 . 1.417(10) yes
C274 . C275 . 1.376(11) yes
C274 . H2741 . 0.929 no
C275 . C276 . 1.433(11) yes
C275 . C280 . 1.425(10) yes
C276 . C277 . 1.341(11) yes
C276 . O351 . 1.365(9) yes
C277 . C278 . 1.399(10) yes
C277 . H2771 . 0.927 no
C278 . C279 . 1.390(10) yes
C278 . H2781 . 0.940 no
C279 . C280 . 1.419(11) yes
O281 . C282 . 1.383(10) yes
C282 . C283 . 1.356(13) yes
C282 . C287 . 1.393(13) yes
C283 . C284 . 1.380(13) yes
C283 . C288 . 1.565(14) yes
C284 . C285 . 1.407(15) yes
C284 . H2841 . 0.930 no
C285 . C286 . 1.347(14) yes
C285 . C289 . 1.506(13) yes
C286 . C287 . 1.343(12) yes
C286 . H2861 . 0.937 no
C287 . C290 . 1.490(14) yes
C288 . H2881 . 0.961 no
C288 . H2882 . 0.958 no
C288 . H2883 . 0.963 no
C289 . H2891 . 0.957 no
C289 . H2892 . 0.961 no
C289 . H2893 . 0.956 no
C290 . H2901 . 0.961 no
C290 . H2902 . 0.965 no
C290 . H2903 . 0.963 no
O291 . C292 . 1.413(12) yes
C292 . C293 . 1.395(16) yes
C292 . C297 . 1.359(16) yes
C293 . C294 . 1.369(15) yes
C293 . C298 . 1.542(17) yes
C294 . C295 . 1.370(15) yes
C294 . H2941 . 0.938 no
C295 . C296 . 1.395(15) yes
C295 . C299 . 1.520(14) yes
C296 . C297 . 1.400(13) yes
C296 . H2961 . 0.933 no
C297 . C300 . 1.544(15) yes
C298 . H2981 . 0.965 no
C298 . H2982 . 0.961 no
C298 . H2983 . 0.967 no
C299 . H2991 . 0.956 no
C299 . H2992 . 0.963 no
C299 . H2993 . 0.962 no
C300 . H3001 . 0.965 no
C300 . H3002 . 0.962 no
C300 . H3003 . 0.963 no
O301 . C302 . 1.380(12) yes
C302 . C303 . 1.429(15) yes
C302 . C307 . 1.400(14) yes
C303 . C304 . 1.419(15) yes
C303 . C308 . 1.508(15) yes
C304 . C305 . 1.386(17) yes
C304 . H3041 . 0.941 no
C305 . C306 . 1.354(17) yes
C305 . C309 . 1.503(15) yes
C306 . C307 . 1.342(13) yes
C306 . H3061 . 0.937 no
C307 . C310 . 1.476(14) yes
C308 . H3081 . 0.963 no
C308 . H3082 . 0.963 no
C308 . H3083 . 0.958 no
C309 . H3091 . 0.967 no
C309 . H3092 . 0.974 no
C309 . H3093 . 0.973 no
C310 . H3101 . 0.963 no
C310 . H3102 . 0.962 no
C310 . H3103 . 0.963 no
O311 . C312 . 1.422(11) yes
C312 . C313 . 1.377(14) yes
C312 . C317 . 1.353(13) yes
C313 . C314 . 1.402(14) yes
C313 . C318 . 1.512(14) yes
C314 . C315 . 1.400(16) yes
C314 . H3141 . 0.924 no
C315 . C316 . 1.328(16) yes
C315 . C319 . 1.588(15) yes
C316 . C317 . 1.375(13) yes
C316 . H3161 . 0.930 no
C317 . C320 . 1.490(14) yes
C318 . H3181 . 0.962 no
C318 . H3182 . 0.963 no
C318 . H3183 . 0.964 no
C319 . H3191 . 0.966 no
C319 . H3192 . 0.963 no
C319 . H3193 . 0.964 no
C320 . H3201 . 0.966 no
C320 . H3202 . 0.958 no
C320 . H3203 . 0.965 no
O321 . C322 . 1.418(9) yes
C322 . C323 . 1.367(10) yes
C322 . C327 . 1.367(10) yes
C323 . C324 . 1.432(11) yes
C323 . C328 . 1.541(11) yes
C324 . C325 . 1.370(11) yes
C324 . H3241 . 0.937 no
C325 . C326 . 1.385(11) yes
C325 . C329 . 1.545(11) yes
C326 . C327 . 1.439(10) yes
C326 . H3261 . 0.940 no
C327 . C330 . 1.481(11) yes
C328 . H3281 . 0.958 no
C328 . H3282 . 0.958 no
C328 . H3283 . 0.971 no
C329 . H3291 . 0.966 no
C329 . H3292 . 0.965 no
C329 . H3293 . 0.965 no
C330 . H3301 . 0.962 no
C330 . H3302 . 0.970 no
C330 . H3303 . 0.961 no
O331 . C332 . 1.394(11) yes
C332 . C333 . 1.398(15) yes
C332 . C337 . 1.409(15) yes
C333 . C334 . 1.370(14) yes
C333 . C338 . 1.526(16) yes
C334 . C335 . 1.38(2) yes
C334 . H3341 . 0.935 no
C335 . C336 . 1.38(2) yes
C335 . C339 . 1.508(15) yes
C336 . C337 . 1.346(14) yes
C336 . H3361 . 0.929 no
C337 . C340 . 1.488(16) yes
C338 . H3381 . 0.963 no
C338 . H3382 . 0.963 no
C338 . H3383 . 0.965 no
C339 . H3391 . 1.073 no
C339 . H3392 . 1.063 no
C339 . H3393 . 1.058 no
C340 . H3401 . 0.969 no
C340 . H3402 . 0.963 no
C340 . H3403 . 0.959 no
O341 . C342 . 1.403(10) yes
C342 . C343 . 1.379(12) yes
C342 . C347 . 1.359(12) yes
C343 . C344 . 1.404(15) yes
C343 . C348 . 1.564(15) yes
C344 . C345 . 1.405(17) yes
C344 . H3441 . 0.935 no
C345 . C346 . 1.372(14) yes
C345 . C349 . 1.485(15) yes
C346 . C347 . 1.406(12) yes
C346 . H3461 . 0.941 no
C347 . C350 . 1.493(11) yes
C348 . H3481 . 0.964 no
C348 . H3482 . 0.962 no
C348 . H3483 . 0.965 no
C349 . H3491 . 0.958 no
C349 . H3492 . 0.964 no
C349 . H3493 . 0.960 no
C350 . H3501 . 0.960 no
C350 . H3502 . 0.956 no
C350 . H3503 . 0.963 no
O351 . C352 . 1.400(9) yes
C352 . C353 . 1.358(11) yes
C352 . C357 . 1.372(11) yes
C353 . C354 . 1.384(12) yes
C353 . C358 . 1.562(12) yes
C354 . C355 . 1.401(14) yes
C354 . H3541 . 0.924 no
C355 . C356 . 1.355(14) yes
C355 . C359 . 1.520(13) yes
C356 . C357 . 1.383(12) yes
C356 . H3561 . 0.927 no
C357 . C360 . 1.497(12) yes
C358 . H3581 . 0.969 no
C358 . H3582 . 0.957 no
C358 . H3583 . 0.966 no
C359 . H3591 . 0.976 no
C359 . H3592 . 0.977 no
C359 . H3593 . 0.979 no
C360 . H3601 . 0.958 no
C360 . H3602 . 0.960 no
C360 . H3603 . 0.962 no
C401 . C402 . 1.355(19) yes
C401 . C406 . 1.355(17) yes
C401 . H4011 . 0.934 no
C402 . C403 . 1.390(17) yes
C402 . H4021 . 0.931 no
C403 . C404 . 1.382(15) yes
C403 . H4031 . 0.931 no
C404 . C405 . 1.325(16) yes
C404 . H4041 . 0.932 no
C405 . C406 . 1.300(16) yes
C405 . H4051 . 0.937 no
C406 . H4061 . 0.937 no
C407 . C408 . 1.380(15) yes
C407 . C412 . 1.414(15) yes
C407 . H4071 . 0.930 no
C408 . C409 . 1.328(13) yes
C408 . H4081 . 0.935 no
C409 . C410 . 1.340(14) yes
C409 . H4091 . 0.932 no
C410 . C411 . 1.426(17) yes
C410 . H4101 . 0.939 no
C411 . C412 . 1.345(16) yes
C411 . H4111 . 0.927 no
C412 . H4121 . 0.933 no
C413 . C414 . 1.402(3) yes
C413 . C418 . 1.400(3) yes
C413 . H4131 . 0.938 no
C414 . C415 . 1.401(3) yes
C414 . H4141 . 0.937 no
C415 . C416 . 1.401(3) yes
C415 . H4151 . 0.932 no
C416 . C417 . 1.400(3) yes
C416 . H4161 . 0.926 no
C417 . C418 . 1.401(3) yes
C417 . H4171 . 0.937 no
C418 . H4181 . 0.938 no
C419 . C420 . 1.379(13) yes
C419 . C424 . 1.432(16) yes
C419 . H4191 . 0.923 no
C420 . C421 . 1.361(13) yes
C420 . H4201 . 0.937 no
C421 . C422 . 1.390(13) yes
C421 . H4211 . 0.940 no
C422 . C423 . 1.346(13) yes
C422 . H4221 . 0.930 no
C423 . C424 . 1.400(16) yes
C423 . H4231 . 0.932 no
C424 . H4241 . 0.929 no
C425 . C426 . 1.389(17) yes
C425 . C430 . 1.386(19) yes
C425 . H4251 . 0.935 no
C426 . C427 . 1.436(16) yes
C426 . H4261 . 0.933 no
C427 . C428 . 1.377(16) yes
C427 . H4271 . 0.939 no
C428 . C429 . 1.351(15) yes
C428 . H4281 . 0.935 no
C429 . C430 . 1.342(18) yes
C429 . H4291 . 0.929 no
C430 . H4301 . 0.932 no
C431 . C432 . 1.403(3) yes
C431 . C436 . 1.403(3) yes
C431 . H4311 . 0.937 no
C432 . C433 . 1.402(3) yes
C432 . H4321 . 0.933 no
C433 . C434 . 1.403(3) yes
C433 . H4331 . 0.935 no
C434 . C435 . 1.403(3) yes
C434 . H4341 . 0.940 no
C435 . C436 . 1.402(3) yes
C435 . H4351 . 0.938 no
C436 . H4361 . 0.935 no
C437 . C439 2_765 1.380(15) yes
C437 . C438 . 1.391(13) yes
C437 . H4371 . 0.929 no
C438 . C439 . 1.396(14) yes
C438 . H4381 . 0.933 no
C439 . H4391 . 0.934 no
C440 . C442 2_766 1.365(10) yes
C440 . C441 . 1.380(10) yes
C440 . H4401 . 0.938 no
C441 . C442 . 1.383(11) yes
C441 . H4411 . 0.935 no
C442 . H4421 . 0.939 no

loop_
_geom_hbond_atom_site_label_D
_geom_hbond_site_symmetry_D
_geom_hbond_atom_site_label_H
_geom_hbond_site_symmetry_H
_geom_hbond_atom_site_label_A
_geom_hbond_site_symmetry_A
_geom_hbond_angle_DHA
_geom_hbond_distance_DH
_geom_hbond_distance_HA
_geom_hbond_distance_DA
_geom_hbond_publ_flag
C25 . H251 . C78 . 137 0.94 2.36 3.114(15) yes
C40 . H401 . C33 . 133 0.93 2.56 3.257(15) yes
C48 . H481 . C55 . 125 0.93 2.53 3.160(15) yes
C55 . H551 . C48 . 129 0.94 2.48 3.160(15) yes
C63 . H631 . C70 . 124 0.94 2.57 3.185(15) yes
C70 . H701 . C63 . 134 0.94 2.46 3.185(15) yes
C78 . H781 . C25 . 125 0.94 2.47 3.114(15) yes
C160 . H1602 . O351 . 149 0.96 2.55 3.408(15) yes
C225 . H2251 . C278 . 128 0.94 2.50 3.165(15) yes
C233 . H2331 . C240 . 139 0.94 2.42 3.184(15) yes
C248 . H2481 . C255 . 137 0.94 2.30 3.051(15) yes
C255 . H2551 . C248 . 133 0.95 2.33 3.051(15) yes
C263 . H2631 . C270 . 130 0.94 2.56 3.241(15) yes
C278 . H2781 . C225 . 135 0.94 2.43 3.165(15) yes
C318 . H3182 . C246 . 130 0.96 2.42 3.120(15) yes
C350 . H3503 . O141 . 178 0.96 2.60 3.562(15) yes
C410 . H4101 . O121 1_655 151 0.94 2.58 3.434(15) yes

loop_
_platon_squeeze_void_nr
_platon_squeeze_void_average_x
_platon_squeeze_void_average_y
_platon_squeeze_void_average_z
_platon_squeeze_void_volume
_platon_squeeze_void_count_electrons
_platon_squeeze_void_content
1 0.000 0.000 0.500 20 3 ' '
2 0.074 0.238 0.169 1588 287 ' '
3 -0.075 0.762 0.196 1587 287 ' '
4 0.112 0.902 0.579 10 1 ' '
5 0.425 0.738 0.671 1587 287 ' '
6 0.574 0.261 0.131 1588 287 ' '
7 0.388 0.402 0.921 10 1 ' '
8 0.500 0.500 1.000 20 3 ' '
9 0.612 0.598 0.079 10 0 ' '
10 0.888 0.098 0.421 10 0 ' '
